data_4328618
loop_
_publ_author_name
'Dmitri V. Konarev'
'Salavat S. Khasanov'
'Akihiro Otsuka'
'Hideki Yamochi'
'Gunzi Saito'
'Rimma N. Lyubovskaya'

_publ_contact_author_address
;
Institute of Problems of Chemical Physics, RAS,
Chernogolovka, 142432, Russia
;
_publ_contact_author_email konarev@icp.ac.ru
_publ_contact_author_name 'Konarev, Dmitri V.'
_publ_section_title
;
 Effect of the Cooling Rate on Dimerization of C60.- in Fullerene Salt
 (DMI+)2.(C60.-).{Cd(Et2NCS2)2I-}
;
_journal_name_full 'Inorganic Chemistry'
_journal_page_first 3420
_journal_page_last 3426
_journal_paper_doi 10.1021/ic201732t
_journal_volume 51
_journal_year 2012
_chemical_formula_moiety 'C10 H20 N2 S4 Cd I, 2(C5 H9 N2), C60'
_chemical_formula_sum 'C80 H38 Cd I N6 S4'
_chemical_formula_weight 1450.70
_chemical_name_systematic
;
 ?
;
_space_group_IT_number 76
_symmetry_cell_setting tetragonal
_symmetry_space_group_name_Hall 'P 4w'
_symmetry_space_group_name_H-M 'P 41'
_atom_sites_solution_hydrogens geom
_atom_sites_solution_primary direct
_atom_sites_solution_secondary difmap
_audit_creation_date
;
'Thu Jun 23 11:06:23 2011'
;
_audit_creation_method
;
CrysAlisPro, Oxford Diffraction Ltd.,
Version 1.171.35.11 (release 16-05-2011 CrysAlis171 .NET)
(compiled May 16 2011,17:55:39)
;
_cell_angle_alpha 90.0
_cell_angle_beta 90.0
_cell_angle_gamma 90.0
_cell_formula_units_Z 4
_cell_length_a 16.0960(3)
_cell_length_b 16.0960(3)
_cell_length_c 21.3845(6)
_cell_measurement_reflns_used 51249
_cell_measurement_temperature 90.3(3)
_cell_measurement_theta_max 30.4404
_cell_measurement_theta_min 2.8518
_cell_volume 5540.3(2)
_computing_cell_refinement
;
CrysAlisPro, Agilent Technologies,
Version 1.171.35.11 (release 16-05-2011 CrysAlis171 .NET)
(compiled May 16 2011,17:55:39)
;
_computing_data_collection
;
CrysAlisPro, Agilent Technologies,
Version 1.171.35.11 (release 16-05-2011 CrysAlis171 .NET)
(compiled May 16 2011,17:55:39)
;
_computing_data_reduction
;
CrysAlisPro, Agilent Technologies,
Version 1.171.35.11 (release 16-05-2011 CrysAlis171 .NET)
(compiled May 16 2011,17:55:39)
;
_computing_molecular_graphics 'WinGX (L.J. Farrugia, 1999)'
_computing_publication_material 'WinGX (L.J. Farrugia, 1999)'
_computing_structure_refinement 'SHELXL-97 (Sheldrick, 2008)'
_computing_structure_solution 'SIR-92 (A. Altomare et al, 1993)'
_diffrn_ambient_temperature 90.3(3)
_diffrn_detector_area_resol_mean 10.4752
_diffrn_measured_fraction_theta_full 0.999
_diffrn_measured_fraction_theta_max 0.999
_diffrn_measurement_device_type 'Xcalibur, Ruby, Gemini'
_diffrn_measurement_method '\w and \p scans'
_diffrn_orient_matrix_UB_11 0.0045441000
_diffrn_orient_matrix_UB_12 0.0411788000
_diffrn_orient_matrix_UB_13 0.0112248000
_diffrn_orient_matrix_UB_21 -0.0017857000
_diffrn_orient_matrix_UB_22 0.0151044000
_diffrn_orient_matrix_UB_23 -0.0311222000
_diffrn_orient_matrix_UB_31 -0.0438461000
_diffrn_orient_matrix_UB_32 0.0036827000
_diffrn_orient_matrix_UB_33 0.0023667000
_diffrn_radiation_monochromator graphite
_diffrn_radiation_source 'Enhance (Mo) X-ray Source'
_diffrn_radiation_type 'Mo K\a'
_diffrn_radiation_wavelength 0.7107
_diffrn_reflns_av_R_equivalents 0.0455
_diffrn_reflns_av_sigmaI/netI 0.0632
_diffrn_reflns_limit_h_max 22
_diffrn_reflns_limit_h_min -22
_diffrn_reflns_limit_k_max 22
_diffrn_reflns_limit_k_min -22
_diffrn_reflns_limit_l_max 30
_diffrn_reflns_limit_l_min -30
_diffrn_reflns_number 84767
_diffrn_reflns_theta_full 30.51
_diffrn_reflns_theta_max 30.51
_diffrn_reflns_theta_min 2.99
_exptl_absorpt_coefficient_mu 1.162
_exptl_absorpt_correction_T_max 1.00000
_exptl_absorpt_correction_T_min 0.90975
_exptl_absorpt_correction_type multi-scan
_exptl_absorpt_process_details
;
CrysAlisPro, Agilent Technologies,
Version 1.171.35.11 (release 16-05-2011 CrysAlis171 .NET)
(compiled May 16 2011,17:55:39)
empirical absorption correction using spherical harmonics,
 implemented in SCALE3 ABSPACK scaling algorithm.
;
_exptl_crystal_colour black
_exptl_crystal_density_diffrn 1.740
_exptl_crystal_description octahedral
_exptl_crystal_F_000 2900
_exptl_crystal_size_max 0.30
_exptl_crystal_size_mid 0.30
_exptl_crystal_size_min 0.30
_refine_diff_density_max 0.563
_refine_diff_density_min -0.326
_refine_diff_density_rms 0.078
_refine_ls_abs_structure_details 'Flack H D (1983), Acta Cryst. A39, 876-881'
_refine_ls_abs_structure_Flack -0.016(11)
_refine_ls_extinction_method none
_refine_ls_goodness_of_fit_ref 1.037
_refine_ls_hydrogen_treatment constr
_refine_ls_matrix_type full
_refine_ls_number_parameters 1140
_refine_ls_number_reflns 16879
_refine_ls_number_restraints 701
_refine_ls_restrained_S_all 1.016
_refine_ls_R_factor_all 0.0385
_refine_ls_R_factor_gt 0.0358
_refine_ls_shift/su_max 0.003
_refine_ls_shift/su_mean 0.000
_refine_ls_structure_factor_coef Fsqd
_refine_ls_weighting_details 'calc w=1/[\s^2^(Fo^2^)+(0.0294P)^2^+8.7076P] where P=(Fo^2^+2Fc^2^)/3'
_refine_ls_weighting_scheme calc
_refine_ls_wR_factor_gt 0.0782
_refine_ls_wR_factor_ref 0.0796
_reflns_number_gt 16058
_reflns_number_total 16879
_reflns_threshold_expression >2\s(I)
_cod_data_source_file ic201732t_si_003.cif
_cod_data_source_block CdDTC2I_2DMI_C60_90K_intermediate
_cod_database_code 4328618
_cell_oxdiff_measurement_reflns_used 51251

loop_
_symmetry_equiv_pos_as_xyz
'x, y, z'
'-x, -y, z+1/2'
'-y, x, z+1/4'
'y, -x, z+3/4'

loop_
_atom_site_label
_atom_site_type_symbol
_atom_site_fract_x
_atom_site_fract_y
_atom_site_fract_z
_atom_site_U_iso_or_equiv
_atom_site_adp_type
_atom_site_occupancy
_atom_site_symmetry_multiplicity
_atom_site_calc_flag
_atom_site_refinement_flags
_atom_site_disorder_assembly
_atom_site_disorder_group
I I 0.672053(12) 0.246239(12) 1.02840(4) 0.02530(4) Uani 1 1 d . . .
Cd Cd 0.754528(13) 0.257609(13) 0.91433(4) 0.02233(4) Uani 1 1 d . . .
S1 S 0.90689(5) 0.29767(5) 0.93245(5) 0.02464(14) Uani 1 1 d . . .
S2 S 0.85369(5) 0.12002(5) 0.92600(5) 0.02371(14) Uani 1 1 d . . .
S3 S 0.67409(5) 0.20865(4) 0.81776(5) 0.02259(13) Uani 1 1 d . . .
S4 S 0.67862(5) 0.38724(4) 0.85342(5) 0.02389(14) Uani 1 1 d . . .
N1 N 1.00127(16) 0.16952(17) 0.96796(14) 0.0258(5) Uani 1 1 d . . .
C2 C 0.64145(17) 0.30960(17) 0.80477(14) 0.0190(5) Uani 1 1 d . . .
C1 C 0.92825(19) 0.19263(19) 0.94416(14) 0.0225(5) Uani 1 1 d . . .
N2 N 0.59033(15) 0.32575(15) 0.75731(12) 0.0215(5) Uani 1 1 d . . .
C3 C 1.0689(2) 0.2287(2) 0.98050(17) 0.0296(7) Uani 1 1 d . . .
H3A H 1.0957 0.2143 1.0208 0.035 Uiso 1 1 calc R . .
H3B H 1.0455 0.2853 0.9844 0.035 Uiso 1 1 calc R . .
C4 C 1.0183(2) 0.0826(2) 0.98625(18) 0.0302(7) Uani 1 1 d . . .
H4A H 1.0790 0.0728 0.9859 0.036 Uiso 1 1 calc R . .
H4B H 0.9927 0.0446 0.9554 0.036 Uiso 1 1 calc R . .
C5 C 0.55636(19) 0.25813(19) 0.71739(14) 0.0234(6) Uani 1 1 d . . .
H5A H 0.6010 0.2174 0.7087 0.028 Uiso 1 1 calc R . .
H5B H 0.5385 0.2820 0.6769 0.028 Uiso 1 1 calc R . .
C6 C 0.56530(19) 0.41166(19) 0.74080(17) 0.0266(6) Uani 1 1 d . . .
H6A H 0.5618 0.4164 0.6947 0.032 Uiso 1 1 calc R . .
H6B H 0.6087 0.4507 0.7554 0.032 Uiso 1 1 calc R . .
C7 C 1.1338(2) 0.2281(3) 0.9290(2) 0.0401(9) Uani 1 1 d . . .
H7A H 1.1534 0.1711 0.9223 0.060 Uiso 1 1 calc R . .
H7B H 1.1807 0.2633 0.9412 0.060 Uiso 1 1 calc R . .
H7C H 1.1092 0.2493 0.8902 0.060 Uiso 1 1 calc R . .
C8 C 0.9844(2) 0.0635(2) 1.05061(18) 0.0341(7) Uani 1 1 d . . .
H8A H 1.0089 0.1017 1.0811 0.051 Uiso 1 1 calc R . .
H8B H 0.9983 0.0062 1.0619 0.051 Uiso 1 1 calc R . .
H8C H 0.9239 0.0703 1.0504 0.051 Uiso 1 1 calc R . .
C9 C 0.48332(19) 0.21307(19) 0.74696(16) 0.0258(6) Uani 1 1 d . . .
H9A H 0.5010 0.1875 0.7864 0.039 Uiso 1 1 calc R . .
H9B H 0.4633 0.1698 0.7184 0.039 Uiso 1 1 calc R . .
H9C H 0.4385 0.2528 0.7552 0.039 Uiso 1 1 calc R . .
C10 C 0.4835(2) 0.4365(2) 0.7687(3) 0.0486(11) Uani 1 1 d . . .
H10A H 0.4405 0.3969 0.7557 0.073 Uiso 1 1 calc R . .
H10B H 0.4686 0.4923 0.7542 0.073 Uiso 1 1 calc R . .
H10C H 0.4879 0.4364 0.8144 0.073 Uiso 1 1 calc R . .
N3 N 0.92632(15) 0.25584(15) 0.76858(12) 0.0207(5) Uani 1 1 d . . .
N4 N 0.91575(15) 0.38884(15) 0.78109(13) 0.0220(4) Uani 1 1 d . . .
C11 C 0.87311(17) 0.31825(17) 0.77564(15) 0.0209(5) Uani 1 1 d . . .
H11 H 0.8143 0.3133 0.7767 0.025 Uiso 1 1 calc R . .
C12 C 0.99941(18) 0.3704(2) 0.77847(17) 0.0268(6) Uani 1 1 d . . .
H12 H 1.0440 0.4088 0.7819 0.032 Uiso 1 1 calc R . .
C13 C 1.00605(18) 0.2872(2) 0.77016(15) 0.0249(6) Uani 1 1 d . . .
H13 H 1.0561 0.2564 0.7662 0.030 Uiso 1 1 calc R . .
C14 C 0.9034(2) 0.16868(19) 0.76042(15) 0.0258(6) Uani 1 1 d . . .
H14A H 0.9112 0.1390 0.8000 0.039 Uiso 1 1 calc R . .
H14B H 0.9387 0.1436 0.7281 0.039 Uiso 1 1 calc R . .
H14C H 0.8451 0.1650 0.7477 0.039 Uiso 1 1 calc R . .
C15 C 0.8787(2) 0.47157(19) 0.78811(18) 0.0304(7) Uani 1 1 d . . .
H15A H 0.8180 0.4667 0.7882 0.046 Uiso 1 1 calc R . .
H15B H 0.8961 0.5070 0.7532 0.046 Uiso 1 1 calc R . .
H15C H 0.8972 0.4963 0.8276 0.046 Uiso 1 1 calc R . .
N5 N 0.37339(19) 0.1117(2) 0.88810(14) 0.0330(6) Uani 1 1 d . . .
N6 N 0.44136(17) 0.22123(18) 0.91416(14) 0.0288(5) Uani 1 1 d . . .
C16 C 0.3698(2) 0.1937(2) 0.89157(17) 0.0326(7) Uani 1 1 d . . .
H16 H 0.3238 0.2272 0.8798 0.039 Uiso 1 1 calc R . .
C17 C 0.4922(2) 0.1542(3) 0.92537(19) 0.0368(8) Uani 1 1 d . . .
H17 H 0.5472 0.1559 0.9413 0.044 Uiso 1 1 calc R . .
C18 C 0.4495(2) 0.0864(2) 0.90956(19) 0.0368(8) Uani 1 1 d . . .
H18 H 0.4685 0.0306 0.9126 0.044 Uiso 1 1 calc R . .
C19 C 0.3066(3) 0.0570(3) 0.8661(3) 0.0589(13) Uani 1 1 d . . .
H19A H 0.2713 0.0412 0.9016 0.088 Uiso 1 1 calc R . .
H19B H 0.3307 0.0070 0.8474 0.088 Uiso 1 1 calc R . .
H19C H 0.2730 0.0862 0.8349 0.088 Uiso 1 1 calc R . .
C20 C 0.4635(3) 0.3085(2) 0.9244(2) 0.0422(9) Uani 1 1 d . . .
H20A H 0.4193 0.3443 0.9081 0.063 Uiso 1 1 calc R . .
H20B H 0.5156 0.3210 0.9027 0.063 Uiso 1 1 calc R . .
H20C H 0.4704 0.3186 0.9693 0.063 Uiso 1 1 calc R . .
C101 C 0.4864(6) 0.8270(6) 0.8137(5) 0.0181(16) Uiso 0.266(3) 1 d PDU A 2
C102 C 0.5323(7) 0.7640(8) 0.8458(6) 0.028(2) Uiso 0.266(3) 1 d PDU A 2
C103 C 0.5356(7) 0.6919(7) 0.8077(5) 0.029(2) Uiso 0.266(3) 1 d PDU A 2
C104 C 0.4812(6) 0.7168(7) 0.7443(5) 0.0194(17) Uiso 0.266(3) 1 d PDU A 2
C105 C 0.4569(6) 0.8038(6) 0.7553(5) 0.0147(14) Uiso 0.266(3) 1 d PDU A 2
C106 C 0.5130(8) 0.9134(8) 0.8191(6) 0.026(3) Uiso 0.266(3) 1 d PDU A 2
C107 C 0.5070(8) 0.9613(8) 0.7633(6) 0.022(2) Uiso 0.266(3) 1 d PDU A 2
C108 C 0.5787(7) 1.0166(7) 0.7665(5) 0.0172(19) Uiso 0.266(3) 1 d PDU A 2
C109 C 0.6287(6) 0.9980(6) 0.8223(4) 0.0141(14) Uiso 0.266(3) 1 d PDU A 2
C110 C 0.5936(8) 0.9297(8) 0.8578(6) 0.038(3) Uiso 0.266(3) 1 d PDU A 2
C111 C 0.6066(8) 0.7864(7) 0.8823(5) 0.027(2) Uiso 0.266(3) 1 d PDU A 2
C112 C 0.6202(8) 0.8703(9) 0.8842(7) 0.038(3) Uiso 0.266(3) 1 d PDU A 2
C113 C 0.7135(8) 0.8598(7) 0.8867(5) 0.0182(17) Uiso 0.266(3) 1 d PDU A 2
C114 C 0.7521(8) 0.7869(8) 0.8768(6) 0.036(3) Uiso 0.266(3) 1 d PDU A 2
C115 C 0.6733(8) 0.7235(8) 0.8741(6) 0.027(2) Uiso 0.266(3) 1 d PDU A 2
C116 C 0.6030(6) 0.6418(6) 0.8023(5) 0.0150(15) Uiso 0.266(3) 1 d PDU A 2
C117 C 0.6779(8) 0.6605(7) 0.8374(6) 0.020(2) Uiso 0.266(3) 1 d PDU A 2
C118 C 0.7411(6) 0.6392(6) 0.8007(5) 0.0140(16) Uiso 0.266(3) 1 d PDU A 2
C119 C 0.7164(7) 0.6094(7) 0.7421(5) 0.0146(17) Uiso 0.266(3) 1 d PDU A 2
C120 C 0.6230(7) 0.6119(6) 0.7414(5) 0.0203(18) Uiso 0.266(3) 1 d PDU A 2
C121 C 0.5069(7) 0.6871(7) 0.6874(5) 0.0233(18) Uiso 0.266(3) 1 d PDU A 2
C122 C 0.5787(6) 0.6298(6) 0.6889(5) 0.0173(15) Uiso 0.266(3) 1 d PDU A 2
C123 C 0.6307(6) 0.6574(6) 0.6235(5) 0.0192(16) Uiso 0.266(3) 1 d PDU A 2
C124 C 0.5834(7) 0.7236(7) 0.5950(5) 0.029(2) Uiso 0.266(3) 1 d PDU A 2
C125 C 0.5080(6) 0.7410(6) 0.6340(5) 0.0236(18) Uiso 0.266(3) 1 d PDU A 2
C126 C 0.4535(6) 0.8519(7) 0.7071(5) 0.0206(18) Uiso 0.266(3) 1 d PDU A 2
C127 C 0.4812(6) 0.8299(7) 0.6396(5) 0.0183(18) Uiso 0.266(3) 1 d PDU A 2
C128 C 0.5328(6) 0.8884(6) 0.6072(5) 0.0188(18) Uiso 0.266(3) 1 d PDU A 2
C129 C 0.5324(6) 0.9582(6) 0.6486(5) 0.0119(14) Uiso 0.266(3) 1 d PDU A 2
C130 C 0.4837(6) 0.9367(7) 0.7073(5) 0.0144(17) Uiso 0.266(3) 1 d PDU A 2
C131 C 0.8639(6) 0.8265(6) 0.6437(5) 0.0181(16) Uiso 0.266(3) 1 d PDU A 2
C132 C 0.8219(7) 0.8879(7) 0.6136(5) 0.028(2) Uiso 0.266(3) 1 d PDU A 2
C133 C 0.8174(7) 0.9610(7) 0.6546(5) 0.029(2) Uiso 0.266(3) 1 d PDU A 2
C134 C 0.8611(7) 0.9382(7) 0.7115(5) 0.0194(17) Uiso 0.266(3) 1 d PDU A 2
C135 C 0.8876(6) 0.8531(6) 0.7038(4) 0.0147(14) Uiso 0.266(3) 1 d PDU A 2
C136 C 0.8311(8) 0.7371(8) 0.6329(6) 0.026(3) Uiso 0.266(3) 1 d PDU A 2
C137 C 0.8372(8) 0.6823(8) 0.6917(6) 0.022(2) Uiso 0.266(3) 1 d PDU A 2
C138 C 0.7592(7) 0.6299(7) 0.6851(5) 0.0172(19) Uiso 0.266(3) 1 d PDU A 2
C139 C 0.7174(5) 0.6541(5) 0.6287(4) 0.0141(14) Uiso 0.266(3) 1 d PDU A 2
C140 C 0.7563(7) 0.7192(8) 0.5965(6) 0.038(3) Uiso 0.266(3) 1 d PDU A 2
C141 C 0.7516(7) 0.8718(7) 0.5761(5) 0.027(2) Uiso 0.266(3) 1 d PDU A 2
C142 C 0.7173(7) 0.7853(8) 0.5665(6) 0.038(3) Uiso 0.266(3) 1 d PDU A 2
C143 C 0.6248(6) 0.7870(6) 0.5661(5) 0.0182(17) Uiso 0.266(3) 1 d PDU A 2
C144 C 0.5918(8) 0.8677(8) 0.5755(6) 0.036(3) Uiso 0.266(3) 1 d PDU A 2
C145 C 0.6749(7) 0.9226(7) 0.5770(5) 0.027(2) Uiso 0.266(3) 1 d PDU A 2
C146 C 0.7463(5) 1.0090(5) 0.6546(4) 0.0150(15) Uiso 0.266(3) 1 d PDU A 2
C147 C 0.6749(7) 0.9914(7) 0.6191(5) 0.020(2) Uiso 0.266(3) 1 d PDU A 2
C148 C 0.6070(6) 1.0099(6) 0.6525(5) 0.0140(16) Uiso 0.266(3) 1 d PDU A 2
C149 C 0.6224(7) 1.0377(7) 0.7130(5) 0.0146(17) Uiso 0.266(3) 1 d PDU A 2
C150 C 0.7185(7) 1.0377(7) 0.7150(6) 0.0203(18) Uiso 0.266(3) 1 d PDU A 2
C151 C 0.8307(6) 0.9682(7) 0.7686(5) 0.0233(18) Uiso 0.266(3) 1 d PDU A 2
C152 C 0.7611(6) 1.0181(6) 0.7677(5) 0.0173(15) Uiso 0.266(3) 1 d PDU A 2
C153 C 0.7112(7) 0.9948(6) 0.8259(5) 0.0192(16) Uiso 0.266(3) 1 d PDU A 2
C154 C 0.7554(7) 0.9248(8) 0.8582(5) 0.029(2) Uiso 0.266(3) 1 d PDU A 2
C155 C 0.8318(6) 0.9103(7) 0.8196(5) 0.0236(18) Uiso 0.266(3) 1 d PDU A 2
C156 C 0.8872(6) 0.7971(7) 0.7534(5) 0.0206(18) Uiso 0.266(3) 1 d PDU A 2
C157 C 0.8590(6) 0.8262(7) 0.8108(5) 0.0183(18) Uiso 0.266(3) 1 d PDU A 2
C158 C 0.8104(6) 0.7626(7) 0.8466(5) 0.0188(18) Uiso 0.266(3) 1 d PDU A 2
C159 C 0.8124(6) 0.6918(6) 0.8074(4) 0.0119(14) Uiso 0.266(3) 1 d PDU A 2
C160 C 0.8624(7) 0.7137(7) 0.7481(5) 0.0144(17) Uiso 0.266(3) 1 d PDU A 2
C201 C 0.6890(7) 0.8703(7) 0.8818(5) 0.028(2) Uiso 0.232(3) 1 d PDU B 3
C202 C 0.6560(8) 0.7879(8) 0.8844(5) 0.026(2) Uiso 0.232(3) 1 d PDU B 3
C203 C 0.5709(7) 0.7904(7) 0.8673(5) 0.026(2) Uiso 0.232(3) 1 d PDU B 3
C204 C 0.5513(7) 0.8904(7) 0.8544(5) 0.035(2) Uiso 0.232(3) 1 d PDU B 3
C205 C 0.6323(7) 0.9309(6) 0.8641(5) 0.035(3) Uiso 0.232(3) 1 d PDU B 3
C206 C 0.7737(8) 0.8827(8) 0.8593(6) 0.026(2) Uiso 0.232(3) 1 d PDU B 3
C207 C 0.7861(9) 0.9538(8) 0.8209(6) 0.050(4) Uiso 0.232(3) 1 d PDU B 3
C208 C 0.8479(7) 0.9268(7) 0.7753(5) 0.031(2) Uiso 0.232(3) 1 d PDU B 3
C209 C 0.8684(6) 0.8387(6) 0.7852(5) 0.0140(16) Uiso 0.232(3) 1 d PDU B 3
C210 C 0.8208(7) 0.8035(8) 0.8364(6) 0.023(2) Uiso 0.232(3) 1 d PDU B 3
C211 C 0.7065(8) 0.7171(8) 0.8630(6) 0.031(2) Uiso 0.232(3) 1 d PDU B 3
C212 C 0.7853(9) 0.7399(9) 0.8459(6) 0.031(3) Uiso 0.232(3) 1 d PDU B 3
C213 C 0.7905(7) 0.6733(8) 0.7961(6) 0.030(3) Uiso 0.232(3) 1 d PDU B 3
C214 C 0.7249(8) 0.6280(7) 0.7773(6) 0.030(2) Uiso 0.232(3) 1 d PDU B 3
C215 C 0.6549(8) 0.6562(7) 0.8281(6) 0.020(2) Uiso 0.232(3) 1 d PDU B 3
C216 C 0.5324(6) 0.7317(6) 0.8322(5) 0.0197(18) Uiso 0.232(3) 1 d PDU B 3
C217 C 0.5790(8) 0.6604(7) 0.8100(6) 0.026(2) Uiso 0.232(3) 1 d PDU B 3
C218 C 0.5489(6) 0.6429(6) 0.7535(5) 0.027(2) Uiso 0.232(3) 1 d PDU B 3
C219 C 0.4869(7) 0.6978(8) 0.7338(5) 0.039(4) Uiso 0.232(3) 1 d PDU B 3
C220 C 0.4755(6) 0.7598(6) 0.7857(5) 0.034(2) Uiso 0.232(3) 1 d PDU B 3
C221 C 0.4976(7) 0.9114(7) 0.8072(5) 0.023(3) Uiso 0.232(3) 1 d PDU B 3
C222 C 0.4569(6) 0.8410(6) 0.7749(5) 0.029(2) Uiso 0.232(3) 1 d PDU B 3
C223 C 0.4538(6) 0.8751(7) 0.7002(5) 0.030(3) Uiso 0.232(3) 1 d PDU B 3
C224 C 0.4915(7) 0.9565(7) 0.7003(5) 0.025(2) Uiso 0.232(3) 1 d PDU B 3
C225 C 0.5176(7) 0.9783(7) 0.7656(5) 0.019(2) Uiso 0.232(3) 1 d PDU B 3
C226 C 0.6493(7) 0.9940(7) 0.8290(5) 0.022(2) Uiso 0.232(3) 1 d PDU B 3
C227 C 0.5970(7) 1.0258(7) 0.7730(5) 0.020(2) Uiso 0.232(3) 1 d PDU B 3
C228 C 0.6397(6) 1.0436(7) 0.7157(5) 0.019(2) Uiso 0.232(3) 1 d PDU B 3
C229 C 0.7249(7) 1.0354(6) 0.7335(5) 0.022(2) Uiso 0.232(3) 1 d PDU B 3
C230 C 0.7302(7) 1.0077(6) 0.8013(5) 0.024(2) Uiso 0.232(3) 1 d PDU B 3
C231 C 0.6508(6) 0.7739(6) 0.5600(5) 0.028(2) Uiso 0.232(3) 1 d PDU B 3
C232 C 0.6840(7) 0.8513(7) 0.5567(5) 0.026(2) Uiso 0.232(3) 1 d PDU B 3
C233 C 0.7715(7) 0.8476(7) 0.5761(5) 0.026(2) Uiso 0.232(3) 1 d PDU B 3
C234 C 0.7879(7) 0.7611(7) 0.5907(5) 0.035(2) Uiso 0.232(3) 1 d PDU B 3
C235 C 0.7106(6) 0.7170(6) 0.5818(5) 0.035(3) Uiso 0.232(3) 1 d PDU B 3
C236 C 0.5596(8) 0.7690(7) 0.5830(5) 0.026(2) Uiso 0.232(3) 1 d PDU B 3
C237 C 0.5428(8) 0.6924(8) 0.6242(6) 0.050(4) Uiso 0.232(3) 1 d PDU B 3
C238 C 0.4806(6) 0.7277(7) 0.6706(5) 0.031(2) Uiso 0.232(3) 1 d PDU B 3
C239 C 0.4660(5) 0.8132(5) 0.6551(4) 0.0140(16) Uiso 0.232(3) 1 d PDU B 3
C240 C 0.5130(7) 0.8418(7) 0.6043(6) 0.023(2) Uiso 0.232(3) 1 d PDU B 3
C241 C 0.6391(8) 0.9229(7) 0.5745(5) 0.031(2) Uiso 0.232(3) 1 d PDU B 3
C242 C 0.5510(8) 0.9191(8) 0.5987(6) 0.031(3) Uiso 0.232(3) 1 d PDU B 3
C243 C 0.5391(7) 0.9798(6) 0.6504(5) 0.030(3) Uiso 0.232(3) 1 d PDU B 3
C244 C 0.6123(8) 1.0250(8) 0.6648(6) 0.030(2) Uiso 0.232(3) 1 d PDU B 3
C245 C 0.6745(8) 0.9916(8) 0.6119(6) 0.020(2) Uiso 0.232(3) 1 d PDU B 3
C246 C 0.8047(6) 0.9125(6) 0.6101(4) 0.0197(18) Uiso 0.232(3) 1 d PDU B 3
C247 C 0.7594(7) 0.9824(7) 0.6300(5) 0.026(2) Uiso 0.232(3) 1 d PDU B 3
C248 C 0.7843(7) 1.0044(6) 0.6874(5) 0.027(2) Uiso 0.232(3) 1 d PDU B 3
C249 C 0.8444(8) 0.9532(7) 0.7138(6) 0.039(4) Uiso 0.232(3) 1 d PDU B 3
C250 C 0.8593(7) 0.8896(7) 0.6608(6) 0.034(2) Uiso 0.232(3) 1 d PDU B 3
C251 C 0.8416(7) 0.7431(7) 0.6405(5) 0.023(3) Uiso 0.232(3) 1 d PDU B 3
C252 C 0.8762(6) 0.8085(6) 0.6730(5) 0.029(2) Uiso 0.232(3) 1 d PDU B 3
C253 C 0.8792(7) 0.7811(7) 0.7413(5) 0.030(3) Uiso 0.232(3) 1 d PDU B 3
C254 C 0.8398(8) 0.6967(7) 0.7460(6) 0.025(2) Uiso 0.232(3) 1 d PDU B 3
C255 C 0.8169(7) 0.6752(6) 0.6800(5) 0.019(2) Uiso 0.232(3) 1 d PDU B 3
C256 C 0.6869(7) 0.6521(6) 0.6208(5) 0.022(2) Uiso 0.232(3) 1 d PDU B 3
C257 C 0.7401(7) 0.6321(6) 0.6697(5) 0.020(2) Uiso 0.232(3) 1 d PDU B 3
C258 C 0.6951(7) 0.6071(6) 0.7281(5) 0.019(2) Uiso 0.232(3) 1 d PDU B 3
C259 C 0.6102(6) 0.6118(5) 0.7110(5) 0.022(2) Uiso 0.232(3) 1 d PDU B 3
C260 C 0.6051(7) 0.6398(6) 0.6421(5) 0.024(2) Uiso 0.232(3) 1 d PDU B 3
C301 C 0.4566(6) 0.7603(6) 0.8249(5) 0.031(2) Uiso 0.251(2) 1 d PDU C 1
C302 C 0.5417(6) 0.7439(7) 0.8584(5) 0.022(2) Uiso 0.251(2) 1 d PDU C 1
C303 C 0.5798(6) 0.6706(6) 0.8337(5) 0.0195(18) Uiso 0.251(2) 1 d PDU C 1
C304 C 0.5429(7) 0.6491(7) 0.7796(6) 0.030(2) Uiso 0.251(2) 1 d PDU C 1
C305 C 0.4785(6) 0.7050(7) 0.7655(5) 0.026(2) Uiso 0.251(2) 1 d PDU C 1
C306 C 0.4602(7) 0.8503(7) 0.8049(6) 0.030(2) Uiso 0.251(2) 1 d PDU C 1
C307 C 0.4443(8) 0.8722(8) 0.7370(6) 0.039(3) Uiso 0.251(2) 1 d PDU C 1
C308 C 0.4811(6) 0.9508(6) 0.7277(5) 0.0234(18) Uiso 0.251(2) 1 d PDU C 1
C309 C 0.5186(6) 0.9751(7) 0.7830(5) 0.027(2) Uiso 0.251(2) 1 d PDU C 1
C310 C 0.5063(6) 0.9091(6) 0.8285(5) 0.0197(19) Uiso 0.251(2) 1 d PDU C 1
C311 C 0.5813(6) 0.8059(6) 0.8833(4) 0.0188(18) Uiso 0.251(2) 1 d PDU C 1
C312 C 0.5651(7) 0.8924(7) 0.8711(5) 0.026(2) Uiso 0.251(2) 1 d PDU C 1
C313 C 0.6423(8) 0.9411(8) 0.8678(6) 0.037(3) Uiso 0.251(2) 1 d PDU C 1
C314 C 0.7065(7) 0.8810(7) 0.8834(5) 0.017(2) Uiso 0.251(2) 1 d PDU C 1
C315 C 0.6721(6) 0.7990(6) 0.8935(5) 0.0198(19) Uiso 0.251(2) 1 d PDU C 1
C316 C 0.6646(7) 0.6648(7) 0.8457(5) 0.019(2) Uiso 0.251(2) 1 d PDU C 1
C317 C 0.7084(6) 0.7282(5) 0.8745(4) 0.0124(16) Uiso 0.251(2) 1 d PDU C 1
C318 C 0.7914(7) 0.7289(6) 0.8427(5) 0.022(2) Uiso 0.251(2) 1 d PDU C 1
C319 C 0.7982(9) 0.6688(9) 0.7917(6) 0.032(3) Uiso 0.251(2) 1 d PDU C 1
C320 C 0.7123(6) 0.6255(6) 0.7943(5) 0.0188(18) Uiso 0.251(2) 1 d PDU C 1
C321 C 0.5841(7) 0.6174(6) 0.7306(5) 0.0261(19) Uiso 0.251(2) 1 d PDU C 1
C322 C 0.6695(8) 0.6026(7) 0.7393(6) 0.032(2) Uiso 0.251(2) 1 d PDU C 1
C323 C 0.7153(7) 0.6198(7) 0.6828(5) 0.028(2) Uiso 0.251(2) 1 d PDU C 1
C324 C 0.6509(8) 0.6420(7) 0.6340(6) 0.030(2) Uiso 0.251(2) 1 d PDU C 1
C325 C 0.5731(6) 0.6387(5) 0.6649(5) 0.0177(16) Uiso 0.251(2) 1 d PDU C 1
C326 C 0.4636(8) 0.7270(8) 0.7064(6) 0.038(3) Uiso 0.251(2) 1 d PDU C 1
C327 C 0.5105(5) 0.6953(5) 0.6545(4) 0.0163(15) Uiso 0.251(2) 1 d PDU C 1
C328 C 0.5224(8) 0.7592(8) 0.6095(6) 0.039(3) Uiso 0.251(2) 1 d PDU C 1
C329 C 0.4905(8) 0.8237(8) 0.6261(6) 0.032(3) Uiso 0.251(2) 1 d PDU C 1
C330 C 0.4445(7) 0.8165(8) 0.6908(5) 0.029(2) Uiso 0.251(2) 1 d PDU C 1
C331 C 0.8397(7) 0.8765(7) 0.6462(5) 0.029(2) Uiso 0.251(2) 1 d PDU C 1
C332 C 0.7758(7) 0.8961(7) 0.6013(5) 0.025(2) Uiso 0.251(2) 1 d PDU C 1
C333 C 0.7318(7) 0.9730(7) 0.6222(5) 0.027(2) Uiso 0.251(2) 1 d PDU C 1
C334 C 0.7652(8) 1.0025(7) 0.6837(6) 0.032(2) Uiso 0.251(2) 1 d PDU C 1
C335 C 0.8418(6) 0.9414(6) 0.6951(5) 0.0166(17) Uiso 0.251(2) 1 d PDU C 1
C336 C 0.8573(7) 0.7888(8) 0.6577(6) 0.032(2) Uiso 0.251(2) 1 d PDU C 1
C337 C 0.8725(7) 0.7654(7) 0.7252(5) 0.026(2) Uiso 0.251(2) 1 d PDU C 1
C338 C 0.8327(7) 0.6869(7) 0.7297(6) 0.030(2) Uiso 0.251(2) 1 d PDU C 1
C339 C 0.7904(7) 0.6581(7) 0.6779(5) 0.026(2) Uiso 0.251(2) 1 d PDU C 1
C340 C 0.8030(8) 0.7274(8) 0.6275(6) 0.036(3) Uiso 0.251(2) 1 d PDU C 1
C341 C 0.7237(7) 0.8348(7) 0.5733(5) 0.032(2) Uiso 0.251(2) 1 d PDU C 1
C342 C 0.7473(8) 0.7470(8) 0.5874(6) 0.033(2) Uiso 0.251(2) 1 d PDU C 1
C343 C 0.6642(7) 0.7047(7) 0.5903(5) 0.033(2) Uiso 0.251(2) 1 d PDU C 1
C344 C 0.5973(7) 0.7602(6) 0.5775(4) 0.0204(17) Uiso 0.251(2) 1 d PDU C 1
C345 C 0.6378(8) 0.8407(8) 0.5642(6) 0.041(3) Uiso 0.251(2) 1 d PDU C 1
C346 C 0.6448(7) 0.9807(6) 0.6158(5) 0.0231(19) Uiso 0.251(2) 1 d PDU C 1
C347 C 0.5972(7) 0.9155(7) 0.5866(5) 0.033(2) Uiso 0.251(2) 1 d PDU C 1
C348 C 0.5160(9) 0.9030(9) 0.6190(7) 0.044(3) Uiso 0.251(2) 1 d PDU C 1
C349 C 0.5177(6) 0.9691(6) 0.6704(5) 0.0236(18) Uiso 0.251(2) 1 d PDU C 1
C350 C 0.5904(6) 1.0099(6) 0.6610(5) 0.0182(18) Uiso 0.251(2) 1 d PDU C 1
C351 C 0.7165(10) 1.0337(10) 0.7284(7) 0.042(3) Uiso 0.251(2) 1 d PDU C 1
C352 C 0.6352(8) 1.0394(7) 0.7240(5) 0.028(2) Uiso 0.251(2) 1 d PDU C 1
C353 C 0.5926(9) 1.0172(8) 0.7831(6) 0.034(3) Uiso 0.251(2) 1 d PDU C 1
C354 C 0.6616(7) 1.0059(7) 0.8198(5) 0.026(2) Uiso 0.251(2) 1 d PDU C 1
C355 C 0.7401(7) 1.0103(7) 0.7888(6) 0.023(2) Uiso 0.251(2) 1 d PDU C 1
C356 C 0.8552(6) 0.9119(6) 0.7601(5) 0.0230(19) Uiso 0.251(2) 1 d PDU C 1
C357 C 0.8005(6) 0.9533(6) 0.8106(5) 0.0207(18) Uiso 0.251(2) 1 d PDU C 1
C358 C 0.7897(8) 0.8884(9) 0.8525(6) 0.033(3) Uiso 0.251(2) 1 d PDU C 1
C359 C 0.8294(6) 0.8214(6) 0.8365(5) 0.0200(19) Uiso 0.251(2) 1 d PDU C 1
C360 C 0.8742(6) 0.8190(7) 0.7710(5) 0.022(2) Uiso 0.251(2) 1 d PDU C 1
C401 C 0.3772(7) 0.7318(6) 0.8662(5) 0.031(2) Uiso 0.251(2) 1 d PDU C 1
C402 C 0.3731(7) 0.7728(7) 0.9326(5) 0.022(2) Uiso 0.251(2) 1 d PDU C 1
C403 C 0.3152(7) 0.8402(6) 0.9325(5) 0.0195(18) Uiso 0.251(2) 1 d PDU C 1
C404 C 0.2668(8) 0.8360(8) 0.8813(6) 0.030(2) Uiso 0.251(2) 1 d PDU C 1
C405 C 0.2897(7) 0.7674(7) 0.8444(5) 0.026(2) Uiso 0.251(2) 1 d PDU C 1
C406 C 0.3667(7) 0.6398(8) 0.8779(6) 0.030(2) Uiso 0.251(2) 1 d PDU C 1
C407 C 0.2993(8) 0.5928(8) 0.8431(6) 0.039(3) Uiso 0.251(2) 1 d PDU C 1
C408 C 0.2836(7) 0.5207(6) 0.8788(5) 0.0234(18) Uiso 0.251(2) 1 d PDU C 1
C409 C 0.3337(7) 0.5228(7) 0.9315(5) 0.027(2) Uiso 0.251(2) 1 d PDU C 1
C410 C 0.3814(6) 0.5995(6) 0.9295(5) 0.0197(19) Uiso 0.251(2) 1 d PDU C 1
C411 C 0.3931(6) 0.7289(6) 0.9813(5) 0.0188(18) Uiso 0.251(2) 1 d PDU C 1
C412 C 0.4002(7) 0.6396(7) 0.9826(5) 0.026(2) Uiso 0.251(2) 1 d PDU C 1
C413 C 0.3677(8) 0.6046(8) 1.0412(6) 0.037(3) Uiso 0.251(2) 1 d PDU C 1
C414 C 0.3461(7) 0.6776(7) 1.0780(5) 0.017(2) Uiso 0.251(2) 1 d PDU C 1
C415 C 0.3610(6) 0.7536(6) 1.0435(5) 0.0198(19) Uiso 0.251(2) 1 d PDU C 1
C416 C 0.2883(8) 0.8637(7) 0.9918(6) 0.019(2) Uiso 0.251(2) 1 d PDU C 1
C417 C 0.3108(6) 0.8203(5) 1.0451(4) 0.0124(16) Uiso 0.251(2) 1 d PDU C 1
C418 C 0.2353(7) 0.8220(6) 1.0861(5) 0.022(2) Uiso 0.251(2) 1 d PDU C 1
C419 C 0.1637(9) 0.8626(9) 1.0570(7) 0.032(3) Uiso 0.251(2) 1 d PDU C 1
C420 C 0.2002(7) 0.8909(6) 0.9935(5) 0.0188(18) Uiso 0.251(2) 1 d PDU C 1
C421 C 0.1859(7) 0.8558(6) 0.8813(5) 0.0261(19) Uiso 0.251(2) 1 d PDU C 1
C422 C 0.1534(8) 0.8867(7) 0.9378(6) 0.032(2) Uiso 0.251(2) 1 d PDU C 1
C423 C 0.0694(7) 0.8581(7) 0.9472(5) 0.028(2) Uiso 0.251(2) 1 d PDU C 1
C424 C 0.0469(7) 0.8097(7) 0.8889(6) 0.030(2) Uiso 0.251(2) 1 d PDU C 1
C425 C 0.1187(6) 0.8109(6) 0.8505(4) 0.0177(16) Uiso 0.251(2) 1 d PDU C 1
C426 C 0.2320(8) 0.7236(8) 0.8141(6) 0.038(3) Uiso 0.251(2) 1 d PDU C 1
C427 C 0.1451(6) 0.7433(6) 0.8165(4) 0.0163(15) Uiso 0.251(2) 1 d PDU C 1
C428 C 0.0977(8) 0.6689(8) 0.8179(6) 0.039(3) Uiso 0.251(2) 1 d PDU C 1
C429 C 0.1420(8) 0.6081(8) 0.8168(6) 0.032(3) Uiso 0.251(2) 1 d PDU C 1
C430 C 0.2371(7) 0.6299(7) 0.8127(5) 0.029(2) Uiso 0.251(2) 1 d PDU C 1
C431 C 0.0091(7) 0.6212(7) 1.0638(5) 0.029(2) Uiso 0.251(2) 1 d PDU C 1
C432 C -0.0094(7) 0.5767(7) 1.0070(5) 0.025(2) Uiso 0.251(2) 1 d PDU C 1
C433 C 0.0475(7) 0.5037(7) 1.0023(5) 0.027(2) Uiso 0.251(2) 1 d PDU C 1
C434 C 0.1073(8) 0.5023(7) 1.0559(6) 0.032(2) Uiso 0.251(2) 1 d PDU C 1
C435 C 0.0748(6) 0.5768(6) 1.0987(4) 0.0166(17) Uiso 0.251(2) 1 d PDU C 1
C436 C 0.0003(8) 0.7116(8) 1.0628(6) 0.032(2) Uiso 0.251(2) 1 d PDU C 1
C437 C 0.0672(7) 0.7598(7) 1.0966(5) 0.026(2) Uiso 0.251(2) 1 d PDU C 1
C438 C 0.0788(8) 0.8296(7) 1.0570(6) 0.030(2) Uiso 0.251(2) 1 d PDU C 1
C439 C 0.0345(7) 0.8321(7) 1.0017(5) 0.026(2) Uiso 0.251(2) 1 d PDU C 1
C440 C -0.0186(8) 0.7507(8) 1.0024(6) 0.036(3) Uiso 0.251(2) 1 d PDU C 1
C441 C -0.0269(7) 0.6170(7) 0.9489(6) 0.032(2) Uiso 0.251(2) 1 d PDU C 1
C442 C -0.0356(7) 0.7092(8) 0.9530(6) 0.033(2) Uiso 0.251(2) 1 d PDU C 1
C443 C 0.0002(7) 0.7370(7) 0.8916(6) 0.033(2) Uiso 0.251(2) 1 d PDU C 1
C444 C 0.0257(6) 0.6690(6) 0.8535(5) 0.0204(17) Uiso 0.251(2) 1 d PDU C 1
C445 C 0.0039(8) 0.5943(8) 0.8902(6) 0.041(3) Uiso 0.251(2) 1 d PDU C 1
C446 C 0.0823(7) 0.4800(6) 0.9443(5) 0.0231(19) Uiso 0.251(2) 1 d PDU C 1
C447 C 0.0607(8) 0.5243(7) 0.8879(5) 0.033(2) Uiso 0.251(2) 1 d PDU C 1
C448 C 0.1343(9) 0.5343(9) 0.8461(7) 0.044(3) Uiso 0.251(2) 1 d PDU C 1
C449 C 0.2032(7) 0.4895(6) 0.8821(5) 0.0236(18) Uiso 0.251(2) 1 d PDU C 1
C450 C 0.1646(6) 0.4592(6) 0.9337(5) 0.0182(18) Uiso 0.251(2) 1 d PDU C 1
C451 C 0.1868(10) 0.4801(10) 1.0491(7) 0.042(3) Uiso 0.251(2) 1 d PDU C 1
C452 C 0.2208(7) 0.4601(7) 0.9954(5) 0.028(2) Uiso 0.251(2) 1 d PDU C 1
C453 C 0.3056(8) 0.4948(8) 0.9881(6) 0.034(3) Uiso 0.251(2) 1 d PDU C 1
C454 C 0.3136(7) 0.5294(7) 1.0464(5) 0.026(2) Uiso 0.251(2) 1 d PDU C 1
C455 C 0.2416(8) 0.5272(7) 1.0855(5) 0.023(2) Uiso 0.251(2) 1 d PDU C 1
C456 C 0.1388(7) 0.6296(6) 1.1291(5) 0.0230(19) Uiso 0.251(2) 1 d PDU C 1
C457 C 0.2294(6) 0.5987(6) 1.1228(5) 0.0207(18) Uiso 0.251(2) 1 d PDU C 1
C458 C 0.2724(9) 0.6733(9) 1.1206(6) 0.033(3) Uiso 0.251(2) 1 d PDU C 1
C459 C 0.2247(6) 0.7380(6) 1.1266(5) 0.0200(19) Uiso 0.251(2) 1 d PDU C 1
C460 C 0.1277(7) 0.7248(7) 1.1276(5) 0.022(2) Uiso 0.251(2) 1 d PDU C 1

loop_
_atom_site_aniso_label
_atom_site_aniso_U_11
_atom_site_aniso_U_22
_atom_site_aniso_U_33
_atom_site_aniso_U_23
_atom_site_aniso_U_13
_atom_site_aniso_U_12
I 0.02727(9) 0.02474(9) 0.02390(8) 0.00370(7) 0.00602(7) -0.00235(7)
Cd 0.02083(9) 0.02530(10) 0.02085(9) 0.00403(8) 0.00105(7) 0.00009(8)
S1 0.0232(3) 0.0215(3) 0.0292(4) 0.0053(3) 0.0011(3) -0.0008(3)
S2 0.0238(3) 0.0215(3) 0.0258(4) 0.0033(3) -0.0003(3) -0.0006(3)
S3 0.0228(3) 0.0176(3) 0.0273(3) 0.0011(3) -0.0029(3) 0.0017(2)
S4 0.0230(3) 0.0179(3) 0.0308(4) -0.0005(3) -0.0008(3) -0.0013(3)
N1 0.0203(12) 0.0235(12) 0.0335(14) 0.0017(10) -0.0008(10) 0.0014(9)
C2 0.0166(12) 0.0148(11) 0.0257(13) 0.0020(10) 0.0023(10) 0.0002(9)
C1 0.0231(13) 0.0258(14) 0.0187(13) 0.0021(10) 0.0019(10) -0.0009(11)
N2 0.0209(11) 0.0194(11) 0.0243(12) 0.0046(9) -0.0020(9) 0.0009(9)
C3 0.0228(14) 0.0295(16) 0.0365(18) -0.0013(13) 0.0004(12) -0.0005(12)
C4 0.0257(15) 0.0238(15) 0.0410(18) 0.0005(13) -0.0045(13) 0.0049(12)
C5 0.0226(13) 0.0270(14) 0.0205(13) 0.0039(11) -0.0015(10) -0.0002(11)
C6 0.0238(14) 0.0199(13) 0.0360(16) 0.0073(12) -0.0037(12) 0.0028(11)
C7 0.0323(17) 0.040(2) 0.048(2) 0.0006(16) 0.0117(16) -0.0028(15)
C8 0.0363(18) 0.0291(16) 0.0367(18) 0.0052(13) -0.0102(14) -0.0041(13)
C9 0.0221(14) 0.0240(14) 0.0312(16) -0.0002(12) 0.0020(11) -0.0010(11)
C10 0.0322(18) 0.0232(16) 0.090(4) 0.0124(19) 0.011(2) 0.0080(13)
N3 0.0216(11) 0.0225(11) 0.0179(11) -0.0021(9) 0.0011(9) 0.0014(9)
N4 0.0202(11) 0.0240(11) 0.0219(11) -0.0058(10) 0.0017(9) -0.0009(9)
C11 0.0200(12) 0.0246(13) 0.0180(12) -0.0024(11) -0.0019(10) -0.0012(10)
C12 0.0212(13) 0.0307(15) 0.0283(14) -0.0122(13) 0.0021(12) -0.0017(11)
C13 0.0169(12) 0.0320(15) 0.0258(15) -0.0058(12) 0.0024(11) 0.0022(11)
C14 0.0318(16) 0.0214(13) 0.0243(14) -0.0010(11) 0.0035(11) -0.0002(11)
C15 0.0282(15) 0.0223(14) 0.0407(19) -0.0096(13) 0.0007(13) 0.0017(11)
N5 0.0346(15) 0.0358(15) 0.0287(14) -0.0041(12) 0.0032(12) -0.0048(12)
N6 0.0300(13) 0.0321(13) 0.0244(12) 0.0024(11) 0.0073(11) -0.0012(11)
C16 0.0272(16) 0.0409(19) 0.0298(16) 0.0051(14) 0.0049(13) 0.0031(13)
C17 0.0275(16) 0.046(2) 0.0370(19) 0.0076(16) -0.0042(14) -0.0006(14)
C18 0.0418(19) 0.0342(17) 0.0343(18) 0.0008(15) 0.0061(16) 0.0080(14)
C19 0.055(3) 0.059(3) 0.063(3) -0.017(2) -0.011(2) -0.017(2)
C20 0.054(2) 0.0284(17) 0.044(2) 0.0032(15) 0.0115(18) -0.0105(16)

loop_
_atom_type_symbol
_atom_type_description
_atom_type_scat_dispersion_real
_atom_type_scat_dispersion_imag
_atom_type_scat_source
C C 0.0033 0.0016 'International Tables Vol C Tables 4.2.6.8 and 6.1.1.4'
H H 0.0000 0.0000 'International Tables Vol C Tables 4.2.6.8 and 6.1.1.4'
N N 0.0061 0.0033 'International Tables Vol C Tables 4.2.6.8 and 6.1.1.4'
S S 0.1246 0.1234 'International Tables Vol C Tables 4.2.6.8 and 6.1.1.4'
Cd Cd -0.8075 1.2024 'International Tables Vol C Tables 4.2.6.8 and 6.1.1.4'
I I -0.4742 1.8119 'International Tables Vol C Tables 4.2.6.8 and 6.1.1.4'

loop_
_geom_angle_atom_site_label_1
_geom_angle_atom_site_label_2
_geom_angle_atom_site_label_3
_geom_angle
_geom_angle_site_symmetry_1
_geom_angle_site_symmetry_3
S3 Cd S1 133.03(3) . .
S3 Cd S2 96.84(2) . .
S1 Cd S2 68.45(2) . .
S3 Cd S4 68.07(2) . .
S1 Cd S4 107.82(2) . .
S2 Cd S4 156.34(2) . .
S3 Cd I 116.440(19) . .
S1 Cd I 109.88(2) . .
S2 Cd I 98.325(18) . .
S4 Cd I 104.682(19) . .
C1 S1 Cd 88.08(10) . .
C1 S2 Cd 82.98(11) . .
C2 S3 Cd 89.66(10) . .
C2 S4 Cd 83.71(10) . .
C1 N1 C3 122.8(3) . .
C1 N1 C4 121.9(3) . .
C3 N1 C4 115.3(3) . .
N2 C2 S3 119.5(2) . .
N2 C2 S4 122.0(2) . .
S3 C2 S4 118.43(17) . .
N1 C1 S2 120.8(2) . .
N1 C1 S1 119.9(2) . .
S2 C1 S1 119.28(18) . .
C2 N2 C6 122.1(3) . .
C2 N2 C5 121.4(2) . .
C6 N2 C5 116.5(2) . .
N1 C3 C7 111.9(3) . .
N1 C4 C8 111.4(3) . .
N2 C5 C9 113.3(2) . .
N2 C6 C10 113.1(3) . .
C11 N3 C13 108.7(2) . .
C11 N3 C14 125.2(3) . .
C13 N3 C14 126.1(3) . .
C11 N4 C12 108.4(2) . .
C11 N4 C15 125.0(2) . .
C12 N4 C15 126.6(3) . .
N3 C11 N4 108.8(2) . .
C13 C12 N4 107.1(3) . .
C12 C13 N3 107.0(3) . .
C16 N5 C18 108.5(3) . .
C16 N5 C19 125.8(4) . .
C18 N5 C19 125.7(4) . .
C16 N6 C17 108.6(3) . .
C16 N6 C20 125.9(3) . .
C17 N6 C20 125.5(3) . .
N5 C16 N6 108.4(3) . .
C18 C17 N6 107.0(3) . .
C17 C18 N5 107.5(3) . .
C105 C101 C102 114.7(10) . .
C105 C101 C106 115.3(9) . .
C102 C101 C106 119.1(10) . .
C103 C102 C101 108.9(10) . .
C103 C102 C111 118.3(11) . .
C101 C102 C111 120.0(11) . .
C116 C103 C102 124.4(11) . .
C116 C103 C104 119.6(10) . .
C102 C103 C104 104.6(9) . .
C121 C104 C105 123.5(10) . .
C121 C104 C103 118.7(9) . .
C105 C104 C103 103.8(8) . .
C126 C105 C101 124.9(10) . .
C126 C105 C104 117.1(10) . .
C101 C105 C104 108.0(9) . .
C107 C106 C101 115.6(11) . .
C107 C106 C110 114.2(11) . .
C101 C106 C110 116.4(10) . .
C130 C107 C106 128.2(13) . .
C130 C107 C108 116.7(11) . .
C106 C107 C108 103.8(11) . .
C149 C108 C107 120.9(11) . .
C149 C108 C109 116.3(10) . .
C107 C108 C109 110.2(10) . .
C153 C109 C110 109.1(9) . .
C153 C109 C108 126.9(10) . .
C110 C109 C108 111.5(9) . .
C112 C110 C109 135.8(12) . .
C112 C110 C106 114.6(12) . .
C109 C110 C106 99.9(9) . .
C112 C111 C102 112.8(12) . .
C112 C111 C115 124.0(11) . .
C102 C111 C115 110.9(10) . .
C110 C112 C111 136.2(13) . .
C110 C112 C113 117.7(12) . .
C111 C112 C113 92.9(11) . .
C114 C113 C154 111.4(11) . .
C114 C113 C112 123.4(11) . .
C154 C113 C112 112.6(11) . .
C158 C114 C113 136.7(13) . .
C158 C114 C115 112.6(11) . .
C113 C114 C115 101.1(10) . .
C117 C115 C111 130.7(12) . .
C117 C115 C114 118.1(12) . .
C111 C115 C114 97.6(9) . .
C103 C116 C120 117.4(10) . .
C103 C116 C117 119.8(10) . .
C120 C116 C117 110.8(10) . .
C115 C117 C118 127.5(12) . .
C115 C117 C116 115.6(12) . .
C118 C117 C116 106.1(11) . .
C117 C118 C119 113.5(10) . .
C117 C118 C159 113.6(9) . .
C119 C118 C159 121.3(9) . .
C118 C119 C138 123.0(10) . .
C118 C119 C120 106.5(9) . .
C138 C119 C120 117.7(10) . .
C122 C120 C116 124.4(9) . .
C122 C120 C119 122.5(9) . .
C116 C120 C119 103.0(9) . .
C104 C121 C125 120.0(10) . .
C104 C121 C122 115.7(9) . .
C125 C121 C122 112.6(10) . .
C120 C122 C121 124.0(9) . .
C120 C122 C123 118.7(9) . .
C121 C122 C123 101.8(8) . .
C139 C123 C124 125.9(9) . .
C139 C123 C122 114.7(8) . .
C124 C123 C122 106.3(8) . .
C143 C124 C123 118.9(10) . .
C143 C124 C125 120.4(10) . .
C123 C124 C125 109.3(9) . .
C121 C125 C127 120.7(10) . .
C121 C125 C124 109.9(9) . .
C127 C125 C124 117.2(9) . .
C105 C126 C130 123.3(10) . .
C105 C126 C127 126.4(10) . .
C130 C126 C127 97.0(8) . .
C128 C127 C125 114.9(9) . .
C128 C127 C126 117.7(9) . .
C125 C127 C126 112.0(9) . .
C144 C128 C129 124.4(11) . .
C144 C128 C127 122.9(11) . .
C129 C128 C127 102.5(8) . .
C128 C129 C148 118.6(9) . .
C128 C129 C130 109.5(9) . .
C148 C129 C130 120.4(9) . .
C107 C130 C126 112.4(10) . .
C107 C130 C129 122.5(10) . .
C126 C130 C129 112.7(9) . .
C132 C131 C135 110.3(9) . .
C132 C131 C136 115.8(9) . .
C135 C131 C136 120.7(9) . .
C131 C132 C141 122.4(10) . .
C131 C132 C133 109.0(9) . .
C141 C132 C133 116.5(10) . .
C146 C133 C134 122.8(10) . .
C146 C133 C132 119.3(10) . .
C134 C133 C132 105.8(9) . .
C151 C134 C135 122.0(9) . .
C151 C134 C133 118.3(10) . .
C135 C134 C133 106.7(9) . .
C156 C135 C131 119.9(9) . .
C156 C135 C134 121.7(9) . .
C131 C135 C134 108.1(8) . .
C140 C136 C137 111.9(10) . .
C140 C136 C131 122.9(10) . .
C137 C136 C131 112.8(10) . .
C160 C137 C138 122.1(11) . .
C160 C137 C136 121.8(11) . .
C138 C137 C136 100.9(10) . .
C139 C138 C119 123.3(9) . .
C139 C138 C137 108.4(9) . .
C119 C138 C137 116.4(10) . .
C123 C139 C140 112.2(8) . .
C123 C139 C138 123.0(8) . .
C140 C139 C138 114.0(9) . .
C142 C140 C139 126.7(10) . .
C142 C140 C136 117.7(11) . .
C139 C140 C136 104.7(10) . .
C132 C141 C145 124.1(10) . .
C132 C141 C142 122.6(10) . .
C145 C141 C142 101.9(9) . .
C140 C142 C143 117.8(11) . .
C140 C142 C141 118.5(10) . .
C143 C142 C141 110.4(10) . .
C124 C143 C144 115.9(10) . .
C124 C143 C142 118.2(10) . .
C144 C143 C142 113.0(10) . .
C128 C144 C143 128.6(12) . .
C128 C144 C145 119.4(11) . .
C143 C144 C145 101.2(9) . .
C147 C145 C141 115.9(10) . .
C147 C145 C144 116.1(10) . .
C141 C145 C144 113.0(10) . .
C133 C146 C147 124.4(9) . .
C133 C146 C150 115.9(9) . .
C147 C146 C150 107.1(8) . .
C148 C147 C146 109.5(10) . .
C148 C147 C145 120.6(10) . .
C146 C147 C145 119.8(11) . .
C147 C148 C149 114.9(10) . .
C147 C148 C129 120.8(10) . .
C149 C148 C129 112.5(9) . .
C108 C149 C148 126.8(11) . .
C108 C149 C150 119.1(10) . .
C148 C149 C150 101.7(9) . .
C152 C150 C146 120.9(10) . .
C152 C150 C149 121.8(10) . .
C146 C150 C149 106.6(9) . .
C152 C151 C134 118.2(10) . .
C152 C151 C155 113.5(9) . .
C134 C151 C155 115.8(9) . .
C150 C152 C151 123.8(10) . .
C150 C152 C153 117.9(9) . .
C151 C152 C153 105.9(8) . .
C109 C153 C154 122.0(10) . .
C109 C153 C152 117.9(9) . .
C154 C153 C152 108.0(8) . .
C113 C154 C155 121.6(11) . .
C113 C154 C153 122.5(10) . .
C155 C154 C153 104.6(8) . .
C157 C155 C151 121.0(9) . .
C157 C155 C154 118.0(9) . .
C151 C155 C154 108.0(9) . .
C157 C156 C135 117.2(10) . .
C157 C156 C160 107.5(9) . .
C135 C156 C160 123.9(10) . .
C156 C157 C155 122.3(10) . .
C156 C157 C158 113.1(9) . .
C155 C157 C158 114.7(9) . .
C114 C158 C159 126.6(11) . .
C114 C158 C157 117.3(11) . .
C159 C158 C157 103.6(8) . .
C158 C159 C118 121.1(9) . .
C158 C159 C160 108.3(8) . .
C118 C159 C160 118.0(8) . .
C137 C160 C156 120.5(10) . .
C137 C160 C159 119.1(10) . .
C156 C160 C159 107.5(8) . .
C205 C201 C202 114.8(10) . .
C205 C201 C206 115.3(10) . .
C202 C201 C206 119.1(10) . .
C203 C202 C201 108.8(10) . .
C203 C202 C211 118.4(11) . .
C201 C202 C211 120.1(11) . .
C216 C203 C202 124.3(10) . .
C216 C203 C204 119.7(10) . .
C202 C203 C204 104.6(9) . .
C221 C204 C205 123.6(10) . .
C221 C204 C203 118.8(10) . .
C205 C204 C203 103.7(8) . .
C226 C205 C201 124.8(10) . .
C226 C205 C204 117.0(10) . .
C201 C205 C204 108.0(9) . .
C207 C206 C201 115.5(11) . .
C207 C206 C210 114.1(11) . .
C201 C206 C210 116.5(10) . .
C230 C207 C206 128.1(13) . .
C230 C207 C208 116.7(11) . .
C206 C207 C208 103.9(11) . .
C249 C208 C207 121.0(11) . .
C249 C208 C209 116.3(10) . .
C207 C208 C209 110.1(10) . .
C253 C209 C210 109.2(9) . .
C253 C209 C208 126.9(10) . .
C210 C209 C208 111.6(9) . .
C212 C210 C209 135.8(12) . .
C212 C210 C206 114.5(12) . .
C209 C210 C206 100.0(9) . .
C212 C211 C202 112.8(12) . .
C212 C211 C215 124.0(11) . .
C202 C211 C215 111.0(10) . .
C210 C212 C211 136.2(13) . .
C210 C212 C213 117.6(12) . .
C211 C212 C213 92.9(11) . .
C214 C213 C254 111.4(11) . .
C214 C213 C212 123.4(11) . .
C254 C213 C212 112.6(11) . .
C258 C214 C213 136.6(13) . .
C258 C214 C215 112.6(11) . .
C213 C214 C215 101.1(10) . .
C217 C215 C211 130.5(12) . .
C217 C215 C214 118.1(12) . .
C211 C215 C214 97.6(9) . .
C203 C216 C220 117.3(10) . .
C203 C216 C217 119.8(10) . .
C220 C216 C217 110.8(10) . .
C215 C217 C218 127.6(12) . .
C215 C217 C216 115.7(12) . .
C218 C217 C216 106.0(11) . .
C217 C218 C219 113.6(10) . .
C217 C218 C259 113.5(9) . .
C219 C218 C259 121.4(9) . .
C218 C219 C238 123.0(10) . .
C218 C219 C220 106.5(9) . .
C238 C219 C220 117.7(10) . .
C222 C220 C216 124.4(9) . .
C222 C220 C219 122.6(9) . .
C216 C220 C219 103.0(9) . .
C204 C221 C225 120.1(10) . .
C204 C221 C222 115.6(9) . .
C225 C221 C222 112.6(10) . .
C220 C222 C221 124.0(9) . .
C220 C222 C223 118.6(9) . .
C221 C222 C223 101.9(8) . .
C239 C223 C224 125.9(9) . .
C239 C223 C222 114.6(8) . .
C224 C223 C222 106.3(8) . .
C243 C224 C223 119.0(10) . .
C243 C224 C225 120.4(10) . .
C223 C224 C225 109.3(9) . .
C221 C225 C227 120.6(10) . .
C221 C225 C224 109.9(9) . .
C227 C225 C224 117.2(9) . .
C205 C226 C230 123.3(10) . .
C205 C226 C227 126.3(10) . .
C230 C226 C227 97.0(8) . .
C228 C227 C225 114.9(9) . .
C228 C227 C226 117.7(9) . .
C225 C227 C226 112.1(9) . .
C244 C228 C229 124.4(11) . .
C244 C228 C227 122.9(11) . .
C229 C228 C227 102.4(8) . .
C228 C229 C248 118.7(9) . .
C228 C229 C230 109.5(9) . .
C248 C229 C230 120.4(9) . .
C207 C230 C226 112.5(10) . .
C207 C230 C229 122.4(10) . .
C226 C230 C229 112.6(9) . .
C232 C231 C235 110.2(9) . .
C232 C231 C236 115.8(9) . .
C235 C231 C236 120.7(9) . .
C231 C232 C241 122.3(10) . .
C231 C232 C233 109.0(9) . .
C241 C232 C233 116.6(10) . .
C246 C233 C234 122.8(10) . .
C246 C233 C232 119.3(10) . .
C234 C233 C232 105.9(9) . .
C251 C234 C235 122.0(9) . .
C251 C234 C233 118.3(10) . .
C235 C234 C233 106.7(9) . .
C256 C235 C231 119.9(9) . .
C256 C235 C234 121.7(9) . .
C231 C235 C234 108.2(8) . .
C240 C236 C237 111.9(10) . .
C240 C236 C231 123.0(10) . .
C237 C236 C231 112.9(10) . .
C260 C237 C238 122.2(11) . .
C260 C237 C236 121.8(11) . .
C238 C237 C236 101.0(10) . .
C239 C238 C219 123.2(9) . .
C239 C238 C237 108.4(9) . .
C219 C238 C237 116.3(10) . .
C223 C239 C240 112.1(8) . .
C223 C239 C238 123.2(8) . .
C240 C239 C238 113.9(9) . .
C242 C240 C239 126.7(10) . .
C242 C240 C236 117.6(11) . .
C239 C240 C236 104.8(10) . .
C232 C241 C245 124.0(10) . .
C232 C241 C242 122.7(10) . .
C245 C241 C242 101.9(9) . .
C240 C242 C243 117.8(11) . .
C240 C242 C241 118.5(10) . .
C243 C242 C241 110.4(10) . .
C224 C243 C244 115.9(10) . .
C224 C243 C242 118.2(10) . .
C244 C243 C242 113.0(10) . .
C228 C244 C243 128.6(12) . .
C228 C244 C245 119.3(11) . .
C243 C244 C245 101.2(9) . .
C247 C245 C241 115.9(10) . .
C247 C245 C244 116.2(10) . .
C241 C245 C244 113.1(10) . .
C233 C246 C247 124.3(9) . .
C233 C246 C250 116.0(9) . .
C247 C246 C250 107.2(8) . .
C248 C247 C246 109.5(10) . .
C248 C247 C245 120.4(10) . .
C246 C247 C245 119.9(11) . .
C247 C248 C249 115.1(10) . .
C247 C248 C229 120.9(10) . .
C249 C248 C229 112.5(9) . .
C208 C249 C248 126.7(11) . .
C208 C249 C250 119.1(10) . .
C248 C249 C250 101.7(9) . .
C252 C250 C246 120.8(10) . .
C252 C250 C249 121.8(10) . .
C246 C250 C249 106.6(9) . .
C252 C251 C234 118.3(10) . .
C252 C251 C255 113.4(9) . .
C234 C251 C255 115.7(10) . .
C250 C252 C251 123.8(10) . .
C250 C252 C253 117.9(9) . .
C251 C252 C253 105.9(8) . .
C209 C253 C254 121.9(10) . .
C209 C253 C252 118.0(9) . .
C254 C253 C252 108.1(8) . .
C213 C254 C255 121.7(11) . .
C213 C254 C253 122.6(10) . .
C255 C254 C253 104.5(8) . .
C257 C255 C251 121.1(9) . .
C257 C255 C254 117.9(9) . .
C251 C255 C254 108.1(9) . .
C257 C256 C235 117.1(10) . .
C257 C256 C260 107.5(9) . .
C235 C256 C260 123.9(10) . .
C256 C257 C255 122.3(10) . .
C256 C257 C258 113.0(9) . .
C255 C257 C258 114.7(9) . .
C214 C258 C259 126.7(11) . .
C214 C258 C257 117.4(11) . .
C259 C258 C257 103.6(8) . .
C258 C259 C218 121.2(9) . .
C258 C259 C260 108.3(8) . .
C218 C259 C260 117.9(8) . .
C237 C260 C256 120.6(10) . .
C237 C260 C259 119.1(10) . .
C256 C260 C259 107.5(8) . .
C451 C301 C455 77.2(12) 4_564 4_564
C451 C301 C306 24.3(9) 4_564 .
C455 C301 C306 92.5(10) 4_564 .
C451 C301 C302 93.4(11) 4_564 .
C455 C301 C302 18.2(7) 4_564 .
C306 C301 C302 104.9(8) . .
C451 C301 C305 87.5(11) 4_564 .
C455 C301 C305 85.6(9) 4_564 .
C306 C301 C305 107.5(9) . .
C302 C301 C305 94.4(8) . .
C451 C301 C401 140.8(14) 4_564 .
C455 C301 C401 131.3(9) 4_564 .
C306 C301 C401 117.1(10) . .
C302 C301 C401 113.2(7) . .
C305 C301 C401 116.9(8) . .
C451 C301 C452 49.4(10) 4_564 4_564
C455 C301 C452 99.5(9) 4_564 4_564
C306 C301 C452 63.4(7) . 4_564
C302 C301 C452 116.8(8) . 4_564
C305 C301 C452 46.0(6) . 4_564
C401 C301 C452 127.7(6) . 4_564
C451 C301 C454 97.0(11) 4_564 4_564
C455 C301 C454 53.3(8) 4_564 4_564
C306 C301 C454 121.3(9) . 4_564
C302 C301 C454 57.9(6) . 4_564
C305 C301 C454 37.4(6) . 4_564
C401 C301 C454 121.2(10) . 4_564
C452 C301 C454 76.0(7) 4_564 4_564
C455 C302 C457 115.1(18) 4_564 4_564
C455 C302 C311 103.5(18) 4_564 .
C457 C302 C311 31.0(8) 4_564 .
C455 C302 C303 100.9(18) 4_564 .
C457 C302 C303 94.1(10) 4_564 .
C311 C302 C303 125.1(10) . .
C455 C302 C301 37.7(13) 4_564 .
C457 C302 C301 145.2(11) 4_564 .
C311 C302 C301 119.2(9) . .
C303 C302 C301 110.2(9) . .
C455 C302 C454 60.1(16) 4_564 4_564
C457 C302 C454 125.0(11) 4_564 4_564
C311 C302 C454 146.2(10) . 4_564
C303 C302 C454 44.2(6) . 4_564
C301 C302 C454 67.5(7) . 4_564
C455 C302 C451 15.9(15) 4_564 4_564
C457 C302 C451 113.3(10) 4_564 4_564
C311 C302 C451 94.4(9) . 4_564
C303 C302 C451 116.6(9) . 4_564
C301 C302 C451 33.5(6) . 4_564
C454 C302 C451 74.7(7) 4_564 4_564
C454 C303 C413 79.7(11) 4_564 4_564
C454 C303 C304 33.0(7) 4_564 .
C413 C303 C304 49.2(9) 4_564 .
C454 C303 C316 145.5(11) 4_564 .
C413 C303 C316 76.9(10) 4_564 .
C304 C303 C316 125.1(11) . .
C454 C303 C302 76.9(9) 4_564 .
C413 C303 C302 150.4(12) 4_564 .
C304 C303 C302 109.9(9) . .
C316 C303 C302 114.0(9) . .
C454 C303 C414 132.0(11) 4_564 4_564
C413 C303 C414 61.1(9) 4_564 4_564
C304 C303 C414 109.0(9) . 4_564
C316 C303 C414 16.1(6) . 4_564
C302 C303 C414 126.0(8) . 4_564
C454 C303 C455 58.0(8) 4_564 4_564
C413 C303 C455 130.3(11) 4_564 4_564
C304 C303 C455 90.8(8) . 4_564
C316 C303 C455 123.9(9) . 4_564
C302 C303 C455 20.6(6) . 4_564
C414 C303 C455 130.6(8) 4_564 4_564
C454 C303 C457 103.6(9) 4_564 4_564
C413 C303 C457 139.4(10) 4_564 4_564
C304 C303 C457 133.6(9) . 4_564
C316 C303 C457 79.2(7) . 4_564
C302 C303 C457 35.0(6) . 4_564
C414 C303 C457 91.1(7) 4_564 4_564
C455 C303 C457 47.5(5) 4_564 4_564
C454 C303 C458 135.9(10) 4_564 4_564
C413 C303 C458 107.6(10) 4_564 4_564
C304 C303 C458 144.9(9) . 4_564
C316 C303 C458 36.1(7) . 4_564
C302 C303 C458 77.9(7) . 4_564
C414 C303 C458 49.1(6) 4_564 4_564
C455 C303 C458 89.1(7) 4_564 4_564
C457 C303 C458 43.0(5) 4_564 4_564
C454 C304 C413 111.8(18) 4_564 4_564
C454 C304 C321 147.2(17) 4_564 .
C413 C304 C321 67.8(11) 4_564 .
C454 C304 C303 59.9(14) 4_564 .
C413 C304 C303 56.6(10) 4_564 .
C321 C304 C303 123.4(11) . .
C454 C304 C453 73.6(14) 4_564 4_564
C413 C304 C453 144.0(14) 4_564 4_564
C321 C304 C453 88.6(11) . 4_564
C303 C304 C453 131.4(12) . 4_564
C454 C304 C305 50.4(13) 4_564 .
C413 C304 C305 154.9(14) 4_564 .
C321 C304 C305 116.1(11) . .
C303 C304 C305 110.2(10) . .
C453 C304 C305 27.5(7) 4_564 .
C454 C304 C412 142.7(15) 4_564 4_564
C413 C304 C412 44.9(9) 4_564 4_564
C321 C304 C412 22.9(6) . 4_564
C303 C304 C412 100.8(8) . 4_564
C453 C304 C412 108.6(10) 4_564 4_564
C305 C304 C412 135.6(10) . 4_564
C453 C305 C454 99.6(18) 4_564 4_564
C453 C305 C452 91.9(18) 4_564 4_564
C454 C305 C452 128.4(12) 4_564 4_564
C453 C305 C326 45.8(16) 4_564 .
C454 C305 C326 141.2(12) 4_564 .
C452 C305 C326 53.3(9) 4_564 .
C453 C305 C304 74.6(17) 4_564 .
C454 C305 C304 31.0(8) 4_564 .
C452 C305 C304 145.6(11) 4_564 .
C326 C305 C304 120.4(11) . .
C453 C305 C301 159.4(18) 4_564 .
C454 C305 C301 80.6(10) 4_564 .
C452 C305 C301 72.6(8) 4_564 .
C326 C305 C301 124.6(10) . .
C304 C305 C301 110.5(9) . .
C453 C305 C451 124.7(17) 4_564 4_564
C454 C305 C451 90.7(10) 4_564 4_564
C452 C305 C451 44.2(8) 4_564 4_564
C326 C305 C451 96.8(9) . 4_564
C304 C305 C451 120.0(9) . 4_564
C301 C305 C451 35.0(6) . 4_564
C453 C305 C455 130.6(16) 4_564 4_564
C454 C305 C455 48.5(8) 4_564 4_564
C452 C305 C455 86.5(8) 4_564 4_564
C326 C305 C455 134.6(10) . 4_564
C304 C305 C455 79.4(8) . 4_564
C301 C305 C455 37.5(6) . 4_564
C451 C305 C455 43.4(6) 4_564 4_564
C453 C305 C409 3.8(13) 4_564 4_564
C454 C305 C409 100.8(10) 4_564 4_564
C452 C305 C409 93.9(9) 4_564 4_564
C326 C305 C409 46.1(7) . 4_564
C304 C305 C409 74.6(8) . 4_564
C301 C305 C409 162.9(8) . 4_564
C451 C305 C409 128.0(8) 4_564 4_564
C455 C305 C409 133.8(7) 4_564 4_564
C451 C306 C434 107(2) 4_564 4_564
C451 C306 C310 116(2) 4_564 .
C434 C306 C310 22.5(9) 4_564 .
C451 C306 C301 40.3(16) 4_564 .
C434 C306 C301 134.5(14) 4_564 .
C310 C306 C301 127.4(11) . .
C451 C306 C307 96.3(19) 4_564 .
C434 C306 C307 88.5(12) 4_564 .
C310 C306 C307 107.3(10) . .
C301 C306 C307 119.2(10) . .
C451 C306 C452 44.6(16) 4_564 4_564
C434 C306 C452 119.4(13) 4_564 4_564
C310 C306 C452 140.7(10) . 4_564
C301 C306 C452 64.5(7) . 4_564
C307 C306 C452 56.2(7) . 4_564
C451 C306 C455 31.0(16) 4_564 4_564
C434 C306 C455 98.2(12) 4_564 4_564
C310 C306 C455 96.1(9) . 4_564
C301 C306 C455 36.5(6) . 4_564
C307 C306 C455 126.4(9) . 4_564
C452 C306 C455 75.0(7) 4_564 4_564
C446 C307 C450 64.1(9) 4_564 4_564
C446 C307 C330 81.8(10) 4_564 .
C450 C307 C330 18.0(6) 4_564 .
C446 C307 C308 38.1(7) 4_564 .
C450 C307 C308 101.9(10) 4_564 .
C330 C307 C308 119.8(11) . .
C446 C307 C306 136.6(11) 4_564 .
C450 C307 C306 134.3(11) 4_564 .
C330 C307 C306 123.5(11) . .
C308 C307 C306 105.8(10) . .
C446 C307 C452 123.9(11) 4_564 4_564
C450 C307 C452 68.1(8) 4_564 4_564
C330 C307 C452 55.1(8) . 4_564
C308 C307 C452 145.5(11) . 4_564
C306 C307 C452 68.4(8) . 4_564
C446 C307 C433 56.0(8) 4_564 4_564
C450 C307 C433 115.1(10) 4_564 4_564
C330 C307 C433 132.5(11) . 4_564
C308 C307 C433 22.7(6) . 4_564
C306 C307 C433 83.9(9) . 4_564
C452 C307 C433 130.6(10) 4_564 4_564
C446 C307 C451 134.2(11) 4_564 4_564
C450 C307 C451 111.0(10) 4_564 4_564
C330 C307 C451 101.5(10) . 4_564
C308 C307 C451 117.4(10) . 4_564
C306 C307 C451 23.2(6) . 4_564
C452 C307 C451 47.0(7) 4_564 4_564
C433 C307 C451 94.9(9) 4_564 4_564
C446 C307 C434 104.2(10) 4_564 4_564
C450 C307 C434 135.3(10) 4_564 4_564
C330 C307 C434 137.5(10) . 4_564
C308 C307 C434 74.3(8) . 4_564
C306 C307 C434 32.8(6) . 4_564
C452 C307 C434 89.8(9) 4_564 4_564
C433 C307 C434 51.8(7) 4_564 4_564
C451 C307 C434 44.7(7) 4_564 4_564
C433 C308 C446 134.0(19) 4_564 4_564
C433 C308 C309 15.8(12) 4_564 .
C446 C308 C309 149.5(12) 4_564 .
C433 C308 C349 118.3(17) 4_564 .
C446 C308 C349 55.2(10) 4_564 .
C309 C308 C349 120.6(9) . .
C433 C308 C307 99.3(16) 4_564 .
C446 C308 C307 64.4(10) 4_564 .
C309 C308 C307 108.4(10) . .
C349 C308 C307 119.5(10) . .
C433 C308 C432 41.5(14) 4_564 4_564
C446 C308 C432 125.0(11) 4_564 4_564
C309 C308 C432 39.6(6) . 4_564
C349 C308 C432 81.0(7) . 4_564
C307 C308 C432 137.3(9) . 4_564
C433 C308 C434 38.3(14) 4_564 4_564
C446 C308 C434 113.8(11) 4_564 4_564
C309 C308 C434 47.5(7) . 4_564
C349 C308 C434 141.7(8) . 4_564
C307 C308 C434 61.4(7) . 4_564
C432 C308 C434 79.3(6) 4_564 4_564
C433 C309 C432 93.5(14) 4_564 4_564
C433 C309 C353 119.5(15) 4_564 .
C432 C309 C353 27.2(8) 4_564 .
C433 C309 C308 12.8(10) 4_564 .
C432 C309 C308 94.1(10) 4_564 .
C353 C309 C308 121.3(11) . .
C433 C309 C434 78.6(13) 4_564 4_564
C432 C309 C434 135.4(10) 4_564 4_564
C353 C309 C434 127.9(10) . 4_564
C308 C309 C434 87.2(9) . 4_564
C433 C309 C310 100.3(13) 4_564 .
C432 C309 C310 137.7(10) 4_564 .
C353 C309 C310 118.6(10) . .
C308 C309 C310 107.8(9) . .
C434 C309 C310 22.1(6) 4_564 .
C433 C309 C431 130.5(13) 4_564 4_564
C432 C309 C431 53.0(8) 4_564 4_564
C353 C309 C431 29.5(7) . 4_564
C308 C309 C431 138.9(9) . 4_564
C434 C309 C431 100.0(8) 4_564 4_564
C310 C309 C431 89.1(8) . 4_564
C433 C309 C435 125.5(13) 4_564 4_564
C432 C309 C435 98.8(9) 4_564 4_564
C353 C309 C435 77.1(8) . 4_564
C308 C309 C435 137.6(8) . 4_564
C434 C309 C435 55.9(7) 4_564 4_564
C310 C309 C435 41.6(6) . 4_564
C431 C309 C435 47.6(5) 4_564 4_564
C434 C310 C435 120.6(19) 4_564 4_564
C434 C310 C306 41.5(16) 4_564 .
C435 C310 C306 143.7(11) 4_564 .
C434 C310 C312 125.4(19) 4_564 .
C435 C310 C312 32.9(7) 4_564 .
C306 C310 C312 121.3(10) . .
C434 C310 C309 77.4(18) 4_564 .
C435 C310 C309 87.5(9) 4_564 .
C306 C310 C309 110.5(10) . .
C312 C310 C309 120.3(10) . .
C434 C310 C451 39.2(17) 4_564 4_564
C435 C310 C451 122.6(10) 4_564 4_564
C306 C310 C451 21.1(8) . 4_564
C312 C310 C451 104.0(9) . 4_564
C309 C310 C451 116.5(9) . 4_564
C434 C310 C433 52.0(17) 4_564 4_564
C435 C310 C433 105.0(9) 4_564 4_564
C306 C310 C433 85.3(8) . 4_564
C312 C310 C433 136.1(9) . 4_564
C309 C310 C433 26.0(6) . 4_564
C451 C310 C433 90.7(8) 4_564 4_564
C457 C311 C456 109.6(15) 4_564 4_564
C457 C311 C302 54.5(12) 4_564 .
C456 C311 C302 150.1(11) 4_564 .
C457 C311 C312 146.2(14) 4_564 .
C456 C311 C312 51.5(8) 4_564 .
C302 C311 C312 125.4(10) . .
C457 C311 C315 64.8(13) 4_564 .
C456 C311 C315 54.6(7) 4_564 .
C302 C311 C315 119.2(9) . .
C312 C311 C315 106.1(8) . .
C457 C311 C455 66.2(13) 4_564 4_564
C456 C311 C455 133.6(10) 4_564 4_564
C302 C311 C455 21.8(6) . 4_564
C312 C311 C455 104.8(9) . 4_564
C315 C311 C455 128.0(9) . 4_564
C457 C311 C458 25.4(12) 4_564 4_564
C456 C311 C458 88.7(8) 4_564 4_564
C302 C311 C458 79.7(8) . 4_564
C312 C311 C458 137.0(8) . 4_564
C315 C311 C458 39.5(6) . 4_564
C455 C311 C458 90.9(8) 4_564 4_564
C435 C312 C456 100.1(14) 4_564 4_564
C435 C312 C310 66.1(12) 4_564 .
C456 C312 C310 144.5(11) 4_564 .
C435 C312 C311 139.7(14) 4_564 .
C456 C312 C311 52.8(8) 4_564 .
C310 C312 C311 116.4(9) . .
C435 C312 C313 51.1(12) 4_564 .
C456 C312 C313 59.0(9) 4_564 .
C310 C312 C313 117.1(10) . .
C311 C312 C313 111.8(9) . .
C435 C312 C434 67.7(12) 4_564 4_564
C456 C312 C434 129.9(10) 4_564 4_564
C310 C312 C434 15.2(6) . 4_564
C311 C312 C434 104.8(8) . 4_564
C313 C312 C434 117.1(9) . 4_564
C435 C312 C457 129.3(13) 4_564 4_564
C456 C312 C457 49.1(7) 4_564 4_564
C310 C312 C457 113.1(8) . 4_564
C311 C312 C457 10.6(5) . 4_564
C313 C312 C457 106.9(8) . 4_564
C434 C312 C457 100.0(7) 4_564 4_564
C435 C313 C456 73.1(10) 4_564 4_564
C435 C313 C431 68.2(9) 4_564 4_564
C456 C313 C431 130.4(12) 4_564 4_564
C435 C313 C314 125.4(12) 4_564 .
C456 C313 C314 54.7(8) 4_564 .
C431 C313 C314 135.9(11) 4_564 .
C435 C313 C312 29.7(7) 4_564 .
C456 C313 C312 48.9(8) 4_564 .
C431 C313 C312 97.8(10) 4_564 .
C314 C313 C312 103.6(10) . .
C435 C313 C354 95.8(11) 4_564 .
C456 C313 C354 146.5(12) 4_564 .
C431 C313 C354 27.7(7) 4_564 .
C314 C313 C354 118.2(10) . .
C312 C313 C354 125.5(11) . .
C435 C313 C460 126.5(11) 4_564 4_564
C456 C313 C460 58.5(8) 4_564 4_564
C431 C313 C460 128.9(10) 4_564 4_564
C314 C313 C460 7.1(6) . 4_564
C312 C313 C460 107.4(9) . 4_564
C354 C313 C460 111.6(10) . 4_564
C435 C313 C436 115.5(11) 4_564 4_564
C456 C313 C436 134.0(10) 4_564 4_564
C431 C313 C436 50.2(7) 4_564 4_564
C314 C313 C436 93.2(9) . 4_564
C312 C313 C436 143.2(10) . 4_564
C354 C313 C436 25.2(6) . 4_564
C460 C313 C436 86.7(8) 4_564 4_564
C435 C313 C437 141.7(11) 4_564 4_564
C456 C313 C437 97.2(9) 4_564 4_564
C431 C313 C437 94.6(9) 4_564 4_564
C314 C313 C437 47.0(7) . 4_564
C312 C313 C437 142.6(10) . 4_564
C354 C313 C437 71.7(8) . 4_564
C460 C313 C437 41.0(5) 4_564 4_564
C436 C313 C437 46.5(6) 4_564 4_564
C460 C314 C456 134(3) 4_564 4_564
C460 C314 C437 62(3) 4_564 4_564
C456 C314 C437 133.1(11) 4_564 4_564
C460 C314 C315 90(3) 4_564 .
C456 C314 C315 54.2(8) 4_564 .
C437 C314 C315 147.4(10) 4_564 .
C460 C314 C313 142(3) 4_564 .
C456 C314 C313 57.5(8) 4_564 .
C437 C314 C313 84.9(9) 4_564 .
C315 C314 C313 111.6(10) . .
C460 C314 C358 29(3) 4_564 .
C456 C314 C358 148.4(10) 4_564 .
C437 C314 C358 34.5(7) 4_564 .
C315 C314 C358 118.7(10) . .
C313 C314 C358 118.8(10) . .
C460 C314 C459 49(3) 4_564 4_564
C456 C314 C459 91.8(8) 4_564 4_564
C437 C314 C459 110.0(8) 4_564 4_564
C315 C314 C459 41.4(6) . 4_564
C313 C314 C459 145.0(10) . 4_564
C358 C314 C459 77.6(8) . 4_564
C459 C315 C458 64.5(10) 4_564 4_564
C459 C315 C456 132.3(11) 4_564 4_564
C458 C315 C456 130.3(12) 4_564 4_564
C459 C315 C457 125.3(10) 4_564 4_564
C458 C315 C457 64.6(9) 4_564 4_564
C456 C315 C457 73.1(8) 4_564 4_564
C459 C315 C317 40.9(7) 4_564 .
C458 C315 C317 25.1(7) 4_564 .
C456 C315 C317 147.3(10) 4_564 .
C457 C315 C317 89.6(8) 4_564 .
C459 C315 C314 84.6(9) 4_564 .
C458 C315 C314 140.7(11) 4_564 .
C456 C315 C314 56.1(8) 4_564 .
C457 C315 C314 126.7(9) 4_564 .
C317 C315 C314 124.2(9) . .
C459 C315 C311 149.6(10) 4_564 .
C458 C315 C311 91.5(9) 4_564 .
C456 C315 C311 50.6(7) 4_564 .
C457 C315 C311 26.9(6) 4_564 .
C317 C315 C311 116.6(8) . .
C314 C315 C311 106.7(8) . .
C459 C315 C460 71.1(8) 4_564 4_564
C458 C315 C460 129.0(11) 4_564 4_564
C456 C315 C460 67.8(8) 4_564 4_564
C457 C315 C460 134.0(10) 4_564 4_564
C317 C315 C460 110.8(8) . 4_564
C314 C315 C460 13.5(6) . 4_564
C311 C315 C460 118.0(8) . 4_564
C414 C316 C458 130(2) 4_564 4_564
C414 C316 C317 114(2) 4_564 .
C458 C316 C317 23.8(8) 4_564 .
C414 C316 C303 108(2) 4_564 .
C458 C316 C303 98.3(11) 4_564 .
C317 C316 C303 122.1(10) . .
C414 C316 C320 6.5(18) 4_564 .
C458 C316 C320 130.8(11) 4_564 .
C317 C316 C320 112.3(9) . .
C303 C316 C320 113.5(10) . .
C414 C316 C413 64(2) 4_564 4_564
C458 C316 C413 134.1(12) 4_564 4_564
C317 C316 C413 150.5(10) . 4_564
C303 C316 C413 45.2(7) . 4_564
C320 C316 C413 68.5(8) . 4_564
C414 C316 C415 24.0(19) 4_564 4_564
C458 C316 C415 112.2(10) 4_564 4_564
C317 C316 C415 92.2(8) . 4_564
C303 C316 C415 131.1(10) . 4_564
C320 C316 C415 20.3(5) . 4_564
C413 C316 C415 87.4(8) 4_564 4_564
C458 C317 C459 123(2) 4_564 4_564
C458 C317 C315 68.2(17) 4_564 .
C459 C317 C315 59.9(9) 4_564 .
C458 C317 C316 54.5(17) 4_564 .
C459 C317 C316 156.4(12) 4_564 .
C315 C317 C316 122.6(9) . .
C458 C317 C318 144.6(19) 4_564 .
C459 C317 C318 62.7(9) 4_564 .
C315 C317 C318 121.2(8) . .
C316 C317 C318 105.0(8) . .
C458 C317 C414 66.3(17) 4_564 4_564
C459 C317 C414 144.2(11) 4_564 4_564
C315 C317 C414 132.4(8) . 4_564
C316 C317 C414 15.1(6) . 4_564
C318 C317 C414 90.0(7) . 4_564
C458 C317 C457 23.2(16) 4_564 4_564
C459 C317 C457 101.1(10) 4_564 4_564
C315 C317 C457 45.1(6) . 4_564
C316 C317 C457 77.5(7) . 4_564
C318 C317 C457 145.1(7) . 4_564
C414 C317 C457 88.3(6) 4_564 4_564
C418 C318 C417 89.6(17) 4_564 4_564
C418 C318 C459 95.4(13) 4_564 4_564
C417 C318 C459 158.1(11) 4_564 4_564
C418 C318 C319 107.9(17) 4_564 .
C417 C318 C319 19.2(7) 4_564 .
C459 C318 C319 144.5(11) 4_564 .
C418 C318 C317 131.3(14) 4_564 .
C417 C318 C317 132.5(9) 4_564 .
C459 C318 C317 36.2(6) 4_564 .
C319 C318 C317 113.6(9) . .
C418 C318 C359 19.0(10) 4_564 .
C417 C318 C359 104.8(9) 4_564 .
C459 C318 C359 77.1(6) 4_564 .
C319 C318 C359 121.3(10) . .
C317 C318 C359 112.5(8) . .
C418 C318 C415 132.4(15) 4_564 4_564
C417 C318 C415 45.3(6) 4_564 4_564
C459 C318 C415 121.2(8) 4_564 4_564
C319 C318 C415 26.1(7) . 4_564
C317 C318 C415 87.7(7) . 4_564
C359 C318 C415 141.4(8) . 4_564
C418 C318 C458 132.3(13) 4_564 4_564
C417 C318 C458 125.1(9) 4_564 4_564
C459 C318 C458 40.3(6) 4_564 4_564
C319 C318 C458 106.7(9) . 4_564
C317 C318 C458 9.5(5) . 4_564
C359 C318 C458 113.4(8) . 4_564
C415 C318 C458 81.5(6) 4_564 4_564
C417 C319 C415 166(3) 4_564 4_564
C417 C319 C318 59.9(19) 4_564 .
C415 C319 C318 105.7(14) 4_564 .
C417 C319 C338 74(2) 4_564 .
C415 C319 C338 117.8(15) 4_564 .
C318 C319 C338 124.9(12) . .
C417 C319 C320 161(3) 4_564 .
C415 C319 C320 7.0(9) 4_564 .
C318 C319 C320 101.7(10) . .
C338 C319 C320 117.4(11) . .
C417 C319 C416 49.7(19) 4_564 4_564
C415 C319 C416 142.4(16) 4_564 4_564
C318 C319 C416 104.7(10) . 4_564
C338 C319 C416 24.7(6) . 4_564
C320 C319 C416 141.4(11) . 4_564
C417 C319 C418 38.1(18) 4_564 4_564
C415 C319 C418 127.6(14) 4_564 4_564
C318 C319 C418 23.3(7) . 4_564
C338 C319 C418 102.7(10) . 4_564
C320 C319 C418 122.7(10) . 4_564
C416 C319 C418 81.4(8) 4_564 4_564
C417 C319 C411 148(2) 4_564 4_564
C415 C319 C411 44.0(10) 4_564 4_564
C318 C319 C411 141.1(10) . 4_564
C338 C319 C411 73.9(8) . 4_564
C320 C319 C411 45.0(6) . 4_564
C416 C319 C411 98.6(8) 4_564 4_564
C418 C319 C411 150.7(9) 4_564 4_564
C415 C320 C414 113.5(16) 4_564 4_564
C415 C320 C411 82.1(13) 4_564 4_564
C414 C320 C411 151.2(12) 4_564 4_564
C415 C320 C322 121.7(15) 4_564 .
C414 C320 C322 115.9(12) 4_564 .
C411 C320 C322 40.5(7) 4_564 .
C415 C320 C316 112.1(14) 4_564 .
C414 C320 C316 3.0(8) 4_564 .
C411 C320 C316 154.2(10) 4_564 .
C322 C320 C316 118.4(10) . .
C415 C320 C319 8.6(11) 4_564 .
C414 C320 C319 108.2(11) 4_564 .
C411 C320 C319 83.8(8) 4_564 .
C322 C320 C319 121.6(10) . .
C316 C320 C319 107.3(9) . .
C415 C320 C413 158.0(14) 4_564 4_564
C414 C320 C413 56.7(9) 4_564 4_564
C411 C320 C413 99.6(8) 4_564 4_564
C322 C320 C413 59.9(8) . 4_564
C316 C320 C413 59.0(7) . 4_564
C319 C320 C413 149.4(9) . 4_564
C415 C320 C412 131.9(14) 4_564 4_564
C414 C320 C412 105.2(11) 4_564 4_564
C411 C320 C412 51.4(6) 4_564 4_564
C322 C320 C412 11.0(7) . 4_564
C316 C320 C412 107.6(8) . 4_564
C319 C320 C412 130.8(9) . 4_564
C413 C320 C412 48.9(6) 4_564 4_564
C415 C320 C417 12.6(10) 4_564 4_564
C414 C320 C417 103.8(10) 4_564 4_564
C411 C320 C417 87.3(7) 4_564 4_564
C322 C320 C417 124.1(8) . 4_564
C316 C320 C417 102.9(7) . 4_564
C319 C320 C417 4.6(6) . 4_564
C413 C320 C417 145.8(7) 4_564 4_564
C412 C320 C417 132.8(7) 4_564 4_564
C412 C321 C410 80.8(12) 4_564 4_564
C412 C321 C304 123.3(13) 4_564 .
C410 C321 C304 149.9(12) 4_564 .
C412 C321 C413 77.2(11) 4_564 4_564
C410 C321 C413 150.9(12) 4_564 4_564
C304 C321 C413 46.2(8) . 4_564
C412 C321 C322 9.2(9) 4_564 .
C410 C321 C322 85.2(10) 4_564 .
C304 C321 C322 116.3(10) . .
C413 C321 C322 70.5(9) 4_564 .
C412 C321 C325 103.4(11) 4_564 .
C410 C321 C325 23.4(6) 4_564 .
C304 C321 C325 127.2(10) . .
C413 C321 C325 155.2(10) 4_564 .
C322 C321 C325 106.6(9) . .
C412 C321 C409 138.3(12) 4_564 4_564
C410 C321 C409 60.0(8) 4_564 4_564
C304 C321 C409 91.2(9) . 4_564
C413 C321 C409 132.2(10) 4_564 4_564
C322 C321 C409 138.8(9) . 4_564
C325 C321 C409 36.6(6) . 4_564
C412 C321 C453 155.6(12) 4_564 4_564
C410 C321 C453 103.8(10) 4_564 4_564
C304 C321 C453 46.6(7) . 4_564
C413 C321 C453 89.3(9) 4_564 4_564
C322 C321 C453 146.7(9) . 4_564
C325 C321 C453 80.6(7) . 4_564
C409 C321 C453 44.6(6) 4_564 4_564
C412 C321 C454 123.7(12) 4_564 4_564
C410 C321 C454 140.8(10) 4_564 4_564
C304 C321 C454 11.5(6) . 4_564
C413 C321 C454 48.4(7) 4_564 4_564
C322 C321 C454 115.5(8) . 4_564
C325 C321 C454 119.7(8) . 4_564
C409 C321 C454 85.4(7) 4_564 4_564
C453 C321 C454 41.1(6) 4_564 4_564
C412 C322 C411 153(3) 4_564 4_564
C412 C322 C321 17.3(17) 4_564 .
C411 C322 C321 157.4(14) 4_564 .
C412 C322 C320 137(2) 4_564 .
C411 C322 C320 69.5(10) 4_564 .
C321 C322 C320 122.9(10) . .
C412 C322 C323 106(2) 4_564 .
C411 C322 C323 48.4(9) 4_564 .
C321 C322 C323 110.8(10) . .
C320 C322 C323 113.5(10) . .
C412 C322 C413 66(2) 4_564 4_564
C411 C322 C413 138.1(13) 4_564 4_564
C321 C322 C413 53.3(8) . 4_564
C320 C322 C413 70.3(8) . 4_564
C323 C322 C413 149.2(10) . 4_564
C412 C322 C410 34.8(18) 4_564 4_564
C411 C322 C410 120.0(12) 4_564 4_564
C321 C322 C410 40.3(6) . 4_564
C320 C322 C410 153.9(10) . 4_564
C323 C322 C410 71.6(8) . 4_564
C413 C322 C410 92.5(9) 4_564 4_564
C412 C322 C415 153(2) 4_564 4_564
C411 C322 C415 51.6(9) 4_564 4_564
C321 C322 C415 137.3(9) . 4_564
C320 C322 C415 18.5(5) . 4_564
C323 C322 C415 95.1(8) . 4_564
C413 C322 C415 87.1(8) 4_564 4_564
C410 C322 C415 152.1(8) 4_564 4_564
C402 C323 C411 80.0(12) 4_564 4_564
C402 C323 C339 20.5(8) 4_564 .
C411 C323 C339 88.9(10) 4_564 .
C402 C323 C322 122.2(13) 4_564 .
C411 C323 C322 42.4(8) 4_564 .
C339 C323 C322 127.2(10) . .
C402 C323 C401 79.1(11) 4_564 4_564
C411 C323 C401 155.9(12) 4_564 4_564
C339 C323 C401 75.3(8) . 4_564
C322 C323 C401 157.4(11) . 4_564
C402 C323 C324 130.4(13) 4_564 .
C411 C323 C324 147.8(12) 4_564 .
C339 C323 C324 116.6(10) . .
C322 C323 C324 105.9(10) . .
C401 C323 C324 56.0(7) 4_564 .
C402 C323 C412 139.3(13) 4_564 4_564
C411 C323 C412 59.4(8) 4_564 4_564
C339 C323 C412 142.5(10) . 4_564
C322 C323 C412 17.1(6) . 4_564
C401 C323 C412 140.9(10) 4_564 4_564
C324 C323 C412 89.2(8) . 4_564
C402 C323 C406 133.6(13) 4_564 4_564
C411 C323 C406 146.2(12) 4_564 4_564
C339 C323 C406 121.5(9) . 4_564
C322 C323 C406 103.7(9) . 4_564
C401 C323 C406 56.6(7) 4_564 4_564
C324 C323 C406 6.4(7) . 4_564
C412 C323 C406 86.8(8) 4_564 4_564
C402 C323 C410 173.2(13) 4_564 4_564
C411 C323 C410 103.6(10) 4_564 4_564
C339 C323 C410 152.8(9) . 4_564
C322 C323 C410 61.2(7) . 4_564
C401 C323 C410 98.5(8) 4_564 4_564
C324 C323 C410 45.0(6) . 4_564
C412 C323 C410 44.3(6) 4_564 4_564
C406 C323 C410 42.5(6) 4_564 4_564
C406 C324 C410 78(4) 4_564 4_564
C406 C324 C401 113(5) 4_564 4_564
C410 C324 C401 136.0(12) 4_564 4_564
C406 C324 C343 99(5) 4_564 .
C410 C324 C343 142.3(12) 4_564 .
C401 C324 C343 80.4(9) 4_564 .
C406 C324 C325 67(4) 4_564 .
C410 C324 C325 25.8(6) 4_564 .
C401 C324 C325 161.2(11) 4_564 .
C343 C324 C325 118.4(10) . .
C406 C324 C323 133(5) 4_564 .
C410 C324 C323 81.7(9) 4_564 .
C401 C324 C323 59.7(8) 4_564 .
C343 C324 C323 121.9(11) . .
C325 C324 C323 106.0(9) . .
C406 C324 C407 69(4) 4_564 4_564
C410 C324 C407 101.8(10) 4_564 4_564
C401 C324 C407 122.1(11) 4_564 4_564
C343 C324 C407 44.8(8) . 4_564
C325 C324 C407 76.0(8) . 4_564
C323 C324 C407 157.1(10) . 4_564
C410 C325 C409 127.9(19) 4_564 4_564
C410 C325 C406 73.5(14) 4_564 4_564
C409 C325 C406 153.9(13) 4_564 4_564
C410 C325 C327 158.4(17) 4_564 .
C409 C325 C327 33.0(8) 4_564 .
C406 C325 C327 122.4(10) 4_564 .
C410 C325 C324 69.5(14) 4_564 .
C409 C325 C324 150.8(11) 4_564 .
C406 C325 C324 10.4(8) 4_564 .
C327 C325 C324 123.2(9) . .
C410 C325 C321 46.0(13) 4_564 .
C409 C325 C321 81.9(10) 4_564 .
C406 C325 C321 117.3(9) 4_564 .
C327 C325 C321 113.6(8) . .
C324 C325 C321 110.6(9) . .
C410 C325 C408 163.3(15) 4_564 4_564
C409 C325 C408 54.8(8) 4_564 4_564
C406 C325 C408 100.2(9) 4_564 4_564
C327 C325 C408 22.1(5) . 4_564
C324 C325 C408 101.5(8) . 4_564
C321 C325 C408 132.3(8) . 4_564
C410 C325 C407 125.6(16) 4_564 4_564
C409 C325 C407 101.2(10) 4_564 4_564
C406 C325 C407 53.8(7) 4_564 4_564
C327 C325 C407 68.7(7) . 4_564
C324 C325 C407 56.2(7) . 4_564
C321 C325 C407 154.5(8) . 4_564
C408 C325 C407 46.5(6) 4_564 4_564
C410 C325 C412 19.7(12) 4_564 4_564
C409 C325 C412 109.6(10) 4_564 4_564
C406 C325 C412 88.7(8) 4_564 4_564
C327 C325 C412 138.7(8) . 4_564
C324 C325 C412 82.6(7) . 4_564
C321 C325 C412 28.6(6) . 4_564
C408 C325 C412 150.2(7) 4_564 4_564
C407 C325 C412 135.1(7) 4_564 4_564
C453 C326 C452 85.4(13) 4_564 4_564
C453 C326 C305 28.7(10) 4_564 .
C452 C326 C305 62.0(9) 4_564 .
C453 C326 C327 94.3(13) 4_564 .
C452 C326 C327 145.2(12) 4_564 .
C305 C326 C327 122.9(11) . .
C453 C326 C409 64.4(11) 4_564 4_564
C452 C326 C409 139.5(13) 4_564 4_564
C305 C326 C409 92.9(10) . 4_564
C327 C326 C409 30.7(6) . 4_564
C453 C326 C330 139.3(14) 4_564 .
C452 C326 C330 58.0(9) 4_564 .
C305 C326 C330 120.0(11) . .
C327 C326 C330 105.9(10) . .
C409 C326 C330 133.4(11) 4_564 .
C453 C326 C450 135.4(13) 4_564 4_564
C452 C326 C450 60.3(8) 4_564 4_564
C305 C326 C450 121.1(10) . 4_564
C327 C326 C450 98.9(9) . 4_564
C409 C326 C450 124.7(10) 4_564 4_564
C330 C326 C450 9.8(5) . 4_564
C453 C326 C408 107.6(13) 4_564 4_564
C452 C326 C408 134.4(11) 4_564 4_564
C305 C326 C408 135.6(10) . 4_564
C327 C326 C408 16.5(5) . 4_564
C409 C326 C408 46.3(6) 4_564 4_564
C330 C326 C408 89.5(8) . 4_564
C450 C326 C408 82.6(7) 4_564 4_564
C453 C326 C449 137.5(13) 4_564 4_564
C452 C326 C449 99.9(10) 4_564 4_564
C305 C326 C449 150.3(10) . 4_564
C327 C326 C449 58.2(7) . 4_564
C409 C326 C449 87.1(8) 4_564 4_564
C330 C326 C449 47.8(6) . 4_564
C450 C326 C449 41.5(5) 4_564 4_564
C408 C326 C449 41.7(5) 4_564 4_564
C408 C327 C409 149.8(19) 4_564 4_564
C408 C327 C325 106.8(14) 4_564 .
C409 C327 C325 44.5(11) 4_564 .
C408 C327 C328 16.3(12) 4_564 .
C409 C327 C328 155.9(13) 4_564 .
C325 C327 C328 119.3(9) . .
C408 C327 C326 126.0(15) 4_564 .
C409 C327 C326 76.8(12) 4_564 .
C325 C327 C326 119.7(9) . .
C328 C327 C326 109.7(9) . .
C408 C327 C449 48.9(12) 4_564 4_564
C409 C327 C449 146.0(13) 4_564 4_564
C325 C327 C449 144.1(8) . 4_564
C328 C327 C449 32.7(6) . 4_564
C326 C327 C449 77.1(7) . 4_564
C408 C327 C453 148.8(14) 4_564 4_564
C409 C327 C453 44.6(11) 4_564 4_564
C325 C327 C453 86.4(8) . 4_564
C328 C327 C453 134.1(9) . 4_564
C326 C327 C453 33.3(7) . 4_564
C449 C327 C453 104.7(7) 4_564 4_564
C408 C327 C407 38.8(12) 4_564 4_564
C409 C327 C407 111.9(12) 4_564 4_564
C325 C327 C407 68.0(7) . 4_564
C328 C327 C407 52.7(7) . 4_564
C326 C327 C407 154.1(8) . 4_564
C449 C327 C407 84.3(6) 4_564 4_564
C453 C327 C407 142.7(8) 4_564 4_564
C408 C327 C410 111.4(14) 4_564 4_564
C409 C327 C410 39.2(10) 4_564 4_564
C325 C327 C410 6.7(5) . 4_564
C328 C327 C410 122.7(8) . 4_564
C326 C327 C410 113.3(8) . 4_564
C449 C327 C410 144.0(6) 4_564 4_564
C453 C327 C410 80.0(6) 4_564 4_564
C407 C327 C410 72.8(6) 4_564 4_564
C408 C328 C449 105.6(18) 4_564 4_564
C408 C328 C329 124.8(18) 4_564 .
C449 C328 C329 19.5(9) 4_564 .
C408 C328 C344 107.0(14) 4_564 .
C449 C328 C344 137.5(14) 4_564 .
C329 C328 C344 120.2(13) . .
C408 C328 C327 13.5(10) 4_564 .
C449 C328 C327 92.4(13) 4_564 .
C329 C328 C327 111.3(13) . .
C344 C328 C327 117.4(10) . .
C408 C328 C407 67.1(12) 4_564 4_564
C449 C328 C407 160.5(15) 4_564 4_564
C329 C328 C407 156.6(13) . 4_564
C344 C328 C407 40.7(7) . 4_564
C327 C328 C407 79.0(9) . 4_564
C408 C328 C448 158.2(16) 4_564 4_564
C449 C328 C448 60.9(11) 4_564 4_564
C329 C328 C448 41.7(9) . 4_564
C344 C328 C448 79.2(9) . 4_564
C327 C328 C448 146.6(11) . 4_564
C407 C328 C448 119.3(11) 4_564 4_564
C408 C328 C430 108.2(14) 4_564 4_564
C449 C328 C430 136.7(13) 4_564 4_564
C329 C328 C430 119.2(11) . 4_564
C344 C328 C430 1.1(6) . 4_564
C327 C328 C430 118.5(9) . 4_564
C407 C328 C430 41.8(7) 4_564 4_564
C448 C328 C430 78.1(8) 4_564 4_564
C449 C329 C448 137(3) 4_564 4_564
C449 C329 C328 44(2) 4_564 .
C448 C329 C328 94.6(13) 4_564 .
C449 C329 C450 82(2) 4_564 4_564
C448 C329 C450 130.5(13) 4_564 4_564
C328 C329 C450 123.2(13) . 4_564
C449 C329 C348 162(3) 4_564 .
C448 C329 C348 37.6(12) 4_564 .
C328 C329 C348 130.5(14) . .
C450 C329 C348 94.9(11) 4_564 .
C449 C329 C330 70(2) 4_564 .
C448 C329 C330 144.0(13) 4_564 .
C328 C329 C330 113.2(12) . .
C450 C329 C330 13.6(6) 4_564 .
C348 C329 C330 108.1(11) . .
C449 C329 C408 23(2) 4_564 4_564
C448 C329 C408 114.3(12) 4_564 4_564
C328 C329 C408 21.6(8) . 4_564
C450 C329 C408 102.0(10) 4_564 4_564
C348 C329 C408 146.3(11) . 4_564
C330 C329 C408 91.7(9) . 4_564
C449 C329 C447 152(3) 4_564 4_564
C448 C329 C447 49.7(9) 4_564 4_564
C328 C329 C447 137.4(12) . 4_564
C450 C329 C447 81.5(8) 4_564 4_564
C348 C329 C447 14.0(7) . 4_564
C330 C329 C447 95.0(8) . 4_564
C408 C329 C447 146.8(9) 4_564 4_564
C450 C330 C307 77(3) 4_564 .
C450 C330 C452 123(3) 4_564 4_564
C307 C330 C452 69.9(9) . 4_564
C450 C330 C449 64(2) 4_564 4_564
C307 C330 C449 140.5(11) . 4_564
C452 C330 C449 123.4(11) 4_564 4_564
C450 C330 C326 132(3) 4_564 .
C307 C330 C326 118.5(10) . .
C452 C330 C326 48.7(8) 4_564 .
C449 C330 C326 83.3(9) 4_564 .
C450 C330 C329 50(2) 4_564 .
C307 C330 C329 127.1(11) . .
C452 C330 C329 135.4(11) 4_564 .
C449 C330 C329 16.7(6) 4_564 .
C326 C330 C329 99.7(9) . .
C450 C330 C446 30(2) 4_564 4_564
C307 C330 C446 48.3(8) . 4_564
C452 C330 C446 108.9(10) 4_564 4_564
C449 C330 C446 94.4(8) 4_564 4_564
C326 C330 C446 145.3(9) . 4_564
C329 C330 C446 79.2(8) . 4_564
C425 C331 C421 84.5(11) 4_564 4_564
C425 C331 C422 156.6(13) 4_564 4_564
C421 C331 C422 73.2(10) 4_564 4_564
C425 C331 C424 71.0(10) 4_564 4_564
C421 C331 C424 155.3(14) 4_564 4_564
C422 C331 C424 130.7(12) 4_564 4_564
C425 C331 C423 137.2(12) 4_564 4_564
C421 C331 C423 137.7(13) 4_564 4_564
C422 C331 C423 64.5(9) 4_564 4_564
C424 C331 C423 66.4(9) 4_564 4_564
C425 C331 C332 23.0(6) 4_564 .
C421 C331 C332 100.2(11) 4_564 .
C422 C331 C332 168.3(12) 4_564 .
C424 C331 C332 57.4(8) 4_564 .
C423 C331 C332 121.5(10) 4_564 .
C425 C331 C336 107.7(11) 4_564 .
C421 C331 C336 27.0(8) 4_564 .
C422 C331 C336 52.8(8) 4_564 .
C424 C331 C336 169.5(11) 4_564 .
C423 C331 C336 114.8(10) 4_564 .
C332 C331 C336 117.6(10) . .
C425 C331 C335 126.7(11) 4_564 .
C421 C331 C335 148.8(12) 4_564 .
C422 C331 C335 75.9(9) 4_564 .
C424 C331 C335 55.8(8) 4_564 .
C423 C331 C335 12.3(6) 4_564 .
C332 C331 C335 109.4(9) . .
C336 C331 C335 123.9(10) . .
C425 C332 C427 100.3(17) 4_564 4_564
C425 C332 C424 84.8(16) 4_564 4_564
C427 C332 C424 172.7(13) 4_564 4_564
C425 C332 C341 105.1(16) 4_564 .
C427 C332 C341 16.7(6) 4_564 .
C424 C332 C341 165.3(11) 4_564 .
C425 C332 C331 43.7(13) 4_564 .
C427 C332 C331 130.0(11) 4_564 .
C424 C332 C331 57.2(8) 4_564 .
C341 C332 C331 123.2(10) . .
C425 C332 C333 140.1(18) 4_564 .
C427 C332 C333 117.7(11) 4_564 .
C424 C332 C333 56.3(8) 4_564 .
C341 C332 C333 114.8(10) . .
C331 C332 C333 108.7(9) . .
C425 C332 C428 149.2(18) 4_564 4_564
C427 C332 C428 49.4(8) 4_564 4_564
C424 C332 C428 124.8(10) 4_564 4_564
C341 C332 C428 48.2(7) . 4_564
C331 C332 C428 157.7(9) . 4_564
C333 C332 C428 68.5(7) . 4_564
C425 C332 C421 30.6(12) 4_564 4_564
C427 C332 C421 97.2(9) 4_564 4_564
C424 C332 C421 89.9(8) 4_564 4_564
C341 C332 C421 93.3(8) . 4_564
C331 C332 C421 33.2(6) . 4_564
C333 C332 C421 140.8(9) . 4_564
C428 C332 C421 140.3(8) 4_564 4_564
C425 C332 C443 129.2(17) 4_564 4_564
C427 C332 C443 129.6(10) 4_564 4_564
C424 C332 C443 44.6(7) 4_564 4_564
C341 C332 C443 125.5(9) . 4_564
C331 C332 C443 97.0(8) . 4_564
C333 C332 C443 12.0(6) . 4_564
C428 C332 C443 80.2(7) 4_564 4_564
C421 C332 C443 129.5(7) 4_564 4_564
C443 C333 C444 112(2) 4_564 4_564
C443 C333 C424 81.9(17) 4_564 4_564
C444 C333 C424 166.1(13) 4_564 4_564
C443 C333 C346 98.0(18) 4_564 .
C444 C333 C346 16.5(7) 4_564 .
C424 C333 C346 166.6(11) 4_564 .
C443 C333 C332 137(2) 4_564 .
C444 C333 C332 110.3(11) 4_564 .
C424 C333 C332 55.9(8) 4_564 .
C346 C333 C332 121.0(10) . .
C443 C333 C334 28.7(15) 4_564 .
C444 C333 C334 130.6(12) 4_564 .
C424 C333 C334 60.4(8) 4_564 .
C346 C333 C334 114.3(9) . .
C332 C333 C334 110.8(9) . .
C443 C333 C428 156.0(19) 4_564 4_564
C444 C333 C428 45.3(8) 4_564 4_564
C424 C333 C428 120.9(10) 4_564 4_564
C346 C333 C428 58.0(7) . 4_564
C332 C333 C428 65.0(7) . 4_564
C334 C333 C428 155.6(9) . 4_564
C443 C333 C425 126.7(19) 4_564 4_564
C444 C333 C425 121.3(10) 4_564 4_564
C424 C333 C425 45.0(7) 4_564 4_564
C346 C333 C425 132.3(8) . 4_564
C332 C333 C425 11.3(5) . 4_564
C334 C333 C425 102.1(8) . 4_564
C428 C333 C425 76.0(6) 4_564 4_564
C443 C333 C442 24.2(15) 4_564 4_564
C444 C333 C442 97.9(10) 4_564 4_564
C424 C333 C442 93.4(9) 4_564 4_564
C346 C333 C442 82.0(7) . 4_564
C332 C333 C442 138.6(9) . 4_564
C334 C333 C442 33.0(6) . 4_564
C428 C333 C442 135.7(8) 4_564 4_564
C425 C333 C442 132.5(8) 4_564 4_564
C443 C334 C442 89.2(13) 4_564 4_564
C443 C334 C351 113.0(14) 4_564 .
C442 C334 C351 24.3(9) 4_564 .
C443 C334 C424 66.8(10) 4_564 4_564
C442 C334 C424 154.9(14) 4_564 4_564
C351 C334 C424 168.3(13) . 4_564
C443 C334 C333 16.7(9) 4_564 .
C442 C334 C333 100.6(12) 4_564 .
C351 C334 C333 122.5(12) . .
C424 C334 C333 54.4(8) 4_564 .
C443 C334 C440 143.7(14) 4_564 4_564
C442 C334 C440 55.9(9) 4_564 4_564
C351 C334 C440 31.6(8) . 4_564
C424 C334 C440 145.2(12) 4_564 4_564
C333 C334 C440 148.6(11) . 4_564
C443 C334 C335 117.3(12) 4_564 .
C442 C334 C335 148.7(13) 4_564 .
C351 C334 C335 125.2(11) . .
C424 C334 C335 51.4(7) 4_564 .
C333 C334 C335 102.5(9) . .
C440 C334 C335 94.4(9) 4_564 .
C443 C334 C439 157.3(13) 4_564 4_564
C442 C334 C439 108.7(11) 4_564 4_564
C351 C334 C439 84.4(10) . 4_564
C424 C334 C439 93.1(9) 4_564 4_564
C333 C334 C439 140.7(9) . 4_564
C440 C334 C439 53.0(7) 4_564 4_564
C335 C334 C439 41.8(6) . 4_564
C443 C334 C423 117.4(12) 4_564 4_564
C442 C334 C423 149.1(12) 4_564 4_564
C351 C334 C423 125.4(11) . 4_564
C424 C334 C423 51.4(7) 4_564 4_564
C333 C334 C423 102.8(8) . 4_564
C440 C334 C423 94.5(9) 4_564 4_564
C335 C334 C423 0.8(5) . 4_564
C439 C334 C423 41.8(5) 4_564 4_564
C423 C335 C439 98(3) 4_564 4_564
C423 C335 C424 122(3) 4_564 4_564
C439 C335 C424 140.2(11) 4_564 4_564
C423 C335 C331 74(3) 4_564 .
C439 C335 C331 151.7(10) 4_564 .
C424 C335 C331 56.5(8) 4_564 .
C423 C335 C356 65(3) 4_564 .
C439 C335 C356 39.7(7) 4_564 .
C424 C335 C356 162.4(10) 4_564 .
C331 C335 C356 116.1(8) . .
C423 C335 C334 175(3) 4_564 .
C439 C335 C334 82.1(8) 4_564 .
C424 C335 C334 58.0(8) 4_564 .
C331 C335 C334 108.0(8) . .
C356 C335 C334 116.9(8) . .
C423 C335 C422 34(3) 4_564 4_564
C439 C335 C422 114.4(9) 4_564 4_564
C424 C335 C422 102.2(9) 4_564 4_564
C331 C335 C422 46.3(7) . 4_564
C356 C335 C422 74.8(7) . 4_564
C334 C335 C422 150.3(9) . 4_564
C421 C336 C404 92.7(17) 4_564 4_564
C421 C336 C422 89.8(16) 4_564 4_564
C404 C336 C422 174.8(15) 4_564 4_564
C421 C336 C331 44.9(13) 4_564 .
C404 C336 C331 129.2(13) 4_564 .
C422 C336 C331 55.3(9) 4_564 .
C421 C336 C340 90.8(15) 4_564 .
C404 C336 C340 18.6(8) 4_564 .
C422 C336 C340 166.1(12) 4_564 .
C331 C336 C340 117.4(10) . .
C421 C336 C337 157.8(19) 4_564 .
C404 C336 C337 109.5(12) 4_564 .
C422 C336 C337 68.0(9) 4_564 .
C331 C336 C337 115.7(10) . .
C340 C336 C337 110.4(10) . .
C421 C336 C403 141.8(17) 4_564 4_564
C404 C336 C403 49.2(9) 4_564 4_564
C422 C336 C403 128.1(11) 4_564 4_564
C331 C336 C403 158.5(10) . 4_564
C340 C336 C403 53.5(7) . 4_564
C337 C336 C403 60.3(7) . 4_564
C421 C336 C420 137.0(17) 4_564 4_564
C404 C336 C420 130.2(12) 4_564 4_564
C422 C336 C420 47.2(8) 4_564 4_564
C331 C336 C420 97.3(8) . 4_564
C340 C336 C420 130.5(10) . 4_564
C337 C336 C420 20.8(5) . 4_564
C403 C336 C420 81.1(7) 4_564 4_564
C420 C337 C416 123.0(17) 4_564 4_564
C420 C337 C360 25.8(10) 4_564 .
C416 C337 C360 108.9(13) 4_564 .
C420 C337 C338 144.1(15) 4_564 .
C416 C337 C338 24.9(9) 4_564 .
C360 C337 C338 123.1(10) . .
C420 C337 C336 112.5(14) 4_564 .
C416 C337 C336 124.3(13) 4_564 .
C360 C337 C336 123.7(10) . .
C338 C337 C336 102.4(10) . .
C420 C337 C422 65.3(12) 4_564 4_564
C416 C337 C422 171.1(14) 4_564 4_564
C360 C337 C422 80.0(9) . 4_564
C338 C337 C422 148.5(10) . 4_564
C336 C337 C422 47.2(7) . 4_564
C420 C337 C403 174.6(15) 4_564 4_564
C416 C337 C403 56.6(10) 4_564 4_564
C360 C337 C403 158.5(10) . 4_564
C338 C337 C403 37.3(7) . 4_564
C336 C337 C403 67.8(8) . 4_564
C422 C337 C403 114.8(9) 4_564 4_564
C416 C338 C403 107.9(18) 4_564 4_564
C416 C338 C339 148.6(19) 4_564 .
C403 C338 C339 41.5(9) 4_564 .
C416 C338 C417 73.4(15) 4_564 4_564
C403 C338 C417 178.6(14) 4_564 4_564
C339 C338 C417 137.1(11) . 4_564
C416 C338 C337 35.3(13) 4_564 .
C403 C338 C337 84.7(11) 4_564 .
C339 C338 C337 117.8(10) . .
C417 C338 C337 96.2(9) 4_564 .
C416 C338 C319 92.7(17) 4_564 .
C403 C338 C319 159.3(14) 4_564 .
C339 C338 C319 118.1(11) . .
C417 C338 C319 19.4(7) 4_564 .
C337 C338 C319 114.1(11) . .
C416 C338 C402 164.8(18) 4_564 4_564
C403 C338 C402 57.3(9) 4_564 4_564
C339 C338 C402 18.6(6) . 4_564
C417 C338 C402 121.4(10) 4_564 4_564
C337 C338 C402 136.3(10) . 4_564
C319 C338 C402 102.0(10) . 4_564
C416 C338 C415 115.0(16) 4_564 4_564
C403 C338 C415 137.1(12) 4_564 4_564
C339 C338 C415 95.9(9) . 4_564
C417 C338 C415 41.6(5) 4_564 4_564
C337 C338 C415 132.1(9) . 4_564
C319 C338 C415 22.3(7) . 4_564
C402 C338 C415 79.9(7) 4_564 4_564
C402 C339 C403 144(2) 4_564 4_564
C402 C339 C323 33.8(15) 4_564 .
C403 C339 C323 169.3(13) 4_564 .
C402 C339 C338 112.8(18) 4_564 .
C403 C339 C338 47.4(10) 4_564 .
C323 C339 C338 121.9(10) . .
C402 C339 C340 142.6(19) 4_564 .
C403 C339 C340 68.0(10) 4_564 .
C323 C339 C340 119.4(10) . .
C338 C339 C340 104.4(10) . .
C402 C339 C401 65.4(15) 4_564 4_564
C403 C339 C401 136.0(12) 4_564 4_564
C323 C339 C401 54.7(7) . 4_564
C338 C339 C401 176.3(10) . 4_564
C340 C339 C401 77.2(7) . 4_564
C402 C339 C411 36.5(13) 4_564 4_564
C403 C339 C411 131.0(12) 4_564 4_564
C323 C339 C411 38.9(7) . 4_564
C338 C339 C411 85.0(8) . 4_564
C340 C339 C411 150.8(9) . 4_564
C401 C339 C411 92.0(8) 4_564 4_564
C402 C339 C404 154.7(18) 4_564 4_564
C403 C339 C404 50.4(9) 4_564 4_564
C323 C339 C404 137.5(10) . 4_564
C338 C339 C404 91.1(9) . 4_564
C340 C339 C404 18.2(6) . 4_564
C401 C339 C404 91.2(7) 4_564 4_564
C411 C339 C404 163.9(8) 4_564 4_564
C402 C339 C416 122.5(17) 4_564 4_564
C403 C339 C416 37.5(8) 4_564 4_564
C323 C339 C416 131.8(9) . 4_564
C338 C339 C416 10.3(6) . 4_564
C340 C339 C416 95.0(8) . 4_564
C401 C339 C416 172.1(9) 4_564 4_564
C411 C339 C416 95.3(7) 4_564 4_564
C404 C339 C416 80.9(7) 4_564 4_564
C402 C339 C405 115.1(17) 4_564 4_564
C403 C339 C405 93.5(10) 4_564 4_564
C323 C339 C405 95.4(8) . 4_564
C338 C339 C405 131.6(9) . 4_564
C340 C339 C405 27.5(6) . 4_564
C401 C339 C405 49.8(5) 4_564 4_564
C411 C339 C405 133.2(8) 4_564 4_564
C404 C339 C405 43.4(5) 4_564 4_564
C416 C339 C405 122.4(7) 4_564 4_564
C404 C340 C405 138(2) 4_564 4_564
C404 C340 C342 138(2) 4_564 .
C405 C340 C342 31.8(9) 4_564 .
C404 C340 C336 40.6(18) 4_564 .
C405 C340 C336 151.6(15) 4_564 .
C342 C340 C336 123.1(12) . .
C404 C340 C403 64.5(19) 4_564 4_564
C405 C340 C403 134.2(14) 4_564 4_564
C342 C340 C403 157.7(13) . 4_564
C336 C340 C403 73.9(9) . 4_564
C404 C340 C339 98(2) 4_564 .
C405 C340 C339 103.2(12) 4_564 .
C342 C340 C339 123.1(12) . .
C336 C340 C339 104.7(10) . .
C403 C340 C339 34.8(7) 4_564 .
C404 C340 C421 48.9(19) 4_564 4_564
C405 C340 C421 126.5(13) 4_564 4_564
C342 C340 C421 100.7(10) . 4_564
C336 C340 C421 25.2(6) . 4_564
C403 C340 C421 98.4(9) 4_564 4_564
C339 C340 C421 130.0(10) . 4_564
C404 C340 C426 133(2) 4_564 4_564
C405 C340 C426 36.3(9) 4_564 4_564
C342 C340 C426 5.8(7) . 4_564
C336 C340 C426 117.7(9) . 4_564
C403 C340 C426 163.0(10) 4_564 4_564
C339 C340 C426 128.7(9) . 4_564
C421 C340 C426 95.0(8) 4_564 4_564
C427 C341 C426 128(2) 4_564 4_564
C427 C341 C345 125(2) 4_564 .
C426 C341 C345 92.4(12) 4_564 .
C427 C341 C428 82(2) 4_564 4_564
C426 C341 C428 138.2(14) 4_564 4_564
C345 C341 C428 46.8(8) . 4_564
C427 C341 C332 42.8(18) 4_564 .
C426 C341 C332 139.1(13) 4_564 .
C345 C341 C332 126.3(11) . .
C428 C341 C332 82.4(9) 4_564 .
C427 C341 C342 122(2) 4_564 .
C426 C341 C342 26.7(8) 4_564 .
C345 C341 C342 110.2(11) . .
C428 C341 C342 155.3(12) 4_564 .
C332 C341 C342 114.8(10) . .
C427 C341 C425 41.7(18) 4_564 4_564
C426 C341 C425 119.8(12) 4_564 4_564
C345 C341 C425 146.7(10) . 4_564
C428 C341 C425 101.9(9) 4_564 4_564
C332 C341 C425 20.4(5) . 4_564
C342 C341 C425 97.9(9) . 4_564
C427 C341 C429 120(2) 4_564 4_564
C426 C341 C429 100.3(11) 4_564 4_564
C345 C341 C429 8.3(7) . 4_564
C428 C341 C429 39.5(7) 4_564 4_564
C332 C341 C429 118.0(9) . 4_564
C342 C341 C429 116.7(9) . 4_564
C425 C341 C429 138.5(9) 4_564 4_564
C427 C341 C430 154(2) 4_564 4_564
C426 C341 C430 51.9(9) 4_564 4_564
C345 C341 C430 41.1(7) . 4_564
C428 C341 C430 87.9(9) 4_564 4_564
C332 C341 C430 158.5(10) . 4_564
C342 C341 C430 69.7(8) . 4_564
C425 C341 C430 163.9(9) 4_564 4_564
C429 C341 C430 48.7(6) 4_564 4_564
C405 C342 C426 144(2) 4_564 4_564
C405 C342 C340 46.8(13) 4_564 .
C426 C342 C340 164(2) 4_564 .
C405 C342 C341 166.6(18) 4_564 .
C426 C342 C341 43.5(14) 4_564 .
C340 C342 C341 123.1(12) . .
C405 C342 C343 91.2(15) 4_564 .
C426 C342 C343 76.5(15) 4_564 .
C340 C342 C343 118.9(11) . .
C341 C342 C343 102.1(10) . .
C405 C342 C404 51.8(13) 4_564 4_564
C426 C342 C404 152.4(18) 4_564 4_564
C340 C342 C404 12.3(7) . 4_564
C341 C342 C404 116.3(10) . 4_564
C343 C342 C404 131.0(10) . 4_564
C405 C342 C427 154.1(17) 4_564 4_564
C426 C342 C427 49.3(14) 4_564 4_564
C340 C342 C427 115.5(10) . 4_564
C341 C342 C427 12.9(5) . 4_564
C343 C342 C427 114.6(9) . 4_564
C404 C342 C427 106.9(8) 4_564 4_564
C405 C342 C430 128.1(16) 4_564 4_564
C426 C342 C430 40.6(13) 4_564 4_564
C340 C342 C430 151.5(11) . 4_564
C341 C342 C430 65.2(7) . 4_564
C343 C342 C430 38.6(6) . 4_564
C404 C342 C430 162.4(9) 4_564 4_564
C427 C342 C430 77.0(7) 4_564 4_564
C407 C343 C430 67.7(10) 4_564 4_564
C407 C343 C324 76.8(11) 4_564 .
C430 C343 C324 143.1(13) 4_564 .
C407 C343 C344 44.9(9) 4_564 .
C430 C343 C344 25.4(7) 4_564 .
C324 C343 C344 117.8(11) . .
C407 C343 C406 70.0(10) 4_564 4_564
C430 C343 C406 137.7(12) 4_564 4_564
C324 C343 C406 10.2(8) . 4_564
C344 C343 C406 113.4(10) . 4_564
C407 C343 C342 156.2(13) 4_564 .
C430 C343 C342 92.0(10) 4_564 .
C324 C343 C342 119.5(10) . .
C344 C343 C342 112.4(10) . .
C406 C343 C342 128.3(11) 4_564 .
C407 C343 C426 133.7(12) 4_564 4_564
C430 C343 C426 66.1(9) 4_564 4_564
C324 C343 C426 147.0(11) . 4_564
C344 C343 C426 89.1(9) . 4_564
C406 C343 C426 155.6(11) 4_564 4_564
C342 C343 C426 27.4(7) . 4_564
C407 C343 C405 174.0(12) 4_564 4_564
C430 C343 C405 115.5(11) 4_564 4_564
C324 C343 C405 99.0(9) . 4_564
C344 C343 C405 136.8(10) . 4_564
C406 C343 C405 106.4(9) 4_564 4_564
C342 C343 C405 24.4(6) . 4_564
C426 C343 C405 49.4(7) 4_564 4_564
C407 C343 C401 123.2(11) 4_564 4_564
C430 C343 C401 166.6(12) 4_564 4_564
C324 C343 C401 49.8(7) . 4_564
C344 C343 C401 167.5(10) . 4_564
C406 C343 C401 54.1(7) 4_564 4_564
C342 C343 C401 78.8(8) . 4_564
C426 C343 C401 103.1(9) 4_564 4_564
C405 C343 C401 54.5(6) 4_564 4_564
C430 C344 C407 107.3(18) 4_564 4_564
C430 C344 C328 176.3(19) 4_564 .
C407 C344 C328 76.4(11) 4_564 .
C430 C344 C343 59.9(15) 4_564 .
C407 C344 C343 53.2(9) 4_564 .
C328 C344 C343 123.7(10) . .
C430 C344 C345 57.5(15) 4_564 .
C407 C344 C345 157.0(13) 4_564 .
C328 C344 C345 119.2(10) . .
C343 C344 C345 104.7(10) . .
C430 C344 C429 76.4(16) 4_564 4_564
C407 C344 C429 168.9(12) 4_564 4_564
C328 C344 C429 100.1(9) . 4_564
C343 C344 C429 124.2(10) . 4_564
C345 C344 C429 20.3(6) . 4_564
C430 C344 C408 158.4(17) 4_564 4_564
C407 C344 C408 51.7(9) 4_564 4_564
C328 C344 C408 25.3(6) . 4_564
C343 C344 C408 99.0(8) . 4_564
C345 C344 C408 139.9(9) . 4_564
C429 C344 C408 123.2(8) 4_564 4_564
C430 C344 C448 118.1(17) 4_564 4_564
C407 C344 C448 133.8(12) 4_564 4_564
C328 C344 C448 58.3(8) . 4_564
C343 C344 C448 150.4(9) . 4_564
C345 C344 C448 61.4(8) . 4_564
C429 C344 C448 41.8(7) 4_564 4_564
C408 C344 C448 82.2(7) 4_564 4_564
C429 C345 C428 86(2) 4_564 4_564
C429 C345 C430 114(2) 4_564 4_564
C428 C345 C430 158.9(16) 4_564 4_564
C429 C345 C341 150(2) 4_564 .
C428 C345 C341 66.9(11) 4_564 .
C430 C345 C341 92.0(11) 4_564 .
C429 C345 C347 33.3(18) 4_564 .
C428 C345 C347 56.0(10) 4_564 .
C430 C345 C347 142.0(13) 4_564 .
C341 C345 C347 117.1(11) . .
C429 C345 C344 92(2) 4_564 .
C428 C345 C344 164.8(14) 4_564 .
C430 C345 C344 24.2(6) 4_564 .
C341 C345 C344 110.4(11) . .
C347 C345 C344 117.7(11) . .
C429 C345 C427 142(2) 4_564 4_564
C428 C345 C427 55.5(10) 4_564 4_564
C430 C345 C427 103.5(11) 4_564 4_564
C341 C345 C427 13.2(6) . 4_564
C347 C345 C427 109.1(9) . 4_564
C344 C345 C427 123.2(10) . 4_564
C429 C345 C426 168(2) 4_564 4_564
C428 C345 C426 103.5(12) 4_564 4_564
C430 C345 C426 55.5(8) 4_564 4_564
C341 C345 C426 37.1(7) . 4_564
C347 C345 C426 151.7(11) . 4_564
C344 C345 C426 76.6(8) . 4_564
C427 C345 C426 48.0(6) 4_564 4_564
C429 C345 C448 22.6(18) 4_564 4_564
C428 C345 C448 100.7(12) 4_564 4_564
C430 C345 C448 97.7(10) 4_564 4_564
C341 C345 C448 148.8(11) . 4_564
C347 C345 C448 44.8(7) . 4_564
C344 C345 C448 73.8(8) . 4_564
C427 C345 C448 148.8(10) 4_564 4_564
C426 C345 C448 146.1(10) 4_564 4_564
C444 C346 C445 178(2) 4_564 4_564
C444 C346 C350 165(2) 4_564 .
C445 C346 C350 15.5(9) 4_564 .
C444 C346 C333 39.9(17) 4_564 .
C445 C346 C333 141.3(13) 4_564 .
C350 C346 C333 126.1(9) . .
C444 C346 C347 92(2) 4_564 .
C445 C346 C347 88.5(12) 4_564 .
C350 C346 C347 102.4(9) . .
C333 C346 C347 120.2(9) . .
C444 C346 C443 58.9(18) 4_564 4_564
C445 C346 C443 121.7(12) 4_564 4_564
C350 C346 C443 106.2(9) . 4_564
C333 C346 C443 21.8(6) . 4_564
C347 C346 C443 140.8(9) . 4_564
C444 C346 C428 46.6(17) 4_564 4_564
C445 C346 C428 134.2(13) 4_564 4_564
C350 C346 C428 146.1(9) . 4_564
C333 C346 C428 76.2(8) . 4_564
C347 C346 C428 46.2(7) . 4_564
C443 C346 C428 98.0(8) 4_564 4_564
C444 C346 C441 139(2) 4_564 4_564
C445 C346 C441 41.7(9) 4_564 4_564
C350 C346 C441 26.2(6) . 4_564
C333 C346 C441 99.8(8) . 4_564
C347 C346 C441 122.9(8) . 4_564
C443 C346 C441 80.2(7) 4_564 4_564
C428 C346 C441 152.6(8) 4_564 4_564
C429 C347 C428 63.7(11) 4_564 4_564
C429 C347 C448 69.2(11) 4_564 4_564
C428 C347 C448 131.8(13) 4_564 4_564
C429 C347 C346 137.7(13) 4_564 .
C428 C347 C346 76.7(10) 4_564 .
C448 C347 C346 142.1(13) 4_564 .
C429 C347 C345 17.2(9) 4_564 .
C428 C347 C345 48.1(9) 4_564 .
C448 C347 C345 83.8(10) 4_564 .
C346 C347 C345 120.5(10) . .
C429 C347 C348 102.6(12) 4_564 .
C428 C347 C348 160.3(13) 4_564 .
C448 C347 C348 33.6(7) 4_564 .
C346 C347 C348 111.2(11) . .
C345 C347 C348 115.8(10) . .
C429 C347 C444 121.3(13) 4_564 4_564
C428 C347 C444 58.7(9) 4_564 4_564
C448 C347 C444 157.4(12) 4_564 4_564
C346 C347 C444 18.3(5) . 4_564
C345 C347 C444 104.4(9) . 4_564
C348 C347 C444 129.2(11) . 4_564
C429 C347 C447 126.9(12) 4_564 4_564
C428 C347 C447 156.2(10) 4_564 4_564
C448 C347 C447 59.2(7) 4_564 4_564
C346 C347 C447 85.4(10) . 4_564
C345 C347 C447 137.0(9) . 4_564
C348 C347 C447 26.0(6) . 4_564
C444 C347 C447 103.6(10) 4_564 4_564
C429 C347 C445 161.2(12) 4_564 4_564
C428 C347 C445 111.5(11) 4_564 4_564
C448 C347 C445 109.6(11) 4_564 4_564
C346 C347 C445 35.1(6) . 4_564
C345 C347 C445 148.4(12) . 4_564
C348 C347 C445 76.7(9) . 4_564
C444 C347 C445 53.4(7) 4_564 4_564
C447 C347 C445 50.7(8) 4_564 4_564
C447 C348 C448 148(2) 4_564 4_564
C447 C348 C329 139(2) 4_564 .
C448 C348 C329 59.2(19) 4_564 .
C447 C348 C347 89.4(14) 4_564 .
C448 C348 C347 60.8(12) 4_564 .
C329 C348 C347 116.5(12) . .
C447 C348 C349 14.7(12) 4_564 .
C448 C348 C349 157.2(12) 4_564 .
C329 C348 C349 125.6(12) . .
C347 C348 C349 102.9(11) . .
C447 C348 C446 55.2(14) 4_564 4_564
C448 C348 C446 140.2(16) 4_564 4_564
C329 C348 C446 85.6(10) . 4_564
C347 C348 C446 135.0(11) . 4_564
C349 C348 C446 40.6(6) . 4_564
C447 C348 C449 137.0(19) 4_564 4_564
C448 C348 C449 58.9(17) 4_564 4_564
C329 C348 C449 4.5(7) . 4_564
C347 C348 C449 114.3(10) . 4_564
C349 C348 C449 123.9(9) . 4_564
C446 C348 C449 84.5(8) 4_564 4_564
C447 C348 C450 98.0(16) 4_564 4_564
C448 C348 C450 100.2(19) 4_564 4_564
C329 C348 C450 42.5(7) . 4_564
C347 C348 C450 143.3(11) . 4_564
C349 C348 C450 83.6(8) . 4_564
C446 C348 C450 43.2(6) 4_564 4_564
C449 C348 C450 41.8(5) 4_564 4_564
C447 C348 C429 118.0(17) 4_564 4_564
C448 C348 C429 30.8(12) 4_564 4_564
C329 C348 C429 86.8(8) . 4_564
C347 C348 C429 30.4(7) . 4_564
C349 C348 C429 129.9(10) . 4_564
C446 C348 C429 145.2(10) 4_564 4_564
C449 C348 C429 85.3(8) 4_564 4_564
C450 C348 C429 122.3(9) 4_564 4_564
C447 C348 C445 32.4(13) 4_564 4_564
C448 C348 C445 116.8(16) 4_564 4_564
C329 C348 C445 150.5(11) . 4_564
C347 C348 C445 57.0(8) . 4_564
C349 C348 C445 46.2(7) . 4_564
C446 C348 C445 84.1(8) 4_564 4_564
C449 C348 C445 146.0(10) 4_564 4_564
C450 C348 C445 122.7(9) 4_564 4_564
C429 C348 C445 86.0(8) 4_564 4_564
C447 C349 C446 91.3(13) 4_564 4_564
C447 C349 C350 92.6(13) 4_564 .
C446 C349 C350 150.6(10) 4_564 .
C447 C349 C308 130.8(13) 4_564 .
C446 C349 C308 39.7(8) 4_564 .
C350 C349 C308 126.7(9) . .
C447 C349 C445 72.6(12) 4_564 4_564
C446 C349 C445 149.3(11) 4_564 4_564
C350 C349 C445 20.1(7) . 4_564
C308 C349 C445 144.2(10) . 4_564
C447 C349 C348 12.5(10) 4_564 .
C446 C349 C348 79.0(9) 4_564 .
C350 C349 C348 104.3(10) . .
C308 C349 C348 118.6(9) . .
C445 C349 C348 84.5(9) 4_564 .
C447 C349 C433 137.1(13) 4_564 4_564
C446 C349 C433 52.3(8) 4_564 4_564
C350 C349 C433 109.0(8) . 4_564
C308 C349 C433 18.4(5) . 4_564
C445 C349 C433 125.8(9) 4_564 4_564
C348 C349 C433 126.7(9) . 4_564
C447 C349 C441 115.0(13) 4_564 4_564
C446 C349 C441 129.7(9) 4_564 4_564
C350 C349 C441 26.7(6) . 4_564
C308 C349 C441 99.9(8) . 4_564
C445 C349 C441 45.8(7) 4_564 4_564
C348 C349 C441 124.9(9) . 4_564
C433 C349 C441 82.4(7) 4_564 4_564
C445 C350 C441 146(3) 4_564 4_564
C445 C350 C349 91(2) 4_564 .
C441 C350 C349 113.5(12) 4_564 .
C445 C350 C346 32.1(19) 4_564 .
C441 C350 C346 113.9(12) 4_564 .
C349 C350 C346 118.9(9) . .
C445 C350 C352 145(2) 4_564 .
C441 C350 C352 0.7(9) 4_564 .
C349 C350 C352 114.1(9) . .
C346 C350 C352 113.8(9) . .
C445 C350 C447 60(2) 4_564 4_564
C441 C350 C447 138.3(12) 4_564 4_564
C349 C350 C447 31.3(7) . 4_564
C346 C350 C447 88.0(8) . 4_564
C352 C350 C447 139.0(9) . 4_564
C445 C350 C444 35.9(19) 4_564 4_564
C441 C350 C444 110.2(11) 4_564 4_564
C349 C350 C444 122.4(8) . 4_564
C346 C350 C444 3.9(6) . 4_564
C352 C350 C444 110.0(8) . 4_564
C447 C350 C444 91.6(7) 4_564 4_564
C442 C351 C440 143(3) 4_564 4_564
C442 C351 C352 74(2) 4_564 .
C440 C351 C352 140(2) 4_564 .
C442 C351 C334 56(2) 4_564 .
C440 C351 C334 86.5(17) 4_564 .
C352 C351 C334 124.0(14) . .
C442 C351 C355 167(3) 4_564 .
C440 C351 C355 29.4(13) 4_564 .
C352 C351 C355 110.8(13) . .
C334 C351 C355 113.6(13) . .
C442 C351 C441 57(2) 4_564 4_564
C440 C351 C441 149.8(19) 4_564 4_564
C352 C351 C441 19.0(7) . 4_564
C334 C351 C441 105.0(11) . 4_564
C355 C351 C441 125.0(12) . 4_564
C442 C351 C436 160(2) 4_564 4_564
C440 C351 C436 47.2(13) 4_564 4_564
C352 C351 C436 92.7(11) . 4_564
C334 C351 C436 126.8(12) . 4_564
C355 C351 C436 18.2(6) . 4_564
C441 C351 C436 107.0(10) 4_564 4_564
C442 C351 C443 29.2(18) 4_564 4_564
C440 C351 C443 114.2(17) 4_564 4_564
C352 C351 C443 96.9(10) . 4_564
C334 C351 C443 28.2(7) . 4_564
C355 C351 C443 138.8(12) . 4_564
C441 C351 C443 78.0(8) 4_564 4_564
C436 C351 C443 146.1(10) 4_564 4_564
C441 C352 C432 90.3(17) 4_564 4_564
C441 C352 C442 96.7(17) 4_564 4_564
C432 C352 C442 150.4(13) 4_564 4_564
C441 C352 C351 119.4(19) 4_564 .
C432 C352 C351 132.1(13) 4_564 .
C442 C352 C351 24.8(9) 4_564 .
C441 C352 C353 115.1(18) 4_564 .
C432 C352 C353 24.8(8) 4_564 .
C442 C352 C353 136.3(12) 4_564 .
C351 C352 C353 112.5(11) . .
C441 C352 C350 1.1(13) 4_564 .
C432 C352 C350 91.2(10) 4_564 .
C442 C352 C350 96.3(10) 4_564 .
C351 C352 C350 119.2(11) . .
C353 C352 C350 115.9(10) . .
C441 C352 C440 129.0(17) 4_564 4_564
C432 C352 C440 117.4(10) 4_564 4_564
C442 C352 C440 39.2(7) 4_564 4_564
C351 C352 C440 15.0(8) . 4_564
C353 C352 C440 97.6(9) . 4_564
C350 C352 C440 129.0(9) . 4_564
C441 C352 C445 8.2(13) 4_564 4_564
C432 C352 C445 96.8(9) 4_564 4_564
C442 C352 C445 88.6(9) 4_564 4_564
C351 C352 C445 111.2(10) . 4_564
C353 C352 C445 121.2(9) . 4_564
C350 C352 C445 8.1(5) . 4_564
C440 C352 C445 121.0(8) 4_564 4_564
C432 C353 C431 139(2) 4_564 4_564
C432 C353 C309 63.0(16) 4_564 .
C431 C353 C309 102.3(14) 4_564 .
C432 C353 C354 144(2) 4_564 .
C431 C353 C354 27.4(10) 4_564 .
C309 C353 C354 129.7(12) . .
C432 C353 C352 58.4(16) 4_564 .
C431 C353 C352 119.6(15) 4_564 .
C309 C353 C352 121.4(12) . .
C354 C353 C352 98.3(11) . .
C432 C353 C441 40.1(14) 4_564 4_564
C431 C353 C441 129.4(14) 4_564 4_564
C309 C353 C441 103.0(10) . 4_564
C354 C353 C441 113.3(10) . 4_564
C352 C353 C441 18.4(6) . 4_564
C432 C353 C433 43.1(15) 4_564 4_564
C431 C353 C433 112.4(14) 4_564 4_564
C309 C353 C433 21.3(6) . 4_564
C354 C353 C433 137.8(11) . 4_564
C352 C353 C433 100.7(9) . 4_564
C441 C353 C433 82.4(8) 4_564 4_564
C432 C353 C436 129.3(18) 4_564 4_564
C431 C353 C436 39.8(10) 4_564 4_564
C309 C353 C436 138.6(10) . 4_564
C354 C353 C436 16.8(6) . 4_564
C352 C353 C436 82.1(8) . 4_564
C441 C353 C436 96.6(8) 4_564 4_564
C433 C353 C436 138.2(9) 4_564 4_564
C431 C354 C436 146(2) 4_564 4_564
C431 C354 C353 36.3(13) 4_564 .
C436 C354 C353 134.6(16) 4_564 .
C431 C354 C355 138.4(16) 4_564 .
C436 C354 C355 19.7(10) 4_564 .
C353 C354 C355 116.4(11) . .
C431 C354 C313 72.3(15) 4_564 .
C436 C354 C313 104.1(14) 4_564 .
C353 C354 C313 108.4(11) . .
C355 C354 C313 122.5(10) . .
C431 C354 C432 39.2(12) 4_564 4_564
C436 C354 C432 124.8(14) 4_564 4_564
C353 C354 C432 11.0(6) . 4_564
C355 C354 C432 107.7(9) . 4_564
C313 C354 C432 110.7(9) . 4_564
C431 C354 C435 36.7(12) 4_564 4_564
C436 C354 C435 130.5(14) 4_564 4_564
C353 C354 C435 73.0(8) . 4_564
C355 C354 C435 141.8(9) . 4_564
C313 C354 C435 35.6(6) . 4_564
C432 C354 C435 75.3(6) 4_564 4_564
C436 C355 C440 151(2) 4_564 4_564
C436 C355 C351 123.8(16) 4_564 .
C440 C355 C351 28.8(12) 4_564 .
C436 C355 C357 92.9(15) 4_564 .
C440 C355 C357 106.2(15) 4_564 .
C351 C355 C357 131.7(12) . .
C436 C355 C354 23.0(12) 4_564 .
C440 C355 C354 130.0(15) 4_564 .
C351 C355 C354 101.6(10) . .
C357 C355 C354 115.0(10) . .
C436 C355 C437 56.3(13) 4_564 4_564
C440 C355 C437 138.1(14) 4_564 4_564
C351 C355 C437 151.2(10) . 4_564
C357 C355 C437 36.6(6) . 4_564
C354 C355 C437 78.5(8) . 4_564
C436 C355 C439 138.0(16) 4_564 4_564
C440 C355 C439 58.3(12) 4_564 4_564
C351 C355 C439 85.8(9) . 4_564
C357 C355 C439 48.0(6) . 4_564
C354 C355 C439 153.9(9) . 4_564
C437 C355 C439 83.2(7) 4_564 4_564
C436 C355 C442 124.5(15) 4_564 4_564
C440 C355 C442 27.2(11) 4_564 4_564
C351 C355 C442 3.8(8) . 4_564
C357 C355 C442 128.5(9) . 4_564
C354 C355 C442 102.8(8) . 4_564
C437 C355 C442 147.7(8) 4_564 4_564
C439 C355 C442 83.1(7) 4_564 4_564
C436 C355 C431 32.3(12) 4_564 4_564
C440 C355 C431 118.9(14) 4_564 4_564
C351 C355 C431 91.6(9) . 4_564
C357 C355 C431 117.7(9) . 4_564
C354 C355 C431 13.5(6) . 4_564
C437 C355 C431 82.9(7) 4_564 4_564
C439 C355 C431 145.5(8) 4_564 4_564
C442 C355 C431 92.3(7) 4_564 4_564
C439 C356 C438 84.3(12) 4_564 4_564
C439 C356 C423 68.5(10) 4_564 4_564
C438 C356 C423 151.1(12) 4_564 4_564
C439 C356 C335 58.6(9) 4_564 .
C438 C356 C335 139.3(11) 4_564 .
C423 C356 C335 12.0(6) 4_564 .
C439 C356 C360 168.2(12) 4_564 .
C438 C356 C360 94.0(10) 4_564 .
C423 C356 C360 110.6(9) 4_564 .
C335 C356 C360 118.7(9) . .
C439 C356 C357 61.3(10) 4_564 .
C438 C356 C357 23.8(8) 4_564 .
C423 C356 C357 127.3(9) 4_564 .
C335 C356 C357 115.7(8) . .
C360 C356 C357 115.2(8) . .
C439 C356 C419 147.3(13) 4_564 4_564
C438 C356 C419 63.5(9) 4_564 4_564
C423 C356 C419 141.7(11) 4_564 4_564
C335 C356 C419 148.3(10) . 4_564
C360 C356 C419 31.2(7) . 4_564
C357 C356 C419 86.1(8) . 4_564
C439 C356 C420 157.8(12) 4_564 4_564
C438 C356 C420 114.3(10) 4_564 4_564
C423 C356 C420 90.8(8) 4_564 4_564
C335 C356 C420 99.8(7) . 4_564
C360 C356 C420 20.3(5) . 4_564
C357 C356 C420 134.7(8) . 4_564
C419 C356 C420 51.3(7) 4_564 4_564
C439 C356 C422 116.2(11) 4_564 4_564
C438 C356 C422 154.7(11) 4_564 4_564
C423 C356 C422 48.0(7) 4_564 4_564
C335 C356 C422 57.6(6) . 4_564
C360 C356 C422 62.8(7) . 4_564
C357 C356 C422 160.2(8) . 4_564
C419 C356 C422 94.0(8) 4_564 4_564
C420 C356 C422 42.8(5) 4_564 4_564
C438 C357 C437 105.3(16) 4_564 4_564
C438 C357 C439 75.9(14) 4_564 4_564
C437 C357 C439 159.6(11) 4_564 4_564
C438 C357 C358 66.5(14) 4_564 .
C437 C357 C358 39.0(9) 4_564 .
C439 C357 C358 138.3(10) 4_564 .
C438 C357 C355 154.0(16) 4_564 .
C437 C357 C355 90.9(10) 4_564 .
C439 C357 C355 81.9(9) 4_564 .
C358 C357 C355 128.0(10) . .
C438 C357 C356 39.1(13) 4_564 .
C437 C357 C356 136.4(10) 4_564 .
C439 C357 C356 37.7(6) 4_564 .
C358 C357 C356 101.4(9) . .
C355 C357 C356 116.2(9) . .
C438 C357 C436 159.3(16) 4_564 4_564
C437 C357 C436 65.0(9) 4_564 4_564
C439 C357 C436 106.8(9) 4_564 4_564
C358 C357 C436 102.7(9) . 4_564
C355 C357 C436 26.0(6) . 4_564
C356 C357 C436 136.5(9) . 4_564
C438 C357 C440 130.1(16) 4_564 4_564
C437 C357 C440 113.8(10) 4_564 4_564
C439 C357 C440 56.7(7) 4_564 4_564
C358 C357 C440 145.5(10) . 4_564
C355 C357 C440 25.3(7) . 4_564
C356 C357 C440 91.2(7) . 4_564
C436 C357 C440 50.3(7) 4_564 4_564
C437 C358 C460 76.2(13) 4_564 4_564
C437 C358 C438 80.1(13) 4_564 4_564
C460 C358 C438 149.8(15) 4_564 4_564
C437 C358 C359 156.3(17) 4_564 .
C460 C358 C359 111.4(13) 4_564 .
C438 C358 C359 84.1(11) 4_564 .
C437 C358 C357 50.0(11) 4_564 .
C460 C358 C357 124.0(13) 4_564 .
C438 C358 C357 30.2(7) 4_564 .
C359 C358 C357 113.3(11) . .
C437 C358 C314 68.6(13) 4_564 .
C460 C358 C314 8.0(8) 4_564 .
C438 C358 C314 144.7(13) 4_564 .
C359 C358 C314 119.3(12) . .
C357 C358 C314 117.1(11) . .
C437 C358 C419 133.5(15) 4_564 4_564
C460 C358 C419 137.1(13) 4_564 4_564
C438 C358 C419 55.7(9) 4_564 4_564
C359 C358 C419 28.5(7) . 4_564
C357 C358 C419 85.3(9) . 4_564
C314 C358 C419 144.3(11) . 4_564
C419 C359 C418 110.5(16) 4_564 4_564
C419 C359 C358 105.4(14) 4_564 .
C418 C359 C358 139.6(13) 4_564 .
C419 C359 C360 21.8(11) 4_564 .
C418 C359 C360 91.5(10) 4_564 .
C358 C359 C360 118.6(10) . .
C419 C359 C318 123.7(14) 4_564 .
C418 C359 C318 15.8(8) 4_564 .
C358 C359 C318 123.8(10) . .
C360 C359 C318 103.0(8) . .
C419 C359 C438 58.0(11) 4_564 4_564
C418 C359 C438 156.8(12) 4_564 4_564
C358 C359 C438 47.5(8) . 4_564
C360 C359 C438 72.4(7) . 4_564
C318 C359 C438 152.7(8) . 4_564
C419 C359 C459 160.3(13) 4_564 4_564
C418 C359 C459 60.4(7) 4_564 4_564
C358 C359 C459 79.7(10) . 4_564
C360 C359 C459 139.7(7) . 4_564
C318 C359 C459 45.0(4) . 4_564
C438 C359 C459 122.8(8) 4_564 4_564
C420 C360 C419 168.2(19) 4_564 4_564
C420 C360 C337 26.7(10) 4_564 .
C419 C360 C337 154.5(16) 4_564 .
C420 C360 C356 111.6(14) 4_564 .
C419 C360 C356 76.9(13) 4_564 .
C337 C360 C356 121.5(10) . .
C420 C360 C359 155.6(15) 4_564 .
C419 C360 C359 22.4(11) 4_564 .
C337 C360 C359 132.3(10) . .
C356 C360 C359 91.2(8) . .
C420 C360 C416 49.6(11) 4_564 4_564
C419 C360 C416 126.9(15) 4_564 4_564
C337 C360 C416 29.0(6) . 4_564
C356 C360 C416 146.9(9) . 4_564
C359 C360 C416 106.3(8) . 4_564
C420 C360 C418 125.8(14) 4_564 4_564
C419 C360 C418 50.6(12) 4_564 4_564
C337 C360 C418 104.1(8) . 4_564
C356 C360 C418 118.8(8) . 4_564
C359 C360 C418 29.9(5) . 4_564
C416 C360 C418 76.7(6) 4_564 4_564
C420 C360 C422 43.2(11) 4_564 4_564
C419 C360 C422 146.0(15) 4_564 4_564
C337 C360 C422 55.8(7) . 4_564
C356 C360 C422 69.1(7) . 4_564
C359 C360 C422 154.3(8) . 4_564
C416 C360 C422 84.7(7) 4_564 4_564
C418 C360 C422 152.9(8) 4_564 4_564
C420 C360 C438 145.5(14) 4_564 4_564
C419 C360 C438 43.7(12) 4_564 4_564
C337 C360 C438 147.6(9) . 4_564
C356 C360 C438 34.0(6) . 4_564
C359 C360 C438 57.4(6) . 4_564
C416 C360 C438 152.6(8) 4_564 4_564
C418 C360 C438 86.2(7) 4_564 4_564
C422 C360 C438 102.6(7) 4_564 4_564
C324 C401 C323 64.3(8) 3_655 3_655
C324 C401 C406 9.2(7) 3_655 .
C323 C401 C406 70.2(8) 3_655 .
C324 C401 C402 97.8(9) 3_655 .
C323 C401 C402 35.7(7) 3_655 .
C406 C401 C402 104.9(8) . .
C324 C401 C405 102.7(9) 3_655 .
C323 C401 C405 112.5(9) 3_655 .
C406 C401 C405 107.6(9) . .
C402 C401 C405 94.4(8) . .
C324 C401 C301 126.1(11) 3_655 .
C323 C401 C301 124.1(7) 3_655 .
C406 C401 C301 117.1(10) . .
C402 C401 C301 114.1(7) . .
C405 C401 C301 116.0(8) . .
C324 C401 C339 103.3(9) 3_655 3_655
C323 C401 C339 50.0(6) 3_655 3_655
C406 C401 C339 111.9(8) . 3_655
C402 C401 C339 19.9(5) . 3_655
C405 C401 C339 74.6(7) . 3_655
C301 C401 C339 121.6(8) . 3_655
C324 C401 C343 49.8(7) 3_655 3_655
C323 C401 C343 102.5(8) 3_655 3_655
C406 C401 C343 51.3(7) . 3_655
C402 C401 C343 120.2(8) . 3_655
C405 C401 C343 58.5(7) . 3_655
C301 C401 C343 125.6(7) . 3_655
C339 C401 C343 109.0(8) 3_655 3_655
C339 C402 C323 126(2) 3_655 3_655
C339 C402 C411 127.9(18) 3_655 .
C323 C402 C411 55.0(10) 3_655 .
C339 C402 C403 22.1(14) 3_655 .
C323 C402 C403 146.3(13) 3_655 .
C411 C402 C403 125.1(10) . .
C339 C402 C401 94.7(17) 3_655 .
C323 C402 C401 65.2(10) 3_655 .
C411 C402 C401 119.2(9) . .
C403 C402 C401 110.2(9) . .
C339 C402 C338 48.6(14) 3_655 3_655
C323 C402 C338 129.2(12) 3_655 3_655
C411 C402 C338 88.6(8) . 3_655
C403 C402 C338 36.7(6) . 3_655
C401 C402 C338 143.2(9) . 3_655
C339 C403 C338 91.1(12) 3_655 3_655
C339 C403 C404 98.0(11) 3_655 .
C338 C403 C404 141.6(12) 3_655 .
C339 C403 C416 118.9(12) 3_655 .
C338 C403 C416 28.1(9) 3_655 .
C404 C403 C416 125.2(11) . .
C339 C403 C402 14.0(8) 3_655 .
C338 C403 C402 86.0(11) 3_655 .
C404 C403 C402 109.9(9) . .
C416 C403 C402 114.0(9) . .
C339 C403 C340 77.2(11) 3_655 3_655
C338 C403 C340 136.2(12) 3_655 3_655
C404 C403 C340 21.4(7) . 3_655
C416 C403 C340 133.3(10) . 3_655
C402 C403 C340 89.8(9) . 3_655
C339 C403 C337 134.2(11) 3_655 3_655
C338 C403 C337 57.9(9) 3_655 3_655
C404 C403 C337 90.7(9) . 3_655
C416 C403 C337 34.5(7) . 3_655
C402 C403 C337 137.9(9) . 3_655
C340 C403 C337 101.5(9) 3_655 3_655
C339 C403 C336 123.1(12) 3_655 3_655
C338 C403 C336 106.5(11) 3_655 3_655
C404 C403 C336 38.8(7) . 3_655
C416 C403 C336 86.4(8) . 3_655
C402 C403 C336 137.1(9) . 3_655
C340 C403 C336 52.6(7) 3_655 3_655
C337 C403 C336 51.9(6) 3_655 3_655
C340 C404 C336 121(2) 3_655 3_655
C340 C404 C421 113(2) 3_655 .
C336 C404 C421 31.3(8) 3_655 .
C340 C404 C403 94(2) 3_655 .
C336 C404 C403 92.1(11) 3_655 .
C421 C404 C403 123.4(11) . .
C340 C404 C405 26.9(17) 3_655 .
C336 C404 C405 137.5(13) 3_655 .
C421 C404 C405 116.1(11) . .
C403 C404 C405 110.2(11) . .
C340 C404 C342 30.1(18) 3_655 3_655
C336 C404 C342 115.4(12) 3_655 3_655
C421 C404 C342 94.1(10) . 3_655
C403 C404 C342 124.1(10) . 3_655
C405 C404 C342 22.7(6) . 3_655
C340 C404 C339 63.5(19) 3_655 3_655
C336 C404 C339 113.6(11) 3_655 3_655
C421 C404 C339 141.2(10) . 3_655
C403 C404 C339 31.6(6) . 3_655
C405 C404 C339 78.9(8) . 3_655
C342 C404 C339 93.0(8) 3_655 3_655
C342 C405 C340 101.4(17) 3_655 3_655
C342 C405 C426 18.3(13) 3_655 .
C340 C405 C426 118.6(13) 3_655 .
C342 C405 C404 105.5(16) 3_655 .
C340 C405 C404 15.0(9) 3_655 .
C426 C405 C404 120.4(11) . .
C342 C405 C401 130.8(16) 3_655 .
C340 C405 C401 104.8(12) 3_655 .
C426 C405 C401 124.6(10) . .
C404 C405 C401 110.5(9) . .
C342 C405 C343 64.4(14) 3_655 3_655
C340 C405 C343 130.9(13) 3_655 3_655
C426 C405 C343 59.0(8) . 3_655
C404 C405 C343 145.8(10) . 3_655
C401 C405 C343 66.9(7) . 3_655
C342 C405 C339 129.7(15) 3_655 3_655
C340 C405 C339 49.3(10) 3_655 3_655
C426 C405 C339 145.2(10) . 3_655
C404 C405 C339 57.7(7) . 3_655
C401 C405 C339 55.6(6) . 3_655
C343 C405 C339 102.0(7) 3_655 3_655
C324 C406 C410 91(4) 3_655 .
C324 C406 C325 103(4) 3_655 3_655
C410 C406 C325 27.1(6) . 3_655
C324 C406 C343 71(4) 3_655 3_655
C410 C406 C343 138.2(11) . 3_655
C325 C406 C343 119.5(11) 3_655 3_655
C324 C406 C401 58(4) 3_655 .
C410 C406 C401 127.5(11) . .
C325 C406 C401 153.2(11) 3_655 .
C343 C406 C401 74.5(8) 3_655 .
C324 C406 C407 102(5) 3_655 .
C410 C406 C407 107.3(10) . .
C325 C406 C407 81.0(9) 3_655 .
C343 C406 C407 45.6(7) 3_655 .
C401 C406 C407 119.2(10) . .
C324 C406 C323 40(4) 3_655 3_655
C410 C406 C323 75.4(8) . 3_655
C325 C406 C323 100.0(9) 3_655 3_655
C343 C406 C323 106.8(10) 3_655 3_655
C401 C406 C323 53.2(7) . 3_655
C407 C406 C323 141.7(10) . 3_655
C344 C407 C343 81.9(12) 3_655 3_655
C344 C407 C430 26.1(8) 3_655 .
C343 C407 C430 59.1(10) 3_655 .
C344 C407 C408 93.9(12) 3_655 .
C343 C407 C408 147.0(13) 3_655 .
C430 C407 C408 119.8(11) . .
C344 C407 C328 62.9(10) 3_655 3_655
C343 C407 C328 136.4(13) 3_655 3_655
C430 C407 C328 88.9(10) . 3_655
C408 C407 C328 31.6(7) . 3_655
C344 C407 C406 143.0(13) 3_655 .
C343 C407 C406 64.4(9) 3_655 .
C430 C407 C406 123.5(11) . .
C408 C407 C406 105.9(10) . .
C328 C407 C406 134.8(11) 3_655 .
C344 C407 C324 134.2(13) 3_655 3_655
C343 C407 C324 58.4(9) 3_655 3_655
C430 C407 C324 116.8(11) . 3_655
C408 C407 C324 107.0(10) . 3_655
C328 C407 C324 133.0(11) 3_655 3_655
C406 C407 C324 9.3(7) . 3_655
C344 C407 C325 142.1(12) 3_655 3_655
C343 C407 C325 104.1(10) 3_655 3_655
C430 C407 C325 151.9(10) . 3_655
C408 C407 C325 60.6(7) . 3_655
C328 C407 C325 90.9(9) 3_655 3_655
C406 C407 C325 45.3(6) . 3_655
C324 C407 C325 47.8(6) 3_655 3_655
C344 C407 C327 109.0(11) 3_655 3_655
C343 C407 C327 138.3(11) 3_655 3_655
C430 C407 C327 134.0(10) . 3_655
C408 C407 C327 17.2(5) . 3_655
C328 C407 C327 48.3(7) 3_655 3_655
C406 C407 C327 88.6(8) . 3_655
C324 C407 C327 90.2(8) 3_655 3_655
C325 C407 C327 43.4(5) 3_655 3_655
C327 C408 C328 150(2) 3_655 3_655
C327 C408 C409 16.2(10) 3_655 .
C328 C408 C409 156.2(15) 3_655 .
C327 C408 C449 110.0(15) 3_655 .
C328 C408 C449 40.6(12) 3_655 .
C409 C408 C449 120.5(9) . .
C327 C408 C407 123.9(16) 3_655 .
C328 C408 C407 81.3(14) 3_655 .
C409 C408 C407 108.4(10) . .
C449 C408 C407 119.4(10) . .
C327 C408 C325 51.1(11) 3_655 3_655
C328 C408 C325 148.2(14) 3_655 3_655
C409 C408 C325 35.7(6) . 3_655
C449 C408 C325 147.5(8) . 3_655
C407 C408 C325 72.9(8) . 3_655
C327 C408 C344 150.9(14) 3_655 3_655
C328 C408 C344 47.6(11) 3_655 3_655
C409 C408 C344 135.1(8) . 3_655
C449 C408 C344 85.1(7) . 3_655
C407 C408 C344 34.4(7) . 3_655
C325 C408 C344 103.1(7) 3_655 3_655
C327 C408 C329 116.6(15) 3_655 3_655
C328 C408 C329 33.7(12) 3_655 3_655
C409 C408 C329 126.3(9) . 3_655
C449 C408 C329 7.3(6) . 3_655
C407 C408 C329 112.2(9) . 3_655
C325 C408 C329 149.2(8) 3_655 3_655
C344 C408 C329 77.8(7) 3_655 3_655
C327 C408 C326 37.6(11) 3_655 3_655
C328 C408 C326 112.7(14) 3_655 3_655
C409 C408 C326 49.9(7) . 3_655
C449 C408 C326 72.4(7) . 3_655
C407 C408 C326 152.1(9) . 3_655
C325 C408 C326 84.8(7) 3_655 3_655
C344 C408 C326 146.0(8) 3_655 3_655
C329 C408 C326 79.1(7) 3_655 3_655
C327 C409 C325 102.5(15) 3_655 3_655
C327 C409 C453 112.2(14) 3_655 .
C325 C409 C453 137.3(13) 3_655 .
C327 C409 C408 14.0(9) 3_655 .
C325 C409 C408 89.4(11) 3_655 .
C453 C409 C408 121.3(11) . .
C327 C409 C410 121.3(14) 3_655 .
C325 C409 C410 19.6(7) 3_655 .
C453 C409 C410 118.6(10) . .
C408 C409 C410 107.8(9) . .
C327 C409 C326 72.6(12) 3_655 3_655
C325 C409 C326 164.2(12) 3_655 3_655
C453 C409 C326 40.8(8) . 3_655
C408 C409 C326 83.9(9) . 3_655
C410 C409 C326 156.1(10) . 3_655
C327 C409 C321 158.0(14) 3_655 3_655
C325 C409 C321 61.5(9) 3_655 3_655
C453 C409 C321 77.9(9) . 3_655
C408 C409 C321 144.5(9) . 3_655
C410 C409 C321 41.8(6) . 3_655
C326 C409 C321 118.5(9) 3_655 3_655
C327 C409 C305 112.8(13) 3_655 3_655
C325 C409 C305 137.9(11) 3_655 3_655
C453 C409 C305 1.8(6) . 3_655
C408 C409 C305 122.2(9) . 3_655
C410 C409 C305 119.0(8) . 3_655
C326 C409 C305 41.0(6) 3_655 3_655
C321 C409 C305 78.0(6) 3_655 3_655
C325 C410 C321 110.6(17) 3_655 3_655
C325 C410 C406 79.4(15) 3_655 .
C321 C410 C406 160.0(12) 3_655 .
C325 C410 C324 84.7(15) 3_655 3_655
C321 C410 C324 148.7(12) 3_655 3_655
C406 C410 C324 11.3(8) . 3_655
C325 C410 C412 151.3(17) 3_655 .
C321 C410 C412 43.7(8) 3_655 .
C406 C410 C412 121.2(10) . .
C324 C410 C412 112.5(10) 3_655 .
C325 C410 C409 32.5(13) 3_655 .
C321 C410 C409 78.1(9) 3_655 .
C406 C410 C409 110.5(10) . .
C324 C410 C409 113.5(10) 3_655 .
C412 C410 C409 120.3(10) . .
C325 C410 C322 154.4(16) 3_655 3_655
C321 C410 C322 54.5(8) 3_655 3_655
C406 C410 C322 109.2(9) . 3_655
C324 C410 C322 100.2(9) 3_655 3_655
C412 C410 C322 12.4(6) . 3_655
C409 C410 C322 127.8(9) . 3_655
C325 C410 C323 134.2(16) 3_655 3_655
C321 C410 C323 100.7(9) 3_655 3_655
C406 C410 C323 62.0(8) . 3_655
C324 C410 C323 53.4(7) 3_655 3_655
C412 C410 C323 59.3(7) . 3_655
C409 C410 C323 147.3(8) . 3_655
C322 C410 C323 47.2(6) 3_655 3_655
C325 C410 C327 15.0(12) 3_655 3_655
C321 C410 C327 96.6(9) 3_655 3_655
C406 C410 C327 91.0(8) . 3_655
C324 C410 C327 94.4(8) 3_655 3_655
C412 C410 C327 136.4(9) . 3_655
C409 C410 C327 19.5(5) . 3_655
C322 C410 C327 140.6(8) 3_655 3_655
C323 C410 C327 137.0(7) 3_655 3_655
C322 C411 C323 89.1(12) 3_655 3_655
C322 C411 C402 133.9(13) 3_655 .
C323 C411 C402 45.0(9) 3_655 .
C322 C411 C320 70.1(10) 3_655 3_655
C323 C411 C320 147.2(11) 3_655 3_655
C402 C411 C320 145.0(10) . 3_655
C322 C411 C412 9.0(9) 3_655 .
C323 C411 C412 80.4(10) 3_655 .
C402 C411 C412 125.4(10) . .
C320 C411 C412 78.9(8) 3_655 .
C322 C411 C415 97.4(11) 3_655 .
C323 C411 C415 148.2(11) 3_655 .
C402 C411 C415 119.2(9) . .
C320 C411 C415 27.9(6) 3_655 .
C412 C411 C415 106.1(8) . .
C322 C411 C339 135.7(12) 3_655 3_655
C323 C411 C339 52.2(8) 3_655 3_655
C402 C411 C339 15.6(6) . 3_655
C320 C411 C339 130.0(9) 3_655 3_655
C412 C411 C339 128.7(9) . 3_655
C415 C411 C339 105.9(8) . 3_655
C322 C411 C319 118.3(11) 3_655 3_655
C323 C411 C319 130.2(11) 3_655 3_655
C402 C411 C319 95.3(8) . 3_655
C320 C411 C319 51.2(7) 3_655 3_655
C412 C411 C319 126.1(8) . 3_655
C415 C411 C319 23.9(6) . 3_655
C339 C411 C319 82.4(7) 3_655 3_655
C322 C412 C321 154(3) 3_655 3_655
C322 C412 C410 133(2) 3_655 .
C321 C412 C410 55.5(10) 3_655 .
C322 C412 C411 17.7(18) 3_655 .
C321 C412 C411 157.5(13) 3_655 .
C410 C412 C411 116.4(9) . .
C322 C412 C413 95(2) 3_655 .
C321 C412 C413 64.4(11) 3_655 .
C410 C412 C413 117.1(10) . .
C411 C412 C413 111.8(9) . .
C322 C412 C323 57.4(19) 3_655 3_655
C321 C412 C323 127.8(12) 3_655 3_655
C410 C412 C323 76.4(8) . 3_655
C411 C412 C323 40.2(6) . 3_655
C413 C412 C323 139.9(9) . 3_655
C322 C412 C320 32.4(19) 3_655 3_655
C321 C412 C320 125.5(12) 3_655 3_655
C410 C412 C320 151.2(9) . 3_655
C411 C412 C320 49.7(6) . 3_655
C413 C412 C320 63.0(7) . 3_655
C323 C412 C320 87.1(7) 3_655 3_655
C322 C412 C325 136(2) 3_655 3_655
C321 C412 C325 48.0(9) 3_655 3_655
C410 C412 C325 9.0(5) . 3_655
C411 C412 C325 121.2(8) . 3_655
C413 C412 C325 108.4(9) . 3_655
C323 C412 C325 81.9(7) 3_655 3_655
C320 C412 C325 147.2(7) 3_655 3_655
C322 C412 C304 124(2) 3_655 3_655
C321 C412 C304 33.8(9) 3_655 3_655
C410 C412 C304 87.7(8) . 3_655
C411 C412 C304 138.5(8) . 3_655
C413 C412 C304 30.6(7) . 3_655
C323 C412 C304 144.6(8) 3_655 3_655
C320 C412 C304 92.7(7) 3_655 3_655
C325 C412 C304 79.4(6) 3_655 3_655
C304 C413 C303 74.2(12) 3_655 3_655
C304 C413 C321 66.0(11) 3_655 3_655
C303 C413 C321 138.8(13) 3_655 3_655
C304 C413 C414 145.4(14) 3_655 .
C303 C413 C414 74.3(9) 3_655 .
C321 C413 C414 138.8(12) 3_655 .
C304 C413 C412 104.5(13) 3_655 .
C303 C413 C412 168.9(13) 3_655 .
C321 C413 C412 38.5(7) 3_655 .
C414 C413 C412 103.6(10) . .
C304 C413 C454 27.1(9) 3_655 .
C303 C413 C454 50.1(8) 3_655 .
C321 C413 C454 88.7(10) 3_655 .
C414 C413 C454 118.3(10) . .
C412 C413 C454 125.5(11) . .
C304 C413 C322 121.8(13) 3_655 3_655
C303 C413 C322 157.1(12) 3_655 3_655
C321 C413 C322 56.1(8) 3_655 3_655
C414 C413 C322 85.3(9) . 3_655
C412 C413 C322 18.3(6) . 3_655
C454 C413 C322 139.0(11) . 3_655
C304 C413 C316 130.8(13) 3_655 3_655
C303 C413 C316 57.9(8) 3_655 3_655
C321 C413 C316 153.9(12) 3_655 3_655
C414 C413 C316 16.7(6) . 3_655
C412 C413 C316 120.3(10) . 3_655
C454 C413 C316 104.1(9) . 3_655
C322 C413 C316 102.0(9) 3_655 3_655
C304 C413 C320 163.8(14) 3_655 3_655
C303 C413 C320 110.2(10) 3_655 3_655
C321 C413 C320 105.4(10) 3_655 3_655
C414 C413 C320 35.9(6) . 3_655
C412 C413 C320 68.1(7) . 3_655
C454 C413 C320 147.2(10) . 3_655
C322 C413 C320 49.8(7) 3_655 3_655
C316 C413 C320 52.5(7) 3_655 3_655
C316 C414 C320 171(3) 3_655 3_655
C316 C414 C415 149(2) 3_655 .
C320 C414 C415 26.3(8) 3_655 .
C316 C414 C413 100(2) 3_655 .
C320 C414 C413 87.4(11) 3_655 .
C415 C414 C413 111.6(10) . .
C316 C414 C458 35.8(17) 3_655 .
C320 C414 C458 144.1(13) 3_655 .
C415 C414 C458 118.7(10) . .
C413 C414 C458 118.7(10) . .
C316 C414 C303 56(2) 3_655 3_655
C320 C414 C303 131.9(12) 3_655 3_655
C415 C414 C303 153.7(10) . 3_655
C413 C414 C303 44.6(7) . 3_655
C458 C414 C303 77.0(8) . 3_655
C316 C414 C317 50.7(19) 3_655 3_655
C320 C414 C317 126.3(11) 3_655 3_655
C415 C414 C317 100.1(8) . 3_655
C413 C414 C317 138.5(10) . 3_655
C458 C414 C317 20.4(6) . 3_655
C303 C414 C317 97.4(8) 3_655 3_655
C320 C415 C319 164.4(19) 3_655 3_655
C320 C415 C417 160.9(15) 3_655 .
C319 C415 C417 5.2(11) 3_655 .
C320 C415 C414 40.2(11) 3_655 .
C319 C415 C414 129.3(14) 3_655 .
C417 C415 C414 124.2(9) . .
C320 C415 C411 70.0(13) 3_655 .
C319 C415 C411 112.1(13) 3_655 .
C417 C415 C411 116.5(8) . .
C414 C415 C411 106.7(8) . .
C320 C415 C316 47.5(11) 3_655 3_655
C319 C415 C316 122.9(13) 3_655 3_655
C417 C415 C316 117.7(8) . 3_655
C414 C415 C316 7.5(6) . 3_655
C411 C415 C316 114.2(8) . 3_655
C320 C415 C322 39.8(11) 3_655 3_655
C319 C415 C322 138.1(14) 3_655 3_655
C417 C415 C322 141.3(9) . 3_655
C414 C415 C322 75.9(7) . 3_655
C411 C415 C322 31.0(6) . 3_655
C316 C415 C322 83.4(7) 3_655 3_655
C320 C415 C318 122.0(14) 3_655 3_655
C319 C415 C318 48.2(11) 3_655 3_655
C417 C415 C318 43.0(6) . 3_655
C414 C415 C318 82.0(7) . 3_655
C411 C415 C318 148.6(8) . 3_655
C316 C415 C318 75.1(6) 3_655 3_655
C322 C415 C318 144.6(8) 3_655 3_655
C320 C415 C338 137.2(14) 3_655 3_655
C319 C415 C338 40.0(11) 3_655 3_655
C417 C415 C338 44.3(6) . 3_655
C414 C415 C338 144.4(8) . 3_655
C411 C415 C338 72.3(7) . 3_655
C316 C415 C338 143.6(7) 3_655 3_655
C322 C415 C338 99.0(7) 3_655 3_655
C318 C415 C338 83.2(6) 3_655 3_655
C338 C416 C337 120(2) 3_655 3_655
C338 C416 C417 78.1(15) 3_655 .
C337 C416 C417 128.7(13) 3_655 .
C338 C416 C403 44.0(14) 3_655 .
C337 C416 C403 88.9(12) 3_655 .
C417 C416 C403 122.1(10) . .
C338 C416 C420 140.9(17) 3_655 .
C337 C416 C420 24.7(9) 3_655 .
C417 C416 C420 112.3(9) . .
C403 C416 C420 113.5(10) . .
C338 C416 C319 62.6(14) 3_655 3_655
C337 C416 C319 136.3(13) 3_655 3_655
C417 C416 C319 15.6(6) . 3_655
C403 C416 C319 106.6(10) . 3_655
C420 C416 C319 125.0(10) . 3_655
C338 C416 C360 137.5(16) 3_655 3_655
C337 C416 C360 42.1(9) 3_655 3_655
C417 C416 C360 90.8(8) . 3_655
C403 C416 C360 128.6(9) . 3_655
C420 C416 C360 21.6(5) . 3_655
C319 C416 C360 103.4(8) 3_655 3_655
C338 C416 C339 21.1(13) 3_655 3_655
C337 C416 C339 103.0(11) 3_655 3_655
C417 C416 C339 98.7(8) . 3_655
C403 C416 C339 23.6(6) . 3_655
C420 C416 C339 127.0(9) . 3_655
C319 C416 C339 83.4(8) 3_655 3_655
C360 C416 C339 133.6(8) 3_655 3_655
C319 C417 C318 101(2) 3_655 3_655
C319 C417 C415 9.2(19) 3_655 .
C318 C417 C415 91.7(8) 3_655 .
C319 C417 C416 115(2) 3_655 .
C318 C417 C416 134.6(10) 3_655 .
C415 C417 C416 122.6(9) . .
C319 C417 C338 86(2) 3_655 3_655
C318 C417 C338 147.8(10) 3_655 3_655
C415 C417 C338 94.1(8) . 3_655
C416 C417 C338 28.5(7) . 3_655
C319 C417 C418 130(2) 3_655 .
C318 C417 C418 31.0(8) 3_655 .
C415 C417 C418 121.2(8) . .
C416 C417 C418 105.0(8) . .
C338 C417 C418 126.7(9) 3_655 .
C319 C417 C320 15(2) 3_655 3_655
C318 C417 C320 87.0(7) 3_655 3_655
C415 C417 C320 6.5(5) . 3_655
C416 C417 C320 124.1(8) . 3_655
C338 C417 C320 95.7(7) 3_655 3_655
C418 C417 C320 115.7(7) . 3_655
C318 C418 C359 145.2(17) 3_655 3_655
C318 C418 C419 162.2(8) 3_655 .
C359 C418 C419 33.4(9) 3_655 .
C318 C418 C417 59.4(15) 3_655 .
C359 C418 C417 144.4(12) 3_655 .
C419 C418 C417 113.5(9) . .
C318 C418 C459 56.2(10) 3_655 .
C359 C418 C459 89.9(8) 3_655 .
C419 C418 C459 121.2(10) . .
C417 C418 C459 112.5(8) . .
C318 C418 C360 141.7(13) 3_655 3_655
C359 C418 C360 58.6(9) 3_655 3_655
C419 C418 C360 26.3(7) . 3_655
C417 C418 C360 87.2(7) . 3_655
C459 C418 C360 137.4(8) . 3_655
C318 C418 C319 48.8(14) 3_655 3_655
C359 C418 C319 149.2(12) 3_655 3_655
C419 C418 C319 122.1(8) . 3_655
C417 C418 C319 11.6(6) . 3_655
C459 C418 C319 100.9(8) . 3_655
C360 C418 C319 95.9(7) 3_655 3_655
C360 C419 C359 136(2) 3_655 3_655
C360 C419 C418 103.1(15) 3_655 .
C359 C419 C418 36.0(10) 3_655 .
C360 C419 C438 112.9(16) 3_655 .
C359 C419 C438 92.1(14) 3_655 .
C418 C419 C438 124.9(12) . .
C360 C419 C420 5.4(9) 3_655 .
C359 C419 C420 135.9(16) 3_655 .
C418 C419 C420 101.8(10) . .
C438 C419 C420 117.4(11) . .
C360 C419 C356 72.0(13) 3_655 3_655
C359 C419 C356 129.3(15) 3_655 3_655
C418 C419 C356 147.3(11) . 3_655
C438 C419 C356 41.9(7) . 3_655
C420 C419 C356 76.0(9) . 3_655
C360 C419 C358 145.3(15) 3_655 3_655
C359 C419 C358 46.1(11) 3_655 3_655
C418 C419 C358 80.8(9) . 3_655
C438 C419 C358 46.1(8) . 3_655
C420 C419 C358 150.6(11) . 3_655
C356 C419 C358 86.2(9) 3_655 3_655
C360 C420 C337 127.5(18) 3_655 3_655
C360 C420 C422 116.4(15) 3_655 .
C337 C420 C422 86.2(13) 3_655 .
C360 C420 C416 108.8(14) 3_655 .
C337 C420 C416 32.3(11) 3_655 .
C422 C420 C416 118.4(10) . .
C360 C420 C419 6.3(10) 3_655 .
C337 C420 C419 129.1(14) 3_655 .
C422 C420 C419 121.6(10) . .
C416 C420 C419 107.3(9) . .
C360 C420 C336 136.0(14) 3_655 3_655
C337 C420 C336 46.6(11) 3_655 3_655
C422 C420 C336 39.6(7) . 3_655
C416 C420 C336 78.9(8) . 3_655
C419 C420 C336 142.2(9) . 3_655
C360 C420 C356 48.1(11) 3_655 3_655
C337 C420 C356 132.8(13) 3_655 3_655
C422 C420 C356 69.0(7) . 3_655
C416 C420 C356 144.2(8) . 3_655
C419 C420 C356 52.7(7) . 3_655
C336 C420 C356 100.3(7) 3_655 3_655
C336 C421 C331 108.1(17) 3_655 3_655
C336 C421 C404 56.0(14) 3_655 .
C331 C421 C404 147.4(12) 3_655 .
C336 C421 C422 60.5(14) 3_655 .
C331 C421 C422 59.2(9) 3_655 .
C404 C421 C422 116.4(10) . .
C336 C421 C425 144.8(16) 3_655 .
C331 C421 C425 47.7(8) 3_655 .
C404 C421 C425 127.1(10) . .
C422 C421 C425 106.7(9) . .
C336 C421 C340 63.9(14) 3_655 3_655
C331 C421 C340 132.9(11) 3_655 3_655
C404 C421 C340 17.8(7) . 3_655
C422 C421 C340 122.8(9) . 3_655
C425 C421 C340 110.7(8) . 3_655
C336 C421 C332 133.2(15) 3_655 3_655
C331 C421 C332 46.6(8) 3_655 3_655
C404 C421 C332 120.1(9) . 3_655
C422 C421 C332 105.3(8) . 3_655
C425 C421 C332 12.4(5) . 3_655
C340 C421 C332 102.6(8) 3_655 3_655
C336 C422 C331 71.9(10) 3_655 3_655
C336 C422 C421 29.7(7) 3_655 .
C331 C422 C421 47.6(8) 3_655 .
C336 C422 C420 93.2(11) 3_655 .
C331 C422 C420 145.8(11) 3_655 .
C421 C422 C420 122.9(10) . .
C336 C422 C423 131.4(11) 3_655 .
C331 C422 C423 63.2(9) 3_655 .
C421 C422 C423 110.8(10) . .
C420 C422 C423 113.5(10) . .
C336 C422 C337 64.8(9) 3_655 3_655
C331 C422 C337 126.7(11) 3_655 3_655
C421 C422 C337 94.5(9) . 3_655
C420 C422 C337 28.5(6) . 3_655
C423 C422 C337 132.2(10) . 3_655
C336 C422 C335 124.6(11) 3_655 3_655
C331 C422 C335 57.8(8) 3_655 3_655
C421 C422 C335 105.3(9) . 3_655
C420 C422 C335 115.0(9) . 3_655
C423 C422 C335 7.0(6) . 3_655
C337 C422 C335 130.5(9) 3_655 3_655
C336 C422 C360 106.4(10) 3_655 3_655
C331 C422 C360 135.0(10) 3_655 3_655
C421 C422 C360 134.5(9) . 3_655
C420 C422 C360 20.4(6) . 3_655
C423 C422 C360 93.2(9) . 3_655
C337 C422 C360 44.2(6) 3_655 3_655
C335 C422 C360 94.6(8) 3_655 3_655
C336 C422 C356 136.9(10) 3_655 3_655
C331 C422 C356 101.5(9) 3_655 3_655
C421 C422 C356 142.6(9) . 3_655
C420 C422 C356 68.2(7) . 3_655
C423 C422 C356 45.3(7) . 3_655
C337 C422 C356 90.4(8) 3_655 3_655
C335 C422 C356 47.7(5) 3_655 3_655
C360 C422 C356 48.1(5) 3_655 3_655
C335 C423 C439 69(3) 3_655 .
C335 C423 C356 103(3) 3_655 3_655
C439 C423 C356 40.9(7) . 3_655
C335 C423 C331 93(3) 3_655 3_655
C439 C423 C331 147.6(10) . 3_655
C356 C423 C331 127.3(10) 3_655 3_655
C335 C423 C422 139(3) 3_655 .
C439 C423 C422 127.2(10) . .
C356 C423 C422 86.7(9) 3_655 .
C331 C423 C422 52.2(8) 3_655 .
C335 C423 C424 48(3) 3_655 .
C439 C423 C424 116.7(10) . .
C356 C423 C424 146.9(10) 3_655 .
C331 C423 C424 53.8(8) 3_655 .
C422 C423 C424 105.9(10) . .
C335 C423 C334 4(3) 3_655 3_655
C439 C423 C334 68.9(7) . 3_655
C356 C423 C334 104.7(9) 3_655 3_655
C331 C423 C334 95.3(9) 3_655 3_655
C422 C423 C334 142.7(9) . 3_655
C424 C423 C334 47.8(7) . 3_655
C335 C424 C331 67.7(9) 3_655 3_655
C335 C424 C332 127.5(11) 3_655 3_655
C331 C424 C332 65.4(9) 3_655 3_655
C335 C424 C333 129.9(11) 3_655 3_655
C331 C424 C333 126.2(11) 3_655 3_655
C332 C424 C333 67.8(9) 3_655 3_655
C335 C424 C443 111.7(11) 3_655 .
C331 C424 C443 143.2(11) 3_655 .
C332 C424 C443 93.0(10) 3_655 .
C333 C424 C443 25.5(6) 3_655 .
C335 C424 C425 113.9(10) 3_655 .
C331 C424 C425 46.3(8) 3_655 .
C332 C424 C425 25.5(6) 3_655 .
C333 C424 C425 93.0(10) 3_655 .
C443 C424 C425 118.4(10) . .
C335 C424 C334 70.6(9) 3_655 3_655
C331 C424 C334 128.0(11) 3_655 3_655
C332 C424 C334 125.3(11) 3_655 3_655
C333 C424 C334 65.2(9) 3_655 3_655
C443 C424 C334 41.8(8) . 3_655
C425 C424 C334 147.7(11) . 3_655
C335 C424 C423 10.2(7) 3_655 .
C331 C424 C423 59.8(8) 3_655 .
C332 C424 C423 122.8(10) 3_655 .
C333 C424 C423 139.2(11) 3_655 .
C443 C424 C423 121.9(11) . .
C425 C424 C423 106.0(9) . .
C334 C424 C423 80.8(9) 3_655 .
C332 C425 C331 113.3(16) 3_655 3_655
C332 C425 C427 53.7(14) 3_655 .
C331 C425 C427 142.4(10) 3_655 .
C332 C425 C424 69.7(15) 3_655 .
C331 C425 C424 62.7(9) 3_655 .
C427 C425 C424 123.1(9) . .
C332 C425 C421 137.0(16) 3_655 .
C331 C425 C421 47.8(8) 3_655 .
C427 C425 C421 113.6(8) . .
C424 C425 C421 110.5(9) . .
C332 C425 C341 54.5(14) 3_655 3_655
C331 C425 C341 129.3(10) 3_655 3_655
C427 C425 C341 13.3(5) . 3_655
C424 C425 C341 123.2(9) . 3_655
C421 C425 C341 103.7(8) . 3_655
C332 C425 C333 28.5(13) 3_655 3_655
C331 C425 C333 96.7(9) 3_655 3_655
C427 C425 C333 81.2(7) . 3_655
C424 C425 C333 42.0(6) . 3_655
C421 C425 C333 139.2(8) . 3_655
C341 C425 C333 83.0(6) 3_655 3_655
C342 C426 C341 109.9(19) 3_655 3_655
C342 C426 C405 17.7(12) 3_655 .
C341 C426 C405 126.6(13) 3_655 .
C342 C426 C427 108.5(17) 3_655 .
C341 C426 C427 15.1(7) 3_655 .
C405 C426 C427 122.9(11) . .
C342 C426 C343 76.1(15) 3_655 3_655
C341 C426 C343 126.9(13) 3_655 3_655
C405 C426 C343 71.6(9) . 3_655
C427 C426 C343 141.9(11) . 3_655
C342 C426 C430 121.6(17) 3_655 .
C341 C426 C430 93.4(11) 3_655 .
C405 C426 C430 120.0(11) . .
C427 C426 C430 105.9(10) . .
C343 C426 C430 48.4(7) 3_655 .
C342 C426 C345 135.6(17) 3_655 3_655
C341 C426 C345 50.5(9) 3_655 3_655
C405 C426 C345 148.6(11) . 3_655
C427 C426 C345 62.5(7) . 3_655
C343 C426 C345 87.3(9) 3_655 3_655
C430 C426 C345 43.4(7) . 3_655
C342 C426 C340 10.4(13) 3_655 3_655
C341 C426 C340 101.6(11) 3_655 3_655
C405 C426 C340 25.0(6) . 3_655
C427 C426 C340 98.9(8) . 3_655
C343 C426 C340 86.1(8) 3_655 3_655
C430 C426 C340 129.9(9) . 3_655
C345 C426 C340 135.0(9) 3_655 3_655
C341 C427 C332 121(2) 3_655 3_655
C341 C427 C425 125(2) 3_655 .
C332 C427 C425 26.0(6) 3_655 .
C341 C427 C428 78(2) 3_655 .
C332 C427 C428 93.5(10) 3_655 .
C425 C427 C428 119.3(9) . .
C341 C427 C426 36.8(18) 3_655 .
C332 C427 C426 134.4(10) 3_655 .
C425 C427 C426 119.7(9) . .
C428 C427 C426 109.7(9) . .
C341 C427 C345 42.2(19) 3_655 3_655
C332 C427 C345 123.9(10) 3_655 3_655
C425 C427 C345 147.1(8) . 3_655
C428 C427 C345 40.3(7) . 3_655
C426 C427 C345 69.5(8) . 3_655
C341 C427 C342 44.6(19) 3_655 3_655
C332 C427 C342 112.9(9) 3_655 3_655
C425 C427 C342 98.0(8) . 3_655
C428 C427 C342 123.0(9) . 3_655
C426 C427 C342 22.1(6) . 3_655
C345 C427 C342 85.1(7) 3_655 3_655
C345 C428 C429 27.2(9) 3_655 .
C345 C428 C347 75.9(12) 3_655 3_655
C429 C428 C347 49.8(10) . 3_655
C345 C428 C444 141.6(13) 3_655 .
C429 C428 C444 120.2(13) . .
C347 C428 C444 71.4(10) 3_655 .
C345 C428 C341 66.3(11) 3_655 3_655
C429 C428 C341 93.0(12) . 3_655
C347 C428 C341 133.6(13) 3_655 3_655
C444 C428 C341 126.9(11) . 3_655
C345 C428 C427 84.2(12) 3_655 .
C429 C428 C427 111.3(13) . .
C347 C428 C427 152.1(12) 3_655 .
C444 C428 C427 117.3(10) . .
C341 C428 C427 19.4(6) 3_655 .
C345 C428 C346 127.7(13) 3_655 3_655
C429 C428 C346 105.6(11) . 3_655
C347 C428 C346 57.1(8) 3_655 3_655
C444 C428 C346 14.7(5) . 3_655
C341 C428 C346 132.8(11) 3_655 3_655
C427 C428 C346 127.9(10) . 3_655
C345 C428 C332 113.2(12) 3_655 3_655
C429 C428 C332 136.1(12) . 3_655
C347 C428 C332 138.0(11) 3_655 3_655
C444 C428 C332 80.4(8) . 3_655
C341 C428 C332 49.3(7) 3_655 3_655
C427 C428 C332 37.1(6) . 3_655
C346 C428 C332 91.1(8) 3_655 3_655
C345 C428 C333 144.0(13) 3_655 3_655
C429 C428 C333 142.0(12) . 3_655
C347 C428 C333 101.2(10) 3_655 3_655
C444 C428 C333 33.9(6) . 3_655
C341 C428 C333 94.4(9) 3_655 3_655
C427 C428 C333 83.4(8) . 3_655
C346 C428 C333 45.8(6) 3_655 3_655
C332 C428 C333 46.5(6) 3_655 3_655
C345 C429 C347 129(3) 3_655 3_655
C345 C429 C428 67(2) 3_655 .
C347 C429 C428 66.5(12) 3_655 .
C345 C429 C448 148(2) 3_655 .
C347 C429 C448 65.1(11) 3_655 .
C428 C429 C448 130.5(14) . .
C345 C429 C430 46.9(19) 3_655 .
C347 C429 C430 159.0(13) 3_655 .
C428 C429 C430 113.3(12) . .
C448 C429 C430 108.1(11) . .
C345 C429 C344 67(2) 3_655 3_655
C347 C429 C344 143.7(13) 3_655 3_655
C428 C429 C344 131.7(13) . 3_655
C448 C429 C344 85.9(10) . 3_655
C430 C429 C344 22.3(5) . 3_655
C345 C429 C341 21.3(18) 3_655 3_655
C347 C429 C341 108.2(12) 3_655 3_655
C428 C429 C341 47.5(9) . 3_655
C448 C429 C341 147.7(11) . 3_655
C430 C429 C341 66.1(8) . 3_655
C344 C429 C341 84.4(8) 3_655 3_655
C345 C429 C348 152(2) 3_655 3_655
C347 C429 C348 47.0(9) 3_655 3_655
C428 C429 C348 112.1(11) . 3_655
C448 C429 C348 18.4(7) . 3_655
C430 C429 C348 123.4(10) . 3_655
C344 C429 C348 101.4(9) 3_655 3_655
C341 C429 C348 139.3(9) 3_655 3_655
C344 C430 C343 94.7(17) 3_655 3_655
C344 C430 C345 98.3(17) 3_655 3_655
C343 C430 C345 134.1(13) 3_655 3_655
C344 C430 C407 46.7(14) 3_655 .
C343 C430 C407 53.1(9) 3_655 .
C345 C430 C407 141.2(13) 3_655 .
C344 C430 C426 147.8(18) 3_655 .
C343 C430 C426 65.5(9) 3_655 .
C345 C430 C426 81.0(10) 3_655 .
C407 C430 C426 118.5(11) . .
C344 C430 C429 81.4(16) 3_655 .
C343 C430 C429 144.0(11) 3_655 .
C345 C430 C429 18.8(8) 3_655 .
C407 C430 C429 127.1(11) . .
C426 C430 C429 99.7(9) . .
C344 C430 C341 130.9(17) 3_655 3_655
C343 C430 C341 92.8(9) 3_655 3_655
C345 C430 C341 46.9(8) 3_655 3_655
C407 C430 C341 138.4(10) . 3_655
C426 C430 C341 34.7(6) . 3_655
C429 C430 C341 65.2(7) . 3_655
C344 C430 C342 132.0(17) 3_655 3_655
C343 C430 C342 49.3(8) 3_655 3_655
C345 C430 C342 91.4(10) 3_655 3_655
C407 C430 C342 101.6(9) . 3_655
C426 C430 C342 17.9(6) . 3_655
C429 C430 C342 108.9(9) . 3_655
C341 C430 C342 45.1(6) 3_655 3_655
C344 C430 C328 2.6(13) 3_655 3_655
C343 C430 C328 97.2(10) 3_655 3_655
C345 C430 C328 96.0(10) 3_655 3_655
C407 C430 C328 49.2(8) . 3_655
C426 C430 C328 148.8(9) . 3_655
C429 C430 C328 79.0(8) . 3_655
C341 C430 C328 129.8(8) 3_655 3_655
C342 C430 C328 133.6(8) 3_655 3_655
C354 C431 C353 116(2) 3_655 3_655
C354 C431 C432 122.8(17) 3_655 .
C353 C431 C432 16.4(10) 3_655 .
C354 C431 C313 80.0(15) 3_655 3_655
C353 C431 C313 162.9(16) 3_655 3_655
C432 C431 C313 154.7(11) . 3_655
C354 C431 C436 18.6(11) 3_655 .
C353 C431 C436 116.8(15) 3_655 .
C432 C431 C436 117.6(10) . .
C313 C431 C436 80.3(9) 3_655 .
C354 C431 C435 126.7(17) 3_655 .
C353 C431 C435 116.9(14) 3_655 .
C432 C431 C435 109.4(9) . .
C313 C431 C435 46.7(7) 3_655 .
C436 C431 C435 123.9(10) . .
C354 C431 C309 164.4(17) 3_655 3_655
C353 C431 C309 48.2(11) 3_655 3_655
C432 C431 C309 42.6(6) . 3_655
C313 C431 C309 115.4(10) 3_655 3_655
C436 C431 C309 157.5(10) . 3_655
C435 C431 C309 68.8(7) . 3_655
C354 C431 C355 28.2(12) 3_655 3_655
C353 C431 C355 102.7(13) 3_655 3_655
C432 C431 C355 102.6(8) . 3_655
C313 C431 C355 94.3(9) 3_655 3_655
C436 C431 C355 15.0(6) . 3_655
C435 C431 C355 134.8(9) . 3_655
C309 C431 C355 143.2(8) 3_655 3_655
C353 C432 C309 89.8(18) 3_655 3_655
C353 C432 C352 96.7(18) 3_655 3_655
C309 C432 C352 172.8(13) 3_655 3_655
C353 C432 C441 123.4(19) 3_655 .
C309 C432 C441 146.4(11) 3_655 .
C352 C432 C441 26.8(7) 3_655 .
C353 C432 C431 24.2(14) 3_655 .
C309 C432 C431 84.5(10) 3_655 .
C352 C432 C431 100.2(10) 3_655 .
C441 C432 C431 123.2(10) . .
C353 C432 C433 120.2(19) 3_655 .
C309 C432 C433 31.8(7) 3_655 .
C352 C432 C433 141.0(11) 3_655 .
C441 C432 C433 114.7(10) . .
C431 C432 C433 108.8(9) . .
C353 C432 C308 136.0(18) 3_655 3_655
C309 C432 C308 46.3(7) 3_655 3_655
C352 C432 C308 127.0(10) 3_655 3_655
C441 C432 C308 100.2(8) . 3_655
C431 C432 C308 125.1(9) . 3_655
C433 C432 C308 16.5(5) . 3_655
C353 C432 C354 24.6(14) 3_655 3_655
C309 C432 C354 102.3(9) 3_655 3_655
C352 C432 C354 82.7(8) 3_655 3_655
C441 C432 C354 107.0(8) . 3_655
C431 C432 C354 18.0(6) . 3_655
C433 C432 C354 126.2(9) . 3_655
C308 C432 C354 142.2(8) 3_655 3_655
C308 C433 C309 151(2) 3_655 3_655
C308 C433 C446 27.0(12) 3_655 .
C309 C433 C446 175.1(16) 3_655 .
C308 C433 C432 121.9(18) 3_655 .
C309 C433 C432 54.7(11) 3_655 .
C446 C433 C432 121.0(10) . .
C308 C433 C434 126.4(18) 3_655 .
C309 C433 C434 70.3(12) 3_655 .
C446 C433 C434 114.3(9) . .
C432 C433 C434 110.8(9) . .
C308 C433 C307 58.1(14) 3_655 3_655
C309 C433 C307 134.9(15) 3_655 3_655
C446 C433 C307 49.9(7) . 3_655
C432 C433 C307 162.8(10) . 3_655
C434 C433 C307 68.7(8) . 3_655
C308 C433 C310 138.7(18) 3_655 3_655
C309 C433 C310 53.7(11) 3_655 3_655
C446 C433 C310 131.0(9) . 3_655
C432 C433 C310 99.2(8) . 3_655
C434 C433 C310 17.0(6) . 3_655
C307 C433 C310 83.5(8) 3_655 3_655
C308 C433 C349 43.3(13) 3_655 3_655
C309 C433 C349 135.3(14) 3_655 3_655
C446 C433 C349 39.9(6) . 3_655
C432 C433 C349 82.9(8) . 3_655
C434 C433 C349 148.1(9) . 3_655
C307 C433 C349 89.7(8) 3_655 3_655
C310 C433 C349 163.1(8) 3_655 3_655
C308 C433 C353 137.8(17) 3_655 3_655
C309 C433 C353 39.1(10) 3_655 3_655
C446 C433 C353 136.9(9) . 3_655
C432 C433 C353 16.7(6) . 3_655
C434 C433 C353 95.7(8) . 3_655
C307 C433 C353 161.0(9) 3_655 3_655
C310 C433 C353 83.0(7) 3_655 3_655
C349 C433 C353 99.5(8) 3_655 3_655
C310 C434 C306 116(2) 3_655 3_655
C310 C434 C451 126(2) 3_655 .
C306 C434 C451 29.5(10) 3_655 .
C310 C434 C309 80.5(18) 3_655 3_655
C306 C434 C309 140.9(15) 3_655 3_655
C451 C434 C309 153.6(13) . 3_655
C310 C434 C433 111(2) 3_655 .
C306 C434 C433 116.8(14) 3_655 .
C451 C434 C433 122.5(12) . .
C309 C434 C433 31.1(7) 3_655 .
C310 C434 C435 42.0(15) 3_655 .
C306 C434 C435 140.7(14) 3_655 .
C451 C434 C435 125.2(11) . .
C309 C434 C435 75.8(8) 3_655 .
C433 C434 C435 102.5(9) . .
C310 C434 C312 39.4(15) 3_655 3_655
C306 C434 C312 115.4(13) 3_655 3_655
C451 C434 C312 104.0(11) . 3_655
C309 C434 C312 99.8(9) 3_655 3_655
C433 C434 C312 127.8(9) . 3_655
C435 C434 C312 25.3(5) . 3_655
C310 C434 C307 151(2) 3_655 3_655
C306 C434 C307 58.7(10) 3_655 3_655
C451 C434 C307 65.9(9) . 3_655
C309 C434 C307 89.1(9) 3_655 3_655
C433 C434 C307 59.5(7) . 3_655
C435 C434 C307 158.7(9) . 3_655
C312 C434 C307 168.6(10) 3_655 3_655
C310 C434 C308 123(2) 3_655 3_655
C306 C434 C308 101.5(12) 3_655 3_655
C451 C434 C308 108.7(10) . 3_655
C309 C434 C308 45.3(6) 3_655 3_655
C433 C434 C308 15.4(5) . 3_655
C435 C434 C308 117.8(8) . 3_655
C312 C434 C308 143.1(9) 3_655 3_655
C307 C434 C308 44.3(6) 3_655 3_655
C312 C435 C313 99.3(15) 3_655 3_655
C312 C435 C310 81.0(13) 3_655 3_655
C313 C435 C310 179.2(12) 3_655 3_655
C312 C435 C431 164.4(15) 3_655 .
C313 C435 C431 65.1(9) 3_655 .
C310 C435 C431 114.6(9) 3_655 .
C312 C435 C456 50.6(11) 3_655 .
C313 C435 C456 58.6(9) 3_655 .
C310 C435 C456 122.1(9) 3_655 .
C431 C435 C456 116.1(8) . .
C312 C435 C434 87.0(13) 3_655 .
C313 C435 C434 163.2(11) 3_655 .
C310 C435 C434 17.4(6) 3_655 .
C431 C435 C434 108.0(8) . .
C456 C435 C434 117.0(8) . .
C312 C435 C309 132.0(14) 3_655 3_655
C313 C435 C309 128.7(10) 3_655 3_655
C310 C435 C309 51.0(7) 3_655 3_655
C431 C435 C309 63.6(7) . 3_655
C456 C435 C309 156.0(8) . 3_655
C434 C435 C309 48.3(6) . 3_655
C312 C435 C354 147.8(14) 3_655 3_655
C313 C435 C354 48.6(8) 3_655 3_655
C310 C435 C354 131.1(9) 3_655 3_655
C431 C435 C354 16.6(6) . 3_655
C456 C435 C354 101.3(7) . 3_655
C434 C435 C354 123.6(8) . 3_655
C309 C435 C354 80.2(6) 3_655 3_655
C355 C436 C354 137(2) 3_655 3_655
C355 C436 C431 132.7(16) 3_655 .
C354 C436 C431 15.8(9) 3_655 .
C355 C436 C440 15.6(11) 3_655 .
C354 C436 C440 123.7(15) 3_655 .
C431 C436 C440 117.4(10) . .
C355 C436 C437 100.7(15) 3_655 .
C354 C436 C437 120.0(15) 3_655 .
C431 C436 C437 115.8(10) . .
C440 C436 C437 110.4(10) . .
C355 C436 C357 61.1(13) 3_655 3_655
C354 C436 C357 157.8(16) 3_655 3_655
C431 C436 C357 146.9(10) . 3_655
C440 C436 C357 72.0(9) . 3_655
C437 C436 C357 39.6(6) . 3_655
C355 C436 C313 163.7(16) 3_655 3_655
C354 C436 C313 50.6(11) 3_655 3_655
C431 C436 C313 49.5(7) . 3_655
C440 C436 C313 155.6(10) . 3_655
C437 C436 C313 69.3(8) . 3_655
C357 C436 C313 108.2(9) 3_655 3_655
C355 C436 C351 38.0(12) 3_655 3_655
C354 C436 C351 100.4(14) 3_655 3_655
C431 C436 C351 94.8(9) . 3_655
C440 C436 C351 23.3(7) . 3_655
C437 C436 C351 130.0(10) . 3_655
C357 C436 C351 94.0(9) 3_655 3_655
C313 C436 C351 140.4(9) 3_655 3_655
C355 C436 C353 110.6(15) 3_655 3_655
C354 C436 C353 28.7(11) 3_655 3_655
C431 C436 C353 23.4(6) . 3_655
C440 C436 C353 95.8(9) . 3_655
C437 C436 C353 136.9(9) . 3_655
C357 C436 C353 152.7(9) 3_655 3_655
C313 C436 C353 72.9(7) 3_655 3_655
C351 C436 C353 72.6(7) 3_655 3_655
C358 C437 C357 91.0(14) 3_655 3_655
C358 C437 C460 63.4(12) 3_655 .
C357 C437 C460 149.8(12) 3_655 .
C358 C437 C438 62.6(12) 3_655 .
C357 C437 C438 28.5(7) 3_655 .
C460 C437 C438 123.1(10) . .
C358 C437 C314 76.9(13) 3_655 3_655
C357 C437 C314 161.3(12) 3_655 3_655
C460 C437 C314 13.7(7) . 3_655
C438 C437 C314 136.5(10) . 3_655
C358 C437 C436 159.6(15) 3_655 .
C357 C437 C436 75.5(10) 3_655 .
C460 C437 C436 123.6(10) . .
C438 C437 C436 102.4(10) . .
C314 C437 C436 111.8(10) 3_655 .
C358 C437 C355 140.5(14) 3_655 3_655
C357 C437 C355 52.5(8) 3_655 3_655
C460 C437 C355 142.9(10) . 3_655
C438 C437 C355 79.6(8) . 3_655
C314 C437 C355 133.0(9) 3_655 3_655
C436 C437 C355 23.0(6) . 3_655
C358 C437 C313 124.0(14) 3_655 3_655
C357 C437 C313 138.2(11) 3_655 3_655
C460 C437 C313 61.0(7) . 3_655
C438 C437 C313 156.3(9) . 3_655
C314 C437 C313 48.1(7) 3_655 3_655
C436 C437 C313 64.2(7) . 3_655
C355 C437 C313 86.6(7) 3_655 3_655
C357 C438 C356 117.1(18) 3_655 3_655
C357 C438 C358 83.4(15) 3_655 3_655
C356 C438 C358 145.9(14) 3_655 3_655
C357 C438 C439 74.6(14) 3_655 .
C356 C438 C439 43.6(8) 3_655 .
C358 C438 C439 151.5(12) 3_655 .
C357 C438 C437 46.2(12) 3_655 .
C356 C438 C437 149.7(12) 3_655 .
C358 C438 C437 37.2(8) 3_655 .
C439 C438 C437 117.8(10) . .
C357 C438 C419 158.1(18) 3_655 .
C356 C438 C419 74.6(10) 3_655 .
C358 C438 C419 78.3(11) 3_655 .
C439 C438 C419 118.1(11) . .
C437 C438 C419 114.2(11) . .
C357 C438 C359 130.1(16) 3_655 3_655
C356 C438 C359 101.9(10) 3_655 3_655
C358 C438 C359 48.5(8) 3_655 3_655
C439 C438 C359 142.5(10) . 3_655
C437 C438 C359 84.5(8) . 3_655
C419 C438 C359 29.9(7) . 3_655
C357 C438 C360 155.4(15) 3_655 3_655
C356 C438 C360 52.0(8) 3_655 3_655
C358 C438 C360 97.8(10) 3_655 3_655
C439 C438 C360 95.0(9) . 3_655
C437 C438 C360 129.6(9) . 3_655
C419 C438 C360 23.3(7) . 3_655
C359 C438 C360 50.2(6) 3_655 3_655
C356 C439 C335 81.7(11) 3_655 3_655
C356 C439 C423 70.6(10) 3_655 .
C335 C439 C423 13.3(7) 3_655 .
C356 C439 C357 81.0(11) 3_655 3_655
C335 C439 C357 150.3(10) 3_655 3_655
C423 C439 C357 147.3(10) . 3_655
C356 C439 C438 52.1(10) 3_655 .
C335 C439 C438 131.0(11) 3_655 .
C423 C439 C438 122.0(10) . .
C357 C439 C438 29.5(6) 3_655 .
C356 C439 C440 144.8(12) 3_655 .
C335 C439 C440 106.1(9) 3_655 .
C423 C439 C440 119.4(10) . .
C357 C439 C440 76.1(8) 3_655 .
C438 C439 C440 104.4(10) . .
C356 C439 C355 126.1(12) 3_655 3_655
C335 C439 C355 129.0(9) 3_655 3_655
C423 C439 C355 141.6(9) . 3_655
C357 C439 C355 50.1(7) 3_655 3_655
C438 C439 C355 79.0(8) . 3_655
C440 C439 C355 26.1(6) . 3_655
C356 C439 C334 130.1(12) 3_655 3_655
C335 C439 C334 56.1(7) 3_655 3_655
C423 C439 C334 69.4(8) . 3_655
C357 C439 C334 122.4(9) 3_655 3_655
C438 C439 C334 142.9(9) . 3_655
C440 C439 C334 50.5(7) . 3_655
C355 C439 C334 75.6(7) 3_655 3_655
C351 C440 C355 122(2) 3_655 3_655
C351 C440 C442 15.3(13) 3_655 .
C355 C440 C442 136.0(17) 3_655 .
C351 C440 C436 109.5(17) 3_655 .
C355 C440 C436 13.6(10) 3_655 .
C442 C440 C436 123.1(12) . .
C351 C440 C334 62.0(15) 3_655 3_655
C355 C440 C334 160.3(16) 3_655 3_655
C442 C440 C334 46.7(9) . 3_655
C436 C440 C334 152.4(11) . 3_655
C351 C440 C439 138.2(18) 3_655 .
C355 C440 C439 95.5(14) 3_655 .
C442 C440 C439 123.1(12) . .
C436 C440 C439 104.7(10) . .
C334 C440 C439 76.6(9) 3_655 .
C351 C440 C357 158.4(17) 3_655 3_655
C355 C440 C357 48.5(11) 3_655 3_655
C442 C440 C357 157.0(11) . 3_655
C436 C440 C357 57.7(7) . 3_655
C334 C440 C357 120.0(10) 3_655 3_655
C439 C440 C357 47.2(6) . 3_655
C351 C440 C352 25.4(13) 3_655 3_655
C355 C440 C352 97.1(14) 3_655 3_655
C442 C440 C352 38.9(8) . 3_655
C436 C440 C352 84.3(8) . 3_655
C334 C440 C352 82.9(8) 3_655 3_655
C439 C440 C352 150.9(9) . 3_655
C357 C440 C352 136.1(8) 3_655 3_655
C352 C441 C350 178(2) 3_655 3_655
C352 C441 C445 168(2) 3_655 .
C350 C441 C445 11.7(9) 3_655 .
C352 C441 C432 62.9(15) 3_655 .
C350 C441 C432 118.5(13) 3_655 .
C445 C441 C432 126.3(11) . .
C352 C441 C442 58.0(15) 3_655 .
C350 C441 C442 121.4(13) 3_655 .
C445 C441 C442 110.2(11) . .
C432 C441 C442 114.8(10) . .
C352 C441 C351 41.6(14) 3_655 3_655
C350 C441 C351 138.0(14) 3_655 3_655
C445 C441 C351 126.4(11) . 3_655
C432 C441 C351 96.6(9) . 3_655
C442 C441 C351 18.2(7) . 3_655
C352 C441 C353 46.5(14) 3_655 3_655
C350 C441 C353 134.9(13) 3_655 3_655
C445 C441 C353 142.1(10) . 3_655
C432 C441 C353 16.4(6) . 3_655
C442 C441 C353 99.4(9) . 3_655
C351 C441 C353 81.2(8) 3_655 3_655
C352 C441 C349 141.7(18) 3_655 3_655
C350 C441 C349 39.7(8) 3_655 3_655
C445 C441 C349 48.3(7) . 3_655
C432 C441 C349 78.8(8) . 3_655
C442 C441 C349 151.5(9) . 3_655
C351 C441 C349 155.2(9) 3_655 3_655
C353 C441 C349 95.2(7) 3_655 3_655
C352 C441 C346 139.7(18) 3_655 3_655
C350 C441 C346 39.8(9) 3_655 3_655
C445 C441 C346 28.3(7) . 3_655
C432 C441 C346 144.1(9) . 3_655
C442 C441 C346 82.1(8) . 3_655
C351 C441 C346 98.2(8) 3_655 3_655
C353 C441 C346 153.1(8) 3_655 3_655
C349 C441 C346 74.0(6) 3_655 3_655
C351 C442 C334 99(2) 3_655 3_655
C351 C442 C352 82(2) 3_655 3_655
C334 C442 C352 154.2(14) 3_655 3_655
C351 C442 C440 22.0(19) 3_655 .
C334 C442 C440 77.4(12) 3_655 .
C352 C442 C440 101.9(12) 3_655 .
C351 C442 C441 105(2) 3_655 .
C334 C442 C441 136.9(13) 3_655 .
C352 C442 C441 25.4(7) 3_655 .
C440 C442 C441 123.1(12) . .
C351 C442 C443 140(2) 3_655 .
C334 C442 C443 42.2(9) 3_655 .
C352 C442 C443 127.3(11) 3_655 .
C440 C442 C443 119.0(11) . .
C441 C442 C443 102.1(10) . .
C351 C442 C355 9.5(19) 3_655 3_655
C334 C442 C355 92.4(11) 3_655 3_655
C352 C442 C355 85.1(9) 3_655 3_655
C440 C442 C355 16.8(7) . 3_655
C441 C442 C355 106.8(9) . 3_655
C443 C442 C355 132.0(10) . 3_655
C351 C442 C333 140(2) 3_655 3_655
C334 C442 C333 46.4(8) 3_655 3_655
C352 C442 C333 119.4(10) 3_655 3_655
C440 C442 C333 120.1(10) . 3_655
C441 C442 C333 94.7(8) . 3_655
C443 C442 C333 9.5(6) . 3_655
C355 C442 C333 130.7(8) 3_655 3_655
C333 C443 C334 135(2) 3_655 3_655
C333 C443 C424 72.6(17) 3_655 .
C334 C443 C424 71.4(11) 3_655 .
C333 C443 C444 45.3(15) 3_655 .
C334 C443 C444 150.1(13) 3_655 .
C424 C443 C444 117.8(11) . .
C333 C443 C442 146(2) 3_655 .
C334 C443 C442 48.5(10) 3_655 .
C424 C443 C442 119.5(10) . .
C444 C443 C442 112.4(10) . .
C333 C443 C346 60.2(16) 3_655 3_655
C334 C443 C346 136.5(13) 3_655 3_655
C424 C443 C346 131.0(10) . 3_655
C444 C443 C346 16.9(5) . 3_655
C442 C443 C346 95.5(9) . 3_655
C333 C443 C351 145.4(19) 3_655 3_655
C334 C443 C351 38.8(9) 3_655 3_655
C424 C443 C351 109.3(10) . 3_655
C444 C443 C351 119.4(9) . 3_655
C442 C443 C351 10.4(7) . 3_655
C346 C443 C351 102.7(9) 3_655 3_655
C333 C443 C332 31.0(15) 3_655 3_655
C334 C443 C332 106.3(11) 3_655 3_655
C424 C443 C332 42.4(7) . 3_655
C444 C443 C332 75.6(8) . 3_655
C442 C443 C332 142.9(9) . 3_655
C346 C443 C332 89.0(7) 3_655 3_655
C351 C443 C332 134.3(8) 3_655 3_655
C346 C444 C333 124(2) 3_655 3_655
C346 C444 C428 119(2) 3_655 .
C333 C444 C428 100.8(11) 3_655 .
C346 C444 C443 104(2) 3_655 .
C333 C444 C443 23.2(8) 3_655 .
C428 C444 C443 123.8(10) . .
C346 C444 C445 1.6(16) 3_655 .
C333 C444 C445 124.4(11) 3_655 .
C428 C444 C445 119.3(10) . .
C443 C444 C445 104.7(10) . .
C346 C444 C347 69.7(18) 3_655 3_655
C333 C444 C347 140.7(11) 3_655 3_655
C428 C444 C347 49.9(8) . 3_655
C443 C444 C347 152.9(9) . 3_655
C445 C444 C347 70.1(8) . 3_655
C346 C444 C350 11.2(17) 3_655 3_655
C333 C444 C350 113.3(10) 3_655 3_655
C428 C444 C350 128.4(8) . 3_655
C443 C444 C350 93.2(8) . 3_655
C445 C444 C350 11.5(6) . 3_655
C347 C444 C350 80.4(7) 3_655 3_655
C350 C445 C346 132(3) 3_655 3_655
C350 C445 C441 22.8(17) 3_655 .
C346 C445 C441 110.1(13) 3_655 .
C350 C445 C447 102(2) 3_655 .
C346 C445 C447 117.4(13) 3_655 .
C441 C445 C447 117.1(11) . .
C350 C445 C349 69(2) 3_655 3_655
C346 C445 C349 148.0(14) 3_655 3_655
C441 C445 C349 85.9(10) . 3_655
C447 C445 C349 34.0(7) . 3_655
C350 C445 C444 133(2) 3_655 .
C346 C445 C444 0.8(8) 3_655 .
C441 C445 C444 110.4(11) . .
C447 C445 C444 117.7(11) . .
C349 C445 C444 148.5(11) 3_655 .
C350 C445 C347 157(2) 3_655 3_655
C346 C445 C347 56.4(9) 3_655 3_655
C441 C445 C347 148.5(11) . 3_655
C447 C445 C347 61.8(10) . 3_655
C349 C445 C347 95.4(9) 3_655 3_655
C444 C445 C347 56.5(7) . 3_655
C350 C445 C348 117(2) 3_655 3_655
C346 C445 C348 102.1(12) 3_655 3_655
C441 C445 C348 129.1(10) . 3_655
C447 C445 C348 15.5(6) . 3_655
C349 C445 C348 49.3(7) 3_655 3_655
C444 C445 C348 102.3(9) . 3_655
C347 C445 C348 46.3(6) 3_655 3_655
C350 C445 C352 26.5(18) 3_655 3_655
C346 C445 C352 106.3(12) 3_655 3_655
C441 C445 C352 3.8(6) . 3_655
C447 C445 C352 119.8(9) . 3_655
C349 C445 C352 89.2(8) 3_655 3_655
C444 C445 C352 106.6(9) . 3_655
C347 C445 C352 146.3(9) 3_655 3_655
C348 C445 C352 131.1(9) 3_655 3_655
C308 C446 C349 85.1(12) 3_655 3_655
C308 C446 C307 77.5(11) 3_655 3_655
C349 C446 C307 162.0(13) 3_655 3_655
C308 C446 C450 135.1(13) 3_655 .
C349 C446 C450 138.2(11) 3_655 .
C307 C446 C450 58.1(8) 3_655 .
C308 C446 C433 19.0(8) 3_655 .
C349 C446 C433 87.8(10) 3_655 .
C307 C446 C433 74.2(9) 3_655 .
C450 C446 C433 126.0(9) . .
C308 C446 C447 121.0(12) 3_655 .
C349 C446 C447 36.1(7) 3_655 .
C307 C446 C447 159.8(11) 3_655 .
C450 C446 C447 102.3(9) . .
C433 C446 C447 120.3(9) . .
C308 C446 C348 145.3(13) 3_655 3_655
C349 C446 C348 60.4(8) 3_655 3_655
C307 C446 C348 136.4(11) 3_655 3_655
C450 C446 C348 78.3(8) . 3_655
C433 C446 C348 141.5(9) . 3_655
C447 C446 C348 24.3(6) . 3_655
C308 C446 C330 127.2(12) 3_655 3_655
C349 C446 C330 146.8(11) 3_655 3_655
C307 C446 C330 49.8(7) 3_655 3_655
C450 C446 C330 8.6(6) . 3_655
C433 C446 C330 120.1(8) . 3_655
C447 C446 C330 110.8(9) . 3_655
C348 C446 C330 86.6(8) 3_655 3_655
C348 C447 C349 153(2) 3_655 3_655
C348 C447 C446 100.4(16) 3_655 .
C349 C447 C446 52.6(10) 3_655 .
C348 C447 C445 132.1(18) 3_655 .
C349 C447 C445 73.4(12) 3_655 .
C446 C447 C445 120.5(10) . .
C348 C447 C448 17.0(13) 3_655 .
C349 C447 C448 161.7(15) 3_655 .
C446 C447 C448 111.2(11) . .
C445 C447 C448 115.9(10) . .
C348 C447 C350 148.4(18) 3_655 3_655
C349 C447 C350 56.1(10) 3_655 3_655
C446 C447 C350 103.7(9) . 3_655
C445 C447 C350 17.5(6) . 3_655
C448 C447 C350 131.5(10) . 3_655
C348 C447 C347 64.7(13) 3_655 3_655
C349 C447 C347 139.6(15) 3_655 3_655
C446 C447 C347 148.2(8) . 3_655
C445 C447 C347 67.5(10) . 3_655
C448 C447 C347 48.8(6) . 3_655
C350 C447 C347 84.2(9) 3_655 3_655
C348 C447 C329 26.8(14) 3_655 3_655
C349 C447 C329 127.4(13) 3_655 3_655
C446 C447 C329 75.0(8) . 3_655
C445 C447 C329 145.0(10) . 3_655
C448 C447 C329 36.6(8) . 3_655
C350 C447 C329 151.9(9) 3_655 3_655
C347 C447 C329 83.7(6) 3_655 3_655
C348 C448 C329 83(2) 3_655 3_655
C348 C448 C347 85.6(13) 3_655 3_655
C329 C448 C347 155.1(16) 3_655 3_655
C348 C448 C429 130.8(18) 3_655 .
C329 C448 C429 137.1(14) 3_655 .
C347 C448 C429 45.7(10) 3_655 .
C348 C448 C447 14.8(11) 3_655 .
C329 C448 C447 93.8(12) 3_655 .
C347 C448 C447 71.9(7) 3_655 .
C429 C448 C447 116.5(12) . .
C348 C448 C449 93(2) 3_655 .
C329 C448 C449 11.6(8) 3_655 .
C347 C448 C449 152.6(13) 3_655 .
C429 C448 C449 125.6(12) . .
C447 C448 C449 102.9(11) . .
C348 C448 C328 125(2) 3_655 3_655
C329 C448 C328 43.7(9) 3_655 3_655
C347 C448 C328 135.4(13) 3_655 3_655
C429 C448 C328 94.7(10) . 3_655
C447 C448 C328 132.0(12) . 3_655
C449 C448 C328 32.4(6) . 3_655
C348 C448 C345 134.2(16) 3_655 3_655
C329 C448 C345 128.5(13) 3_655 3_655
C347 C448 C345 51.4(9) 3_655 3_655
C429 C448 C345 9.1(7) . 3_655
C447 C448 C345 119.4(11) . 3_655
C449 C448 C345 117.0(10) . 3_655
C328 C448 C345 86.9(8) 3_655 3_655
C348 C448 C344 154.8(8) 3_655 3_655
C329 C448 C344 85.7(10) 3_655 3_655
C347 C448 C344 95.5(10) 3_655 3_655
C429 C448 C344 52.3(8) . 3_655
C447 C448 C344 147.2(11) . 3_655
C449 C448 C344 74.1(8) . 3_655
C328 C448 C344 42.5(6) 3_655 3_655
C345 C448 C344 44.7(6) 3_655 3_655
C329 C449 C328 117(3) 3_655 3_655
C329 C449 C450 79(2) 3_655 .
C328 C449 C450 156.5(13) 3_655 .
C329 C449 C408 150(3) 3_655 .
C328 C449 C408 33.8(10) 3_655 .
C450 C449 C408 126.8(9) . .
C329 C449 C330 93(2) 3_655 3_655
C328 C449 C330 148.2(14) 3_655 3_655
C450 C449 C330 15.9(6) . 3_655
C408 C449 C330 114.8(9) . 3_655
C329 C449 C448 31(2) 3_655 .
C328 C449 C448 86.7(12) 3_655 .
C450 C449 C448 104.3(10) . .
C408 C449 C448 118.6(9) . .
C330 C449 C448 120.0(10) 3_655 .
C329 C449 C327 167(2) 3_655 3_655
C328 C449 C327 54.9(10) 3_655 3_655
C450 C449 C327 106.1(8) . 3_655
C408 C449 C327 21.2(5) . 3_655
C330 C449 C327 93.7(8) 3_655 3_655
C448 C449 C327 136.8(9) . 3_655
C329 C449 C348 14(2) 3_655 3_655
C328 C449 C348 113.7(12) 3_655 3_655
C450 C449 C348 77.0(8) . 3_655
C408 C449 C348 142.9(9) . 3_655
C330 C449 C348 92.5(9) 3_655 3_655
C448 C449 C348 27.6(9) . 3_655
C327 C449 C348 154.0(8) 3_655 3_655
C329 C449 C326 141(3) 3_655 3_655
C328 C449 C326 99.5(12) 3_655 3_655
C450 C449 C326 62.2(7) . 3_655
C408 C449 C326 65.9(7) . 3_655
C330 C449 C326 48.9(6) 3_655 3_655
C448 C449 C326 155.4(9) . 3_655
C327 C449 C326 44.7(5) 3_655 3_655
C348 C449 C326 135.7(8) 3_655 3_655
C330 C450 C307 85(3) 3_655 3_655
C330 C450 C329 117(3) 3_655 3_655
C307 C450 C329 158.6(12) 3_655 3_655
C330 C450 C449 100(3) 3_655 .
C307 C450 C449 169.3(10) 3_655 .
C329 C450 C449 19.3(7) 3_655 .
C330 C450 C446 141(3) 3_655 .
C307 C450 C446 57.8(8) 3_655 .
C329 C450 C446 101.1(10) 3_655 .
C449 C450 C446 118.9(9) . .
C330 C450 C452 45(2) 3_655 .
C307 C450 C452 62.6(8) 3_655 .
C329 C450 C452 132.3(10) 3_655 .
C449 C450 C452 114.1(9) . .
C446 C450 C452 113.8(9) . .
C330 C450 C326 39(2) 3_655 3_655
C307 C450 C326 102.1(9) 3_655 3_655
C329 C450 C326 95.5(9) 3_655 3_655
C449 C450 C326 76.3(8) . 3_655
C446 C450 C326 150.1(9) . 3_655
C452 C450 C326 40.0(7) . 3_655
C330 C450 C348 157(3) 3_655 3_655
C307 C450 C348 116.3(9) 3_655 3_655
C329 C450 C348 42.7(8) 3_655 3_655
C449 C450 C348 61.2(8) . 3_655
C446 C450 C348 58.5(7) . 3_655
C452 C450 C348 151.8(8) . 3_655
C326 C450 C348 134.2(8) 3_655 3_655
C306 C451 C301 115(2) 3_655 3_655
C306 C451 C452 114(2) 3_655 .
C301 C451 C452 91.8(13) 3_655 .
C306 C451 C434 43.5(14) 3_655 .
C301 C451 C434 142.3(16) 3_655 .
C452 C451 C434 124.0(14) . .
C306 C451 C455 134(2) 3_655 .
C301 C451 C455 53.8(10) 3_655 .
C452 C451 C455 110.8(13) . .
C434 C451 C455 113.5(13) . .
C306 C451 C310 43.1(15) 3_655 3_655
C301 C451 C310 127.3(14) 3_655 3_655
C452 C451 C310 139.0(13) . 3_655
C434 C451 C310 15.2(7) . 3_655
C455 C451 C310 103.3(11) . 3_655
C306 C451 C307 60.5(17) 3_655 3_655
C301 C451 C307 134.9(14) 3_655 3_655
C452 C451 C307 58.4(9) . 3_655
C434 C451 C307 69.3(9) . 3_655
C455 C451 C307 162.2(13) . 3_655
C310 C451 C307 82.5(9) 3_655 3_655
C306 C451 C305 150(2) 3_655 3_655
C301 C451 C305 57.5(10) 3_655 3_655
C452 C451 C305 43.7(8) . 3_655
C434 C451 C305 158.4(13) . 3_655
C455 C451 C305 68.7(9) . 3_655
C310 C451 C305 166.6(11) 3_655 3_655
C307 C451 C305 102.1(9) 3_655 3_655
C306 C451 C302 128(2) 3_655 3_655
C301 C451 C302 53.1(9) 3_655 3_655
C452 C451 C302 116.9(11) . 3_655
C434 C451 C302 109.9(11) . 3_655
C455 C451 C302 6.6(6) . 3_655
C310 C451 C302 98.7(9) 3_655 3_655
C307 C451 C302 167.8(11) 3_655 3_655
C305 C451 C302 74.2(7) 3_655 3_655
C326 C452 C305 64.7(10) 3_655 3_655
C326 C452 C451 154.1(14) 3_655 .
C305 C452 C451 92.1(11) 3_655 .
C326 C452 C330 73.4(10) 3_655 3_655
C305 C452 C330 138.0(12) 3_655 3_655
C451 C452 C330 128.5(12) . 3_655
C326 C452 C453 41.9(9) 3_655 .
C305 C452 C453 26.6(7) 3_655 .
C451 C452 C453 112.5(12) . .
C330 C452 C453 113.2(11) 3_655 .
C326 C452 C307 128.3(12) 3_655 3_655
C305 C452 C307 166.8(12) 3_655 3_655
C451 C452 C307 74.7(10) . 3_655
C330 C452 C307 55.0(8) 3_655 3_655
C453 C452 C307 162.1(11) . 3_655
C326 C452 C450 79.7(10) 3_655 .
C305 C452 C450 142.4(11) 3_655 .
C451 C452 C450 119.2(11) . .
C330 C452 C450 12.5(6) 3_655 .
C453 C452 C450 115.9(10) . .
C307 C452 C450 49.3(7) 3_655 .
C326 C452 C306 175.7(12) 3_655 3_655
C305 C452 C306 111.5(10) 3_655 3_655
C451 C452 C306 21.6(8) . 3_655
C330 C452 C306 110.4(10) 3_655 3_655
C453 C452 C306 133.9(10) . 3_655
C307 C452 C306 55.5(7) 3_655 3_655
C450 C452 C306 103.6(8) . 3_655
C326 C452 C301 124.7(11) 3_655 3_655
C305 C452 C301 61.4(7) 3_655 3_655
C451 C452 C301 38.7(8) . 3_655
C330 C452 C301 158.8(11) 3_655 3_655
C453 C452 C301 87.3(9) . 3_655
C307 C452 C301 106.4(9) 3_655 3_655
C450 C452 C301 155.6(10) . 3_655
C306 C452 C301 52.1(6) 3_655 3_655
C305 C453 C326 105(2) 3_655 3_655
C305 C453 C409 174(2) 3_655 .
C326 C453 C409 74.8(12) 3_655 .
C305 C453 C454 51.9(15) 3_655 .
C326 C453 C454 151.0(16) 3_655 .
C409 C453 C454 129.7(12) . .
C305 C453 C304 77.9(17) 3_655 3_655
C326 C453 C304 176.1(16) 3_655 3_655
C409 C453 C304 102.0(11) . 3_655
C454 C453 C304 30.8(7) . 3_655
C305 C453 C452 61.5(15) 3_655 .
C326 C453 C452 52.8(11) 3_655 .
C409 C453 C452 121.4(12) . .
C454 C453 C452 98.3(11) . .
C304 C453 C452 128.9(12) 3_655 .
C305 C453 C327 158(2) 3_655 3_655
C326 C453 C327 52.5(10) 3_655 3_655
C409 C453 C327 23.2(6) . 3_655
C454 C453 C327 147.5(11) . 3_655
C304 C453 C327 124.1(11) 3_655 3_655
C452 C453 C327 98.6(9) . 3_655
C305 C453 C321 122.6(19) 3_655 3_655
C326 C453 C321 131.9(14) 3_655 3_655
C409 C453 C321 57.4(7) . 3_655
C454 C453 C321 73.1(8) . 3_655
C304 C453 C321 44.7(7) 3_655 3_655
C452 C453 C321 153.1(10) . 3_655
C327 C453 C321 79.4(7) 3_655 3_655
C304 C454 C305 98.6(16) 3_655 3_655
C304 C454 C303 87.1(15) 3_655 3_655
C305 C454 C303 173.7(14) 3_655 3_655
C304 C454 C453 75.6(15) 3_655 .
C305 C454 C453 28.5(8) 3_655 .
C303 C454 C453 157.6(13) 3_655 .
C304 C454 C455 163.6(17) 3_655 .
C305 C454 C455 96.4(11) 3_655 .
C303 C454 C455 78.2(9) 3_655 .
C453 C454 C455 116.4(11) . .
C304 C454 C413 41.1(12) 3_655 .
C305 C454 C413 136.1(12) 3_655 .
C303 C454 C413 50.2(8) 3_655 .
C453 C454 C413 108.4(11) . .
C455 C454 C413 122.4(10) . .
C304 C454 C302 146.0(17) 3_655 3_655
C305 C454 C302 115.3(11) 3_655 3_655
C303 C454 C302 58.9(8) 3_655 3_655
C453 C454 C302 137.4(11) . 3_655
C455 C454 C302 21.0(6) . 3_655
C413 C454 C302 107.0(9) . 3_655
C304 C454 C301 155.7(16) 3_655 3_655
C305 C454 C301 62.0(8) 3_655 3_655
C303 C454 C301 111.8(10) 3_655 3_655
C453 C454 C301 88.9(9) . 3_655
C455 C454 C301 40.5(6) . 3_655
C413 C454 C301 161.6(10) . 3_655
C302 C454 C301 54.6(6) 3_655 3_655
C304 C454 C321 21.3(12) 3_655 3_655
C305 C454 C321 93.3(10) 3_655 3_655
C303 C454 C321 93.1(9) 3_655 3_655
C453 C454 C321 65.9(8) . 3_655
C455 C454 C321 150.9(9) . 3_655
C413 C454 C321 42.9(7) . 3_655
C302 C454 C321 146.7(8) 3_655 3_655
C301 C454 C321 154.7(8) 3_655 3_655
C302 C455 C301 124.1(17) 3_655 3_655
C302 C455 C451 158(2) 3_655 .
C301 C455 C451 49.0(9) 3_655 .
C302 C455 C457 42.6(13) 3_655 .
C301 C455 C457 154.7(12) 3_655 .
C451 C455 C457 131.8(12) . .
C302 C455 C454 98.9(19) 3_655 .
C301 C455 C454 86.1(10) 3_655 .
C451 C455 C454 101.6(10) . .
C457 C455 C454 115.0(10) . .
C302 C455 C311 54.7(15) 3_655 3_655
C301 C455 C311 131.9(11) 3_655 3_655
C451 C455 C311 111.2(11) . 3_655
C457 C455 C311 25.7(6) . 3_655
C454 C455 C311 140.6(10) . 3_655
C302 C455 C303 58.5(16) 3_655 3_655
C301 C455 C303 121.5(11) 3_655 3_655
C451 C455 C303 143.8(11) . 3_655
C457 C455 C303 73.4(8) . 3_655
C454 C455 C303 43.8(7) . 3_655
C311 C455 C303 98.6(8) 3_655 3_655
C302 C455 C305 129.8(19) 3_655 3_655
C301 C455 C305 56.8(8) 3_655 3_655
C451 C455 C305 67.9(8) . 3_655
C457 C455 C305 147.7(10) . 3_655
C454 C455 C305 35.0(6) . 3_655
C311 C455 C305 168.5(9) 3_655 3_655
C303 C455 C305 78.8(7) 3_655 3_655
C302 C455 C306 143.0(19) 3_655 3_655
C301 C455 C306 51.0(8) 3_655 3_655
C451 C455 C306 14.7(7) . 3_655
C457 C455 C306 122.3(9) . 3_655
C454 C455 C306 115.8(9) . 3_655
C311 C455 C306 99.2(8) 3_655 3_655
C303 C455 C306 158.4(9) 3_655 3_655
C305 C455 C306 81.4(7) 3_655 3_655
C312 C456 C311 75.6(10) 3_655 3_655
C312 C456 C315 150.2(12) 3_655 3_655
C311 C456 C315 74.8(9) 3_655 3_655
C312 C456 C314 139.8(12) 3_655 3_655
C311 C456 C314 144.5(12) 3_655 3_655
C315 C456 C314 69.7(9) 3_655 3_655
C312 C456 C313 72.1(9) 3_655 3_655
C311 C456 C313 147.7(12) 3_655 3_655
C315 C456 C313 137.5(11) 3_655 3_655
C314 C456 C313 67.8(9) 3_655 3_655
C312 C456 C435 29.3(7) 3_655 .
C311 C456 C435 100.4(9) 3_655 .
C315 C456 C435 167.4(10) 3_655 .
C314 C456 C435 114.3(10) 3_655 .
C313 C456 C435 48.3(8) 3_655 .
C312 C456 C460 146.3(11) 3_655 .
C311 C456 C460 137.6(10) 3_655 .
C315 C456 C460 63.5(8) 3_655 .
C314 C456 C460 9.4(7) 3_655 .
C313 C456 C460 74.4(9) 3_655 .
C435 C456 C460 118.7(9) . .
C312 C456 C457 96.2(9) 3_655 .
C311 C456 C457 24.2(6) 3_655 .
C315 C456 C457 56.1(7) 3_655 .
C314 C456 C457 123.4(10) 3_655 .
C313 C456 C457 161.7(10) 3_655 .
C435 C456 C457 115.6(8) . .
C460 C456 C457 115.2(8) . .
C311 C457 C302 94.5(15) 3_655 3_655
C311 C457 C315 88.3(14) 3_655 3_655
C302 C457 C315 175.6(12) 3_655 3_655
C311 C457 C458 142.7(17) 3_655 .
C302 C457 C458 122.5(12) 3_655 .
C315 C457 C458 54.5(8) 3_655 .
C311 C457 C455 88.1(15) 3_655 .
C302 C457 C455 22.2(8) 3_655 .
C315 C457 C455 161.8(10) 3_655 .
C458 C457 C455 128.0(10) . .
C311 C457 C456 46.3(11) 3_655 .
C302 C457 C456 133.3(11) 3_655 .
C315 C457 C456 50.8(7) 3_655 .
C458 C457 C456 101.3(9) . .
C455 C457 C456 116.2(9) . .
C311 C457 C303 145.3(15) 3_655 3_655
C302 C457 C303 50.9(8) 3_655 3_655
C315 C457 C303 126.4(9) 3_655 3_655
C458 C457 C303 72.0(8) . 3_655
C455 C457 C303 59.1(7) . 3_655
C456 C457 C303 156.6(8) . 3_655
C311 C457 C317 133.5(15) 3_655 3_655
C302 C457 C317 131.8(10) 3_655 3_655
C315 C457 C317 45.2(6) 3_655 3_655
C458 C457 C317 9.3(7) . 3_655
C455 C457 C317 136.0(8) . 3_655
C456 C457 C317 92.3(7) . 3_655
C303 C457 C317 81.2(6) 3_655 3_655
C311 C457 C312 23.2(10) 3_655 3_655
C302 C457 C312 98.9(9) 3_655 3_655
C315 C457 C312 85.0(7) 3_655 3_655
C458 C457 C312 135.3(9) . 3_655
C455 C457 C312 84.7(8) . 3_655
C456 C457 C312 34.7(5) . 3_655
C303 C457 C312 142.3(7) 3_655 3_655
C317 C457 C312 126.6(7) 3_655 3_655
C317 C458 C316 102(2) 3_655 3_655
C317 C458 C315 86.7(18) 3_655 3_655
C316 C458 C315 170.9(15) 3_655 3_655
C317 C458 C459 35.3(14) 3_655 .
C316 C458 C459 131.4(13) 3_655 .
C315 C458 C459 55.3(8) 3_655 .
C317 C458 C457 147(2) 3_655 .
C316 C458 C457 110.5(12) 3_655 .
C315 C458 C457 60.9(9) 3_655 .
C459 C458 C457 113.3(12) . .
C317 C458 C414 93.2(19) 3_655 .
C316 C458 C414 13.7(7) 3_655 .
C315 C458 C414 165.5(13) 3_655 .
C459 C458 C414 119.4(12) . .
C457 C458 C414 117.2(11) . .
C317 C458 C303 147(2) 3_655 3_655
C316 C458 C303 45.5(8) 3_655 3_655
C315 C458 C303 125.9(11) 3_655 3_655
C459 C458 C303 161.0(11) . 3_655
C457 C458 C303 65.0(7) . 3_655
C414 C458 C303 53.9(7) . 3_655
C317 C458 C311 136(2) 3_655 3_655
C316 C458 C311 122.5(11) 3_655 3_655
C315 C458 C311 49.0(7) 3_655 3_655
C459 C458 C311 102.2(10) . 3_655
C457 C458 C311 12.0(6) . 3_655
C414 C458 C311 128.9(10) . 3_655
C303 C458 C311 77.0(7) 3_655 3_655
C317 C458 C318 25.8(14) 3_655 3_655
C316 C458 C318 89.3(10) 3_655 3_655
C315 C458 C318 97.0(10) 3_655 3_655
C459 C458 C318 42.1(7) . 3_655
C457 C458 C318 146.2(11) . 3_655
C414 C458 C318 77.5(8) . 3_655
C303 C458 C318 128.8(9) 3_655 3_655
C311 C458 C318 139.0(9) 3_655 3_655
C317 C459 C315 79.1(10) 3_655 3_655
C317 C459 C458 21.6(9) 3_655 .
C315 C459 C458 60.2(9) 3_655 .
C317 C459 C318 81.1(10) 3_655 3_655
C315 C459 C318 156.0(11) 3_655 3_655
C458 C459 C318 97.5(10) . 3_655
C317 C459 C460 140.0(12) 3_655 .
C315 C459 C460 63.6(8) 3_655 .
C458 C459 C460 118.6(10) . .
C318 C459 C460 129.9(9) 3_655 .
C317 C459 C418 109.2(11) 3_655 .
C315 C459 C418 161.4(10) 3_655 .
C458 C459 C418 123.8(10) . .
C318 C459 C418 28.4(6) 3_655 .
C460 C459 C418 103.0(8) . .
C317 C459 C314 131.3(11) 3_655 3_655
C315 C459 C314 54.0(7) 3_655 3_655
C458 C459 C314 110.1(9) . 3_655
C318 C459 C314 138.9(9) 3_655 3_655
C460 C459 C314 9.6(6) . 3_655
C418 C459 C314 112.5(8) . 3_655
C317 C459 C359 137.4(11) 3_655 3_655
C315 C459 C359 136.2(10) 3_655 3_655
C458 C459 C359 145.6(9) . 3_655
C318 C459 C359 57.9(5) 3_655 3_655
C460 C459 C359 73.6(8) . 3_655
C418 C459 C359 29.7(5) . 3_655
C314 C459 C359 83.2(8) 3_655 3_655
C314 C460 C358 143(4) 3_655 3_655
C314 C460 C437 104(3) 3_655 .
C358 C460 C437 40.4(9) 3_655 .
C314 C460 C315 76(3) 3_655 3_655
C358 C460 C315 140.0(12) 3_655 3_655
C437 C460 C315 161.8(10) . 3_655
C314 C460 C456 37(3) 3_655 .
C358 C460 C456 153.6(12) 3_655 .
C437 C460 C456 121.5(10) . .
C315 C460 C456 48.7(7) 3_655 .
C314 C460 C459 121(3) 3_655 .
C358 C460 C459 95.2(10) 3_655 .
C437 C460 C459 132.4(10) . .
C315 C460 C459 45.3(6) 3_655 .
C456 C460 C459 91.1(8) . .
C314 C460 C313 31(3) 3_655 3_655
C358 C460 C313 118.0(12) 3_655 3_655
C437 C460 C313 78.0(8) . 3_655
C315 C460 C313 95.6(8) 3_655 3_655
C456 C460 C313 47.1(6) . 3_655
C459 C460 C313 137.0(9) . 3_655

loop_
_geom_bond_atom_site_label_1
_geom_bond_atom_site_label_2
_geom_bond_distance
_geom_bond_site_symmetry_2
I Cd 2.7832(3) .
Cd S3 2.5616(8) .
Cd S1 2.5652(8) .
Cd S2 2.7413(8) .
Cd S4 2.7465(8) .
S1 C1 1.743(3) .
S2 C1 1.720(3) .
S3 C2 1.730(3) .
S4 C2 1.733(3) .
N1 C1 1.334(4) .
N1 C3 1.471(4) .
N1 C4 1.479(4) .
C2 N2 1.332(4) .
N2 C6 1.483(4) .
N2 C5 1.487(4) .
C3 C7 1.518(5) .
C4 C8 1.512(5) .
C5 C9 1.519(4) .
C6 C10 1.500(5) .
N3 C11 1.329(4) .
N3 C13 1.379(4) .
N3 C14 1.461(4) .
N4 C11 1.333(4) .
N4 C12 1.380(4) .
N4 C15 1.467(4) .
C12 C13 1.355(4) .
N5 C16 1.323(5) .
N5 C18 1.371(5) .
N5 C19 1.467(5) .
N6 C16 1.325(5) .
N6 C17 1.375(5) .
N6 C20 1.466(5) .
C17 C18 1.334(6) .
C101 C105 1.389(14) .
C101 C102 1.430(16) .
C101 C106 1.460(16) .
C102 C103 1.419(15) .
C102 C111 1.473(15) .
C103 C116 1.357(14) .
C103 C104 1.664(16) .
C104 C121 1.371(15) .
C104 C105 1.472(14) .
C105 C126 1.291(14) .
C106 C107 1.423(17) .
C106 C110 1.562(18) .
C107 C130 1.317(16) .
C107 C108 1.460(17) .
C108 C149 1.383(16) .
C108 C109 1.470(14) .
C109 C153 1.331(14) .
C109 C110 1.451(15) .
C110 C112 1.190(19) .
C111 C112 1.369(18) .
C111 C115 1.485(17) .
C112 C113 1.512(18) .
C113 C114 1.344(17) .
C113 C154 1.385(16) .
C114 C158 1.204(16) .
C114 C115 1.629(18) .
C115 C117 1.285(16) .
C116 C120 1.425(13) .
C116 C117 1.451(14) .
C117 C118 1.330(16) .
C118 C119 1.399(15) .
C118 C159 1.433(13) .
C119 C138 1.438(15) .
C119 C120 1.504(15) .
C120 C122 1.361(13) .
C121 C125 1.434(15) .
C121 C122 1.480(14) .
C122 C123 1.690(14) .
C123 C139 1.400(13) .
C123 C124 1.445(15) .
C124 C143 1.367(14) .
C124 C125 1.499(15) .
C125 C127 1.498(14) .
C126 C130 1.448(15) .
C126 C127 1.552(15) .
C127 C128 1.434(15) .
C128 C144 1.213(16) .
C128 C129 1.429(14) .
C129 C148 1.463(14) .
C129 C130 1.520(14) .
C131 C132 1.358(14) .
C131 C135 1.407(13) .
C131 C136 1.550(16) .
C132 C141 1.412(15) .
C132 C133 1.469(15) .
C133 C146 1.381(14) .
C133 C134 1.452(15) .
C134 C151 1.401(15) .
C134 C135 1.445(14) .
C135 C156 1.392(14) .
C136 C140 1.463(16) .
C136 C137 1.540(17) .
C137 C160 1.369(16) .
C137 C138 1.519(16) .
C138 C139 1.435(13) .
C139 C140 1.402(14) .
C140 C142 1.392(16) .
C141 C145 1.479(17) .
C141 C142 1.511(16) .
C142 C143 1.488(16) .
C143 C144 1.418(16) .
C144 C145 1.604(17) .
C145 C147 1.428(16) .
C146 C147 1.405(14) .
C146 C150 1.442(14) .
C147 C148 1.340(15) .
C148 C149 1.392(15) .
C149 C150 1.548(16) .
C150 C152 1.357(14) .
C151 C152 1.379(14) .
C151 C155 1.435(15) .
C152 C153 1.528(15) .
C153 C154 1.503(16) .
C154 C155 1.498(15) .
C155 C157 1.435(14) .
C156 C157 1.389(15) .
C156 C160 1.406(15) .
C157 C158 1.500(15) .
C158 C159 1.416(13) .
C159 C160 1.542(14) .
C201 C205 1.388(14) .
C201 C202 1.429(16) .
C201 C206 1.460(16) .
C202 C203 1.419(16) .
C202 C211 1.473(15) .
C203 C216 1.356(14) .
C203 C204 1.664(16) .
C204 C221 1.371(15) .
C204 C205 1.472(15) .
C205 C226 1.291(14) .
C206 C207 1.423(18) .
C206 C210 1.562(18) .
C207 C230 1.317(16) .
C207 C208 1.460(17) .
C208 C249 1.384(16) .
C208 C209 1.470(14) .
C209 C253 1.331(14) .
C209 C210 1.452(15) .
C210 C212 1.190(19) .
C211 C212 1.369(18) .
C211 C215 1.486(18) .
C212 C213 1.512(18) .
C213 C214 1.344(17) .
C213 C254 1.385(16) .
C214 C258 1.204(16) .
C214 C215 1.630(18) .
C215 C217 1.285(16) .
C216 C220 1.425(13) .
C216 C217 1.451(14) .
C217 C218 1.330(16) .
C218 C219 1.399(15) .
C218 C259 1.433(13) .
C219 C238 1.439(15) .
C219 C220 1.504(15) .
C220 C222 1.360(13) .
C221 C225 1.433(15) .
C221 C222 1.480(14) .
C222 C223 1.690(14) .
C223 C239 1.400(13) .
C223 C224 1.444(15) .
C224 C243 1.367(14) .
C224 C225 1.499(15) .
C225 C227 1.498(14) .
C226 C230 1.448(15) .
C226 C227 1.552(15) .
C227 C228 1.434(15) .
C228 C244 1.213(16) .
C228 C229 1.429(14) .
C229 C248 1.461(14) .
C229 C230 1.520(14) .
C231 C232 1.358(14) .
C231 C235 1.407(13) .
C231 C236 1.550(16) .
C232 C241 1.412(15) .
C232 C233 1.469(15) .
C233 C246 1.381(14) .
C233 C234 1.452(15) .
C234 C251 1.402(15) .
C234 C235 1.445(14) .
C235 C256 1.391(14) .
C236 C240 1.463(16) .
C236 C237 1.539(17) .
C237 C260 1.368(16) .
C237 C238 1.519(16) .
C238 C239 1.435(13) .
C239 C240 1.401(14) .
C240 C242 1.392(16) .
C241 C245 1.479(18) .
C241 C242 1.511(16) .
C242 C243 1.488(16) .
C243 C244 1.418(16) .
C244 C245 1.604(17) .
C245 C247 1.428(16) .
C246 C247 1.405(14) .
C246 C250 1.443(15) .
C247 C248 1.340(15) .
C248 C249 1.391(15) .
C249 C250 1.548(16) .
C250 C252 1.358(14) .
C251 C252 1.379(14) .
C251 C255 1.436(15) .
C252 C253 1.528(15) .
C253 C254 1.503(16) .
C254 C255 1.499(15) .
C255 C257 1.435(14) .
C256 C257 1.389(15) .
C256 C260 1.406(15) .
C257 C258 1.500(15) .
C258 C259 1.416(13) .
C259 C260 1.542(14) .
C301 C451 1.083(19) 4_564
C301 C455 1.158(15) 4_564
C301 C306 1.511(15) .
C301 C302 1.568(14) .
C301 C305 1.591(14) .
C301 C401 1.62(2) .
C301 C452 1.729(16) 4_564
C301 C454 1.777(16) 4_564
C302 C455 0.591(14) 4_564
C302 C457 1.059(15) 4_564
C302 C311 1.298(14) .
C302 C303 1.431(14) .
C302 C454 1.629(16) 4_564
C302 C451 1.958(19) 4_564
C303 C454 1.165(15) 4_564
C303 C413 1.167(16) 4_564
C303 C304 1.346(16) .
C303 C316 1.392(14) .
C303 C414 1.601(15) 4_564
C303 C455 1.649(16) 4_564
C303 C457 1.840(14) 4_564
C303 C458 1.931(17) 4_564
C304 C454 0.733(15) 4_564
C304 C413 1.059(17) 4_564
C304 C321 1.342(16) .
C304 C453 1.386(18) 4_564
C304 C305 1.406(15) .
C304 C412 2.016(17) 4_564
C305 C453 0.664(16) 4_564
C305 C454 1.095(15) 4_564
C305 C452 1.303(16) 4_564
C305 C326 1.334(16) .
C305 C451 1.884(18) 4_564
C305 C455 1.895(16) 4_564
C305 C409 2.032(15) 4_564
C306 C451 0.688(18) 4_564
C306 C434 0.962(16) 4_564
C306 C310 1.304(15) .
C306 C307 1.517(17) .
C306 C452 1.712(17) 4_564
C306 C455 1.943(18) 4_564
C307 C446 1.304(16) 4_564
C307 C450 1.307(16) 4_564
C307 C330 1.334(17) .
C307 C308 1.411(15) .
C307 C452 1.530(17) 4_564
C307 C433 1.641(17) 4_564
C307 C451 1.73(2) 4_564
C307 C434 1.776(18) 4_564
C308 C433 0.640(14) 4_564
C308 C446 0.891(15) 4_564
C308 C309 1.386(14) .
C308 C349 1.390(14) .
C308 C432 1.911(15) 4_564
C308 C434 1.947(16) 4_564
C309 C433 0.789(16) 4_564
C309 C432 1.220(16) 4_564
C309 C353 1.369(17) .
C309 C434 1.438(17) 4_564
C309 C310 1.454(14) .
C309 C431 1.796(16) 4_564
C309 C435 1.869(15) 4_564
C310 C434 0.555(15) 4_564
C310 C435 1.241(15) 4_564
C310 C312 1.341(14) .
C310 C451 1.719(19) 4_564
C310 C433 1.774(16) 4_564
C311 C457 0.671(13) 4_564
C311 C456 1.186(14) 4_564
C311 C312 1.442(14) .
C311 C315 1.482(14) .
C311 C455 1.547(15) 4_564
C311 C458 1.963(17) 4_564
C312 C435 0.737(14) 4_564
C312 C456 1.165(15) 4_564
C312 C313 1.471(16) .
C312 C434 1.723(17) 4_564
C312 C457 2.034(15) 4_564
C313 C435 1.159(16) 4_564
C313 C456 1.325(17) 4_564
C313 C431 1.446(18) 4_564
C313 C314 1.455(17) .
C313 C354 1.495(17) .
C313 C460 1.743(17) 4_564
C313 C436 1.875(18) 4_564
C313 C437 1.949(17) 4_564
C314 C460 0.348(15) 4_564
C314 C456 1.282(16) 4_564
C314 C437 1.431(16) 4_564
C314 C315 1.448(14) .
C314 C358 1.497(17) .
C314 C459 1.782(15) 4_564
C315 C459 1.184(14) 4_564
C315 C458 1.249(17) 4_564
C315 C456 1.252(14) 4_564
C315 C457 1.341(14) 4_564
C315 C317 1.343(12) .
C315 C460 1.492(15) 4_564
C316 C414 0.468(14) 4_564
C316 C458 1.151(18) 4_564
C316 C317 1.384(14) .
C316 C320 1.483(15) .
C316 C413 1.602(17) 4_564
C316 C415 1.863(15) 4_564
C317 C458 0.571(16) 4_564
C317 C459 0.896(13) 4_564
C317 C318 1.498(14) .
C317 C414 1.632(14) 4_564
C317 C457 1.893(14) 4_564
C318 C418 0.771(17) 4_564
C318 C417 1.290(14) 4_564
C318 C459 1.348(15) 4_564
C318 C319 1.464(17) .
C318 C359 1.614(14) .
C318 C415 1.890(15) 4_564
C318 C458 1.992(18) 4_564
C319 C417 0.489(16) 4_564
C319 C415 0.865(17) 4_564
C319 C338 1.467(18) .
C319 C320 1.549(18) .
C319 C416 1.650(19) 4_564
C319 C418 1.852(18) 4_564
C319 C411 1.976(18) 4_564
C320 C415 0.699(14) 4_564
C320 C414 1.020(15) 4_564
C320 C411 1.406(14) 4_564
C320 C322 1.411(15) .
C320 C413 1.739(16) 4_564
C320 C412 1.810(15) 4_564
C320 C417 2.018(14) 4_564
C321 C412 0.939(16) 4_564
C321 C410 1.119(15) 4_564
C321 C413 1.360(17) 4_564
C321 C322 1.408(15) .
C321 C325 1.457(13) .
C321 C409 1.642(15) 4_564
C321 C453 1.905(18) 4_564
C321 C454 1.998(16) 4_564
C322 C412 0.504(15) 4_564
C322 C411 0.974(16) 4_564
C322 C323 1.443(16) .
C322 C413 1.598(18) 4_564
C322 C410 1.724(16) 4_564
C322 C415 1.875(16) 4_564
C323 C402 0.932(16) 4_564
C323 C411 1.080(15) 4_564
C323 C339 1.361(15) .
C323 C401 1.450(15) 4_564
C323 C324 1.513(16) .
C323 C412 1.651(16) 4_564
C323 C406 1.703(17) 4_564
C323 C410 1.866(16) 4_564
C324 C406 0.261(19) 4_564
C324 C410 1.334(16) 4_564
C324 C401 1.391(16) 4_564
C324 C343 1.392(16) .
C324 C325 1.417(14) .
C324 C407 1.591(18) 4_564
C325 C410 0.619(12) 4_564
C325 C409 0.989(14) 4_564
C325 C406 1.337(15) 4_564
C325 C327 1.377(12) .
C325 C408 1.694(14) 4_564
C325 C407 1.858(16) 4_564
C325 C412 1.908(15) 4_564
C326 C453 0.993(19) 4_564
C326 C452 1.184(18) 4_564
C326 C327 1.436(15) .
C326 C409 1.466(16) 4_564
C326 C330 1.511(17) .
C326 C450 1.812(16) 4_564
C326 C408 1.906(16) 4_564
C326 C449 1.990(16) 4_564
C327 C408 0.667(12) 4_564
C327 C409 0.768(13) 4_564
C327 C328 1.421(16) .
C327 C449 1.735(14) 4_564
C327 C453 1.806(17) 4_564
C327 C407 1.867(16) 4_564
C327 C410 1.966(14) 4_564
C328 C408 0.803(17) 4_564
C328 C449 0.939(16) 4_564
C328 C329 1.212(17) .
C328 C344 1.387(16) .
C328 C407 1.514(18) 4_564
C328 C448 1.748(19) 4_564
C328 C430 1.999(18) 4_564
C329 C449 0.452(16) 4_564
C329 C448 1.17(2) 4_564
C329 C450 1.344(16) 4_564
C329 C348 1.349(19) .
C329 C330 1.573(17) .
C329 C408 1.795(17) 4_564
C329 C447 1.955(18) 4_564
C330 C450 0.413(14) 4_564
C330 C452 1.337(16) 4_564
C330 C449 1.483(15) 4_564
C330 C446 1.728(16) 4_564
C331 C425 1.083(15) 4_564
C331 C421 1.085(15) 4_564
C331 C422 1.263(17) 4_564
C331 C424 1.333(16) 4_564
C331 C423 1.427(16) 4_564
C331 C332 1.440(15) .
C331 C336 1.461(16) .
C331 C335 1.479(14) .
C332 C425 0.613(13) 4_564
C332 C427 1.127(15) 4_564
C332 C424 1.335(16) 4_564
C332 C341 1.429(16) .
C332 C333 1.493(15) .
C332 C428 1.867(17) 4_564
C332 C421 1.951(15) 4_564
C332 C443 1.979(16) 4_564
C333 C443 0.604(15) 4_564
C333 C444 1.088(15) 4_564
C333 C424 1.342(16) 4_564
C333 C346 1.413(14) .
C333 C334 1.498(17) .
C333 C428 1.916(17) 4_564
C333 C425 2.003(15) 4_564
C333 C442 2.032(17) 4_564
C334 C443 1.010(17) 4_564
C334 C442 1.126(18) 4_564
C334 C351 1.336(19) .
C334 C424 1.435(17) 4_564
C334 C440 1.510(18) 4_564
C334 C335 1.596(15) .
C334 C439 1.905(16) 4_564
C334 C423 1.912(17) 4_564
C335 C423 0.317(15) 4_564
C335 C439 1.281(15) 4_564
C335 C424 1.322(15) 4_564
C335 C356 1.485(13) .
C335 C422 1.695(16) 4_564
C336 C421 0.698(15) 4_564
C336 C404 1.113(18) 4_564
C336 C422 1.225(18) 4_564
C336 C340 1.469(17) .
C336 C337 1.511(15) .
C336 C403 1.777(17) 4_564
C336 C420 1.920(16) 4_564
C337 C420 0.740(15) 4_564
C337 C416 0.945(16) 4_564
C337 C360 1.307(15) .
C337 C338 1.419(15) .
C337 C422 1.549(16) 4_564
C337 C403 1.668(15) 4_564
C338 C416 0.689(16) 4_564
C338 C403 1.016(16) 4_564
C338 C339 1.381(15) .
C338 C417 1.414(15) 4_564
C338 C402 1.697(16) 4_564
C338 C415 2.020(16) 4_564
C339 C402 0.587(14) 4_564
C339 C403 0.915(16) 4_564
C339 C340 1.563(16) .
C339 C401 1.719(15) 4_564
C339 C411 1.721(15) 4_564
C339 C404 1.729(17) 4_564
C339 C416 2.001(16) 4_564
C339 C405 2.008(15) 4_564
C340 C404 0.545(17) 4_564
C340 C405 0.952(16) 4_564
C340 C342 1.281(17) .
C340 C403 1.487(16) 4_564
C340 C421 1.635(16) 4_564
C340 C426 1.975(18) 4_564
C341 C427 0.476(13) 4_564
C341 C426 1.093(18) 4_564
C341 C345 1.399(17) .
C341 C428 1.405(18) 4_564
C341 C342 1.494(17) .
C341 C425 1.695(15) 4_564
C341 C429 1.902(18) 4_564
C341 C430 1.916(17) 4_564
C342 C405 0.689(16) 4_564
C342 C426 0.713(16) 4_564
C342 C343 1.502(16) .
C342 C404 1.723(18) 4_564
C342 C427 1.795(16) 4_564
C342 C430 1.979(17) 4_564
C343 C407 1.153(17) 4_564
C343 C430 1.237(16) 4_564
C343 C344 1.425(15) .
C343 C406 1.456(17) 4_564
C343 C426 1.504(17) 4_564
C343 C405 1.666(16) 4_564
C343 C401 1.797(16) 4_564
C344 C430 0.613(14) 4_564
C344 C407 1.016(16) 4_564
C344 C345 1.479(16) .
C344 C429 1.600(16) 4_564
C344 C408 1.794(15) 4_564
C344 C448 2.018(17) 4_564
C345 C429 0.556(17) 4_564
C345 C428 1.114(18) 4_564
C345 C430 1.261(17) 4_564
C345 C347 1.451(17) .
C345 C427 1.714(16) 4_564
C345 C426 1.810(19) 4_564
C345 C448 1.85(2) 4_564
C346 C444 0.483(13) 4_564
C346 C445 0.996(16) 4_564
C346 C350 1.385(14) .
C346 C347 1.443(15) .
C346 C443 1.613(16) 4_564
C346 C428 1.672(17) 4_564
C346 C441 1.977(16) 4_564
C347 C429 1.033(18) 4_564
C347 C428 1.240(18) 4_564
C347 C448 1.31(2) 4_564
C347 C348 1.494(17) .
C347 C444 1.537(15) 4_564
C347 C447 1.653(19) 4_564
C347 C445 1.732(18) 4_564
C348 C447 0.724(17) 4_564
C348 C448 0.83(2) 4_564
C348 C349 1.530(17) .
C348 C446 1.727(18) 4_564
C348 C449 1.784(19) 4_564
C348 C450 1.983(17) 4_564
C348 C429 1.99(2) 4_564
C348 C445 2.01(2) 4_564
C349 C447 0.850(16) 4_564
C349 C446 1.146(15) 4_564
C349 C350 1.357(14) .
C349 C445 1.458(17) 4_564
C349 C433 1.786(16) 4_564
C349 C441 1.947(15) 4_564
C350 C445 0.502(16) 4_564
C350 C441 0.956(16) 4_564
C350 C352 1.600(15) .
C350 C447 1.633(16) 4_564
C350 C444 1.856(14) 4_564
C351 C442 0.558(19) 4_564
C351 C440 0.792(19) 4_564
C351 C352 1.314(19) .
C351 C355 1.398(19) .
C351 C441 1.72(2) 4_564
C351 C436 1.89(2) 4_564
C351 C443 1.96(2) 4_564
C352 C441 0.644(16) 4_564
C352 C432 1.272(17) 4_564
C352 C442 1.275(18) 4_564
C352 C353 1.482(18) .
C352 C440 1.984(18) 4_564
C352 C445 2.033(18) 4_564
C353 C432 0.626(17) 4_564
C353 C431 0.906(17) 4_564
C353 C354 1.372(17) .
C353 C441 1.849(18) 4_564
C353 C433 1.887(18) 4_564
C353 C436 2.037(19) 4_564
C354 C431 0.705(16) 4_564
C354 C436 0.824(17) 4_564
C354 C355 1.429(16) .
C354 C432 1.916(16) 4_564
C354 C435 1.983(15) 4_564
C355 C436 0.709(16) 4_564
C355 C440 0.809(17) 4_564
C355 C357 1.416(14) .
C355 C437 1.784(16) 4_564
C355 C439 1.828(17) 4_564
C355 C442 1.946(17) 4_564
C355 C431 2.011(17) 4_564
C356 C439 0.958(14) 4_564
C356 C438 1.094(16) 4_564
C356 C423 1.380(15) 4_564
C356 C360 1.543(14) .
C356 C357 1.546(14) .
C356 C419 1.581(17) 4_564
C356 C420 1.927(15) 4_564
C356 C422 1.938(16) 4_564
C357 C438 0.701(14) 4_564
C357 C437 1.063(16) 4_564
C357 C439 1.373(15) 4_564
C357 C358 1.386(17) .
C357 C436 1.615(16) 4_564
C357 C440 1.815(16) 4_564
C358 C437 0.872(17) 4_564
C358 C460 1.203(17) 4_564
C358 C438 1.279(18) 4_564
C358 C359 1.300(17) .
C358 C419 1.74(2) 4_564
C359 C419 0.861(18) 4_564
C359 C418 0.920(15) 4_564
C359 C360 1.576(15) .
C359 C438 1.727(16) 4_564
C359 C459 1.857(16) 4_564
C360 C420 0.717(15) 4_564
C360 C419 0.840(19) 4_564
C360 C416 1.844(17) 4_564
C360 C418 1.845(15) 4_564
C360 C422 1.845(16) 4_564
C360 C438 1.953(17) 4_564
C401 C324 1.391(16) 3_655
C401 C323 1.450(15) 3_655
C401 C406 1.511(15) .
C401 C402 1.568(14) .
C401 C405 1.591(14) .
C401 C339 1.719(15) 3_655
C401 C343 1.797(16) 3_655
C402 C339 0.587(14) 3_655
C402 C323 0.932(16) 3_655
C402 C411 1.298(14) .
C402 C403 1.431(14) .
C402 C338 1.697(16) 3_655
C403 C339 0.915(16) 3_655
C403 C338 1.016(16) 3_655
C403 C404 1.346(16) .
C403 C416 1.392(14) .
C403 C340 1.487(17) 3_655
C403 C337 1.668(15) 3_655
C403 C336 1.777(17) 3_655
C404 C340 0.545(17) 3_655
C404 C336 1.113(18) 3_655
C404 C421 1.341(16) .
C404 C405 1.406(15) .
C404 C342 1.723(18) 3_655
C404 C339 1.729(17) 3_655
C405 C342 0.689(16) 3_655
C405 C340 0.952(16) 3_655
C405 C426 1.333(16) .
C405 C343 1.666(16) 3_655
C405 C339 2.008(15) 3_655
C406 C324 0.261(19) 3_655
C406 C410 1.304(15) .
C406 C325 1.337(15) 3_655
C406 C343 1.456(17) 3_655
C406 C407 1.517(17) .
C406 C323 1.703(17) 3_655
C407 C344 1.016(16) 3_655
C407 C343 1.153(17) 3_655
C407 C430 1.334(17) .
C407 C408 1.411(15) .
C407 C328 1.514(18) 3_655
C407 C324 1.591(18) 3_655
C407 C325 1.858(16) 3_655
C407 C327 1.867(16) 3_655
C408 C327 0.667(12) 3_655
C408 C328 0.803(17) 3_655
C408 C409 1.385(14) .
C408 C449 1.390(14) .
C408 C325 1.694(14) 3_655
C408 C344 1.794(15) 3_655
C408 C329 1.795(17) 3_655
C408 C326 1.906(16) 3_655
C409 C327 0.768(13) 3_655
C409 C325 0.989(14) 3_655
C409 C453 1.369(17) .
C409 C410 1.454(14) .
C409 C326 1.466(16) 3_655
C409 C321 1.642(15) 3_655
C409 C305 2.032(15) 3_655
C410 C325 0.619(12) 3_655
C410 C321 1.119(15) 3_655
C410 C324 1.334(16) 3_655
C410 C412 1.341(14) .
C410 C322 1.724(16) 3_655
C410 C323 1.866(16) 3_655
C410 C327 1.966(14) 3_655
C411 C322 0.974(16) 3_655
C411 C323 1.080(15) 3_655
C411 C320 1.406(14) 3_655
C411 C412 1.442(14) .
C411 C415 1.482(14) .
C411 C339 1.721(15) 3_655
C411 C319 1.976(18) 3_655
C412 C322 0.504(15) 3_655
C412 C321 0.939(16) 3_655
C412 C413 1.470(16) .
C412 C323 1.651(16) 3_655
C412 C320 1.810(15) 3_655
C412 C325 1.908(15) 3_655
C412 C304 2.016(17) 3_655
C413 C304 1.059(17) 3_655
C413 C303 1.167(16) 3_655
C413 C321 1.360(17) 3_655
C413 C414 1.456(17) .
C413 C454 1.495(17) .
C413 C322 1.598(18) 3_655
C413 C316 1.602(17) 3_655
C413 C320 1.739(16) 3_655
C414 C316 0.468(14) 3_655
C414 C320 1.020(15) 3_655
C414 C415 1.448(14) .
C414 C458 1.498(17) .
C414 C303 1.601(15) 3_655
C414 C317 1.632(14) 3_655
C415 C320 0.699(14) 3_655
C415 C319 0.865(17) 3_655
C415 C417 1.344(12) .
C415 C316 1.863(15) 3_655
C415 C322 1.875(16) 3_655
C415 C318 1.890(15) 3_655
C415 C338 2.020(16) 3_655
C416 C338 0.689(16) 3_655
C416 C337 0.945(16) 3_655
C416 C417 1.385(14) .
C416 C420 1.483(15) .
C416 C319 1.650(19) 3_655
C416 C360 1.844(17) 3_655
C416 C339 2.001(16) 3_655
C417 C319 0.489(16) 3_655
C417 C318 1.290(14) 3_655
C417 C338 1.414(15) 3_655
C417 C418 1.498(14) .
C417 C320 2.018(14) 3_655
C418 C318 0.771(17) 3_655
C418 C359 0.920(15) 3_655
C418 C419 1.464(17) .
C418 C459 1.615(14) .
C418 C360 1.845(15) 3_655
C418 C319 1.852(18) 3_655
C419 C360 0.840(19) 3_655
C419 C359 0.861(17) 3_655
C419 C438 1.466(18) .
C419 C420 1.550(18) .
C419 C356 1.581(17) 3_655
C419 C358 1.74(2) 3_655
C420 C360 0.717(15) 3_655
C420 C337 0.740(15) 3_655
C420 C422 1.411(15) .
C420 C336 1.920(16) 3_655
C420 C356 1.927(15) 3_655
C421 C336 0.698(15) 3_655
C421 C331 1.085(15) 3_655
C421 C422 1.407(15) .
C421 C425 1.457(14) .
C421 C340 1.635(16) 3_655
C421 C332 1.951(15) 3_655
C422 C336 1.225(18) 3_655
C422 C331 1.263(17) 3_655
C422 C423 1.443(16) .
C422 C337 1.549(16) 3_655
C422 C335 1.695(16) 3_655
C422 C360 1.845(16) 3_655
C422 C356 1.938(16) 3_655
C423 C335 0.317(15) 3_655
C423 C439 1.361(15) .
C423 C356 1.380(15) 3_655
C423 C331 1.427(16) 3_655
C423 C424 1.513(16) .
C423 C334 1.912(17) 3_655
C424 C335 1.322(15) 3_655
C424 C331 1.333(16) 3_655
C424 C332 1.335(16) 3_655
C424 C333 1.342(16) 3_655
C424 C443 1.392(16) .
C424 C425 1.417(14) .
C424 C334 1.435(17) 3_655
C425 C332 0.613(13) 3_655
C425 C331 1.083(15) 3_655
C425 C427 1.377(12) .
C425 C341 1.695(15) 3_655
C425 C333 2.003(15) 3_655
C426 C342 0.713(16) 3_655
C426 C341 1.093(18) 3_655
C426 C427 1.436(15) .
C426 C343 1.504(17) 3_655
C426 C430 1.511(17) .
C426 C345 1.810(19) 3_655
C426 C340 1.975(18) 3_655
C427 C341 0.476(13) 3_655
C427 C332 1.127(15) 3_655
C427 C428 1.421(16) .
C427 C345 1.714(16) 3_655
C427 C342 1.795(16) 3_655
C428 C345 1.114(18) 3_655
C428 C429 1.212(17) .
C428 C347 1.240(18) 3_655
C428 C444 1.386(16) .
C428 C341 1.405(18) 3_655
C428 C346 1.672(17) 3_655
C428 C332 1.867(17) 3_655
C428 C333 1.916(17) 3_655
C429 C345 0.555(17) 3_655
C429 C347 1.033(18) 3_655
C429 C448 1.349(19) .
C429 C430 1.573(17) .
C429 C344 1.600(16) 3_655
C429 C341 1.902(18) 3_655
C429 C348 1.99(2) 3_655
C430 C344 0.613(14) 3_655
C430 C343 1.237(16) 3_655
C430 C345 1.261(17) 3_655
C430 C341 1.916(17) 3_655
C430 C342 1.979(17) 3_655
C430 C328 1.999(18) 3_655
C431 C354 0.705(16) 3_655
C431 C353 0.906(17) 3_655
C431 C432 1.440(15) .
C431 C313 1.446(18) 3_655
C431 C436 1.461(16) .
C431 C435 1.479(15) .
C431 C309 1.796(16) 3_655
C431 C355 2.011(17) 3_655
C432 C353 0.626(17) 3_655
C432 C309 1.220(16) 3_655
C432 C352 1.272(17) 3_655
C432 C441 1.429(16) .
C432 C433 1.493(15) .
C432 C308 1.911(15) 3_655
C432 C354 1.916(16) 3_655
C433 C308 0.640(14) 3_655
C433 C309 0.789(16) 3_655
C433 C446 1.414(14) .
C433 C434 1.498(17) .
C433 C307 1.641(17) 3_655
C433 C310 1.774(16) 3_655
C433 C349 1.786(16) 3_655
C433 C353 1.887(18) 3_655
C434 C310 0.555(15) 3_655
C434 C306 0.962(16) 3_655
C434 C451 1.336(19) .
C434 C309 1.438(17) 3_655
C434 C435 1.596(15) .
C434 C312 1.723(17) 3_655
C434 C307 1.776(18) 3_655
C434 C308 1.947(16) 3_655
C435 C312 0.737(14) 3_655
C435 C313 1.159(16) 3_655
C435 C310 1.241(15) 3_655
C435 C456 1.485(14) .
C435 C309 1.869(15) 3_655
C435 C354 1.983(15) 3_655
C436 C355 0.709(16) 3_655
C436 C354 0.824(17) 3_655
C436 C440 1.468(17) .
C436 C437 1.511(15) .
C436 C357 1.615(16) 3_655
C436 C313 1.875(18) 3_655
C436 C351 1.89(2) 3_655
C436 C353 2.037(19) 3_655
C437 C358 0.872(17) 3_655
C437 C357 1.063(15) 3_655
C437 C460 1.307(15) .
C437 C438 1.419(15) .
C437 C314 1.431(16) 3_655
C437 C355 1.784(16) 3_655
C437 C313 1.949(17) 3_655
C438 C357 0.701(14) 3_655
C438 C356 1.094(16) 3_655
C438 C358 1.279(18) 3_655
C438 C439 1.381(15) .
C438 C359 1.727(16) 3_655
C438 C360 1.953(17) 3_655
C439 C356 0.958(15) 3_655
C439 C335 1.281(15) 3_655
C439 C357 1.373(15) 3_655
C439 C440 1.563(16) .
C439 C355 1.828(17) 3_655
C439 C334 1.905(16) 3_655
C440 C351 0.792(19) 3_655
C440 C355 0.809(17) 3_655
C440 C442 1.281(17) .
C440 C334 1.510(18) 3_655
C440 C357 1.815(17) 3_655
C440 C352 1.984(18) 3_655
C441 C352 0.644(16) 3_655
C441 C350 0.956(16) 3_655
C441 C445 1.399(17) .
C441 C442 1.494(17) .
C441 C351 1.72(2) 3_655
C441 C353 1.849(18) 3_655
C441 C349 1.947(15) 3_655
C441 C346 1.977(16) 3_655
C442 C351 0.558(19) 3_655
C442 C334 1.126(18) 3_655
C442 C352 1.275(18) 3_655
C442 C443 1.502(16) .
C442 C355 1.946(17) 3_655
C442 C333 2.032(17) 3_655
C443 C333 0.604(15) 3_655
C443 C334 1.010(17) 3_655
C443 C444 1.425(15) .
C443 C346 1.613(16) 3_655
C443 C351 1.96(2) 3_655
C443 C332 1.979(16) 3_655
C444 C346 0.483(13) 3_655
C444 C333 1.088(15) 3_655
C444 C445 1.479(16) .
C444 C347 1.537(15) 3_655
C444 C350 1.856(14) 3_655
C445 C350 0.502(16) 3_655
C445 C346 0.996(16) 3_655
C445 C447 1.451(17) .
C445 C349 1.458(17) 3_655
C445 C347 1.732(18) 3_655
C445 C348 2.01(2) 3_655
C445 C352 2.033(18) 3_655
C446 C308 0.891(15) 3_655
C446 C349 1.146(15) 3_655
C446 C307 1.304(16) 3_655
C446 C450 1.386(14) .
C446 C447 1.442(15) .
C446 C348 1.727(18) 3_655
C446 C330 1.728(16) 3_655
C447 C348 0.724(17) 3_655
C447 C349 0.850(16) 3_655
C447 C448 1.494(17) .
C447 C350 1.633(16) 3_655
C447 C347 1.653(19) 3_655
C447 C329 1.955(18) 3_655
C448 C348 0.83(2) 3_655
C448 C329 1.17(2) 3_655
C448 C347 1.308(19) 3_655
C448 C449 1.530(17) .
C448 C328 1.748(19) 3_655
C448 C345 1.85(2) 3_655
C448 C344 2.018(17) 3_655
C449 C329 0.452(16) 3_655
C449 C328 0.939(16) 3_655
C449 C450 1.357(14) .
C449 C330 1.483(15) 3_655
C449 C327 1.735(14) 3_655
C449 C348 1.784(19) 3_655
C449 C326 1.990(16) 3_655
C450 C330 0.413(14) 3_655
C450 C307 1.307(16) 3_655
C450 C329 1.344(16) 3_655
C450 C452 1.600(15) .
C450 C326 1.812(16) 3_655
C450 C348 1.983(17) 3_655
C451 C306 0.688(18) 3_655
C451 C301 1.083(18) 3_655
C451 C452 1.314(19) .
C451 C455 1.399(19) .
C451 C310 1.719(19) 3_655
C451 C307 1.73(2) 3_655
C451 C305 1.884(18) 3_655
C451 C302 1.958(19) 3_655
C452 C326 1.184(18) 3_655
C452 C305 1.303(16) 3_655
C452 C330 1.337(16) 3_655
C452 C453 1.482(18) .
C452 C307 1.530(17) 3_655
C452 C306 1.712(17) 3_655
C452 C301 1.729(16) 3_655
C453 C305 0.664(16) 3_655
C453 C326 0.993(19) 3_655
C453 C454 1.372(17) .
C453 C304 1.386(18) 3_655
C453 C327 1.806(17) 3_655
C453 C321 1.905(18) 3_655
C454 C304 0.733(15) 3_655
C454 C305 1.095(15) 3_655
C454 C303 1.165(15) 3_655
C454 C455 1.429(16) .
C454 C302 1.629(16) 3_655
C454 C301 1.777(16) 3_655
C454 C321 1.998(16) 3_655
C455 C302 0.591(14) 3_655
C455 C301 1.158(15) 3_655
C455 C457 1.416(14) .
C455 C311 1.547(15) 3_655
C455 C303 1.649(16) 3_655
C455 C305 1.895(15) 3_655
C455 C306 1.943(18) 3_655
C456 C312 1.165(15) 3_655
C456 C311 1.186(14) 3_655
C456 C315 1.252(15) 3_655
C456 C314 1.282(16) 3_655
C456 C313 1.325(17) 3_655
C456 C460 1.543(14) .
C456 C457 1.546(14) .
C457 C311 0.671(14) 3_655
C457 C302 1.059(14) 3_655
C457 C315 1.341(14) 3_655
C457 C458 1.386(17) .
C457 C303 1.840(14) 3_655
C457 C317 1.893(14) 3_655
C457 C312 2.034(15) 3_655
C458 C317 0.571(16) 3_655
C458 C316 1.151(18) 3_655
C458 C315 1.249(17) 3_655
C458 C459 1.300(17) .
C458 C303 1.931(17) 3_655
C458 C311 1.963(17) 3_655
C458 C318 1.992(18) 3_655
C459 C317 0.896(13) 3_655
C459 C315 1.184(14) 3_655
C459 C318 1.348(15) 3_655
C459 C460 1.576(15) .
C459 C314 1.782(15) 3_655
C459 C359 1.857(16) 3_655
C460 C314 0.348(15) 3_655
C460 C358 1.203(17) 3_655
C460 C315 1.492(15) 3_655
C460 C313 1.743(17) 3_655
